data_7020698
loop_
_publ_author_name
'Bernardi, Alessandro'
'Ciabatti, Iacopo'
'Femoni, Cristina'
'Iapalucci, Maria Carmela'
'Longoni, Giuliano'
'Zacchini, Stefano'

_publ_section_title
;
 Ni-Cu tetracarbide carbonyls with vacant Ni(CO) fragments as borderline
 compounds between molecular and quasi-molecular clusters.
;
_journal_issue 2
_journal_name_full 'Dalton transactions (Cambridge, England : 2003)'
_journal_page_first 407
_journal_page_last 421
_journal_paper_doi 10.1039/c2dt31719b
_journal_volume 42
_journal_year 2013
_chemical_formula_sum 'C75.98 H65 Cu2 N7 Ni29.48 O36.98'
_chemical_formula_weight 3525.64
_chemical_name_systematic
;
?
;
_space_group_IT_number 15
_symmetry_cell_setting monoclinic
_symmetry_space_group_name_Hall '-C 2yc'
_symmetry_space_group_name_H-M 'C 1 2/c 1'
_atom_sites_solution_hydrogens geom
_atom_sites_solution_primary direct
_atom_sites_solution_secondary difmap
_audit_creation_method SHELXL-97
_cell_angle_alpha 90.00
_cell_angle_beta 99.577(2)
_cell_angle_gamma 90.00
_cell_formula_units_Z 4
_cell_length_a 25.515(3)
_cell_length_b 14.9373(19)
_cell_length_c 29.835(4)
_cell_measurement_reflns_used 8504
_cell_measurement_temperature 100(2)
_cell_measurement_theta_max 25.7085
_cell_measurement_theta_min 2.2985
_cell_volume 11212(2)
_computing_cell_refinement 'APEX2 (Bruker AXS, 2006)'
_computing_data_collection 'APEX2 (Bruker AXS, 2006)'
_computing_data_reduction 'SAINT (Bruker AXS, 2004)'
_computing_molecular_graphics 'ORTEPIII (johnson, 1996)'
_computing_publication_material 'XCIF (Bruker AXS, 2001)'
_computing_structure_refinement 'SHELXL-97 (Sheldrick, 1997)'
_computing_structure_solution 'SHELXS-97 (Sheldrick, 1990)'
_diffrn_ambient_temperature 100(2)
_diffrn_measured_fraction_theta_full 0.979
_diffrn_measured_fraction_theta_max 0.979
_diffrn_measurement_device_type 'CCD area detector'
_diffrn_measurement_method 'phi and omega scans'
_diffrn_radiation_monochromator graphite
_diffrn_radiation_source 'fine-focus sealed tube'
_diffrn_radiation_type MoK\a
_diffrn_radiation_wavelength 0.71073
_diffrn_reflns_av_R_equivalents 0.1522
_diffrn_reflns_av_sigmaI/netI 0.1361
_diffrn_reflns_limit_h_max 28
_diffrn_reflns_limit_h_min -28
_diffrn_reflns_limit_k_max 16
_diffrn_reflns_limit_k_min -15
_diffrn_reflns_limit_l_max 33
_diffrn_reflns_limit_l_min -33
_diffrn_reflns_number 35535
_diffrn_reflns_theta_full 23.26
_diffrn_reflns_theta_max 23.26
_diffrn_reflns_theta_min 1.38
_exptl_absorpt_coefficient_mu 5.256
_exptl_absorpt_correction_T_max 0.5956
_exptl_absorpt_correction_T_min 0.5061
_exptl_absorpt_correction_type empirical
_exptl_absorpt_process_details
;
Data were corrected for Lorentz polarization and absorption
effects (empirical absorption correction SADABS).
R(int) = 0.1318 (selected reflections only, before parameter refinement)
R(int) = 0.0521 (selected reflections only, after parameter refinement)
;
_exptl_crystal_colour black
_exptl_crystal_density_diffrn 2.089
_exptl_crystal_density_method 'not measured'
_exptl_crystal_description plate
_exptl_crystal_F_000 6997
_exptl_crystal_size_max 0.15
_exptl_crystal_size_mid 0.12
_exptl_crystal_size_min 0.11
_refine_diff_density_max 2.153
_refine_diff_density_min -1.411
_refine_diff_density_rms 0.202
_refine_ls_extinction_method none
_refine_ls_goodness_of_fit_ref 1.035
_refine_ls_hydrogen_treatment constr
_refine_ls_matrix_type full
_refine_ls_number_parameters 670
_refine_ls_number_reflns 7900
_refine_ls_number_restraints 885
_refine_ls_restrained_S_all 1.033
_refine_ls_R_factor_all 0.2143
_refine_ls_R_factor_gt 0.1013
_refine_ls_shift/su_max 0.001
_refine_ls_shift/su_mean 0.000
_refine_ls_structure_factor_coef Fsqd
_refine_ls_weighting_details 'calc w=1/[\s^2^(Fo^2^)+(0.1357P)^2^+436.8780P] where P=(Fo^2^+2Fc^2^)/3'
_refine_ls_weighting_scheme calc
_refine_ls_wR_factor_gt 0.2437
_refine_ls_wR_factor_ref 0.3148
_reflns_number_gt 3488
_reflns_number_total 7900
_reflns_threshold_expression >2sigma(I)
_cod_data_source_file c2dt31719b.txt
_cod_data_source_block ni30cuphcn_c2c
_cod_depositor_comments
;
The following automatic conversions were performed:

'_symmetry_cell_setting' value 'Monoclinic' changed to 'monoclinic'
according to /home/saulius/struct/CIF-dictionaries/cif_core.dic
dictionary named 'cif_core.dic' version 2.4.2 from 2011-04-26.

Automatic conversion script
Id: cif_fix_values 1891 2012-01-12 08:04:46Z andrius 
;
_cod_original_cell_volume 11213(2)
_cod_original_sg_symbol_H-M C2/c
_cod_database_code 7020698

loop_
_symmetry_equiv_pos_as_xyz
'x, y, z'
'-x, y, -z+1/2'
'x+1/2, y+1/2, z'
'-x+1/2, y+1/2, -z+1/2'
'-x, -y, -z'
'x, -y, z-1/2'
'-x+1/2, -y+1/2, -z'
'x+1/2, -y+1/2, z-1/2'

loop_
_atom_site_label
_atom_site_type_symbol
_atom_site_fract_x
_atom_site_fract_y
_atom_site_fract_z
_atom_site_U_iso_or_equiv
_atom_site_adp_type
_atom_site_occupancy
_atom_site_symmetry_multiplicity
_atom_site_calc_flag
_atom_site_refinement_flags
_atom_site_disorder_assembly
_atom_site_disorder_group
Ni1 Ni 0.30155(11) 0.6188(2) 0.00548(11) 0.0513(7) Uani 1 1 d U . .
Ni2 Ni 0.20073(11) 0.6334(2) -0.01714(10) 0.0498(6) Uani 1 1 d U . .
Ni3 Ni 0.24353(11) 0.7432(2) 0.03951(10) 0.0466(6) Uani 1 1 d U . .
Ni4 Ni 0.34122(11) 0.7355(2) 0.06106(11) 0.0522(7) Uani 1 1 d U . .
Ni5 Ni 0.35792(12) 0.7515(2) -0.01969(11) 0.0525(8) Uani 1 1 d U . .
Ni6 Ni 0.28010(13) 0.6130(2) 0.08890(11) 0.0601(7) Uani 1 1 d U A .
Ni7 Ni 0.09893(12) 0.6467(2) -0.04098(12) 0.0612(8) Uani 1 1 d U . .
Ni8 Ni 0.31125(12) 0.6503(2) -0.07833(11) 0.0572(8) Uani 1 1 d U . .
Ni9 Ni 0.25058(13) 0.5193(2) -0.05496(13) 0.0676(8) Uani 1 1 d U . .
Ni10 Ni 0.23109(13) 0.5045(2) 0.03883(12) 0.0649(7) Uani 1 1 d U A .
Ni11 Ni 0.14100(13) 0.5783(2) 0.04169(13) 0.0669(8) Uani 1 1 d U . .
Ni12 Ni 0.27627(13) 0.7640(2) 0.12305(11) 0.0626(8) Uani 1 1 d U . .
Ni13 Ni 0.18870(13) 0.6747(2) 0.10107(11) 0.0625(8) Uani 1 1 d U . .
Ni14 Ni 0.16380(13) 0.6110(3) -0.09858(12) 0.0700(9) Uani 1 1 d U . .
Ni15 Ni 0.24695(19) 0.5816(4) -0.13308(17) 0.0730(14) Uani 0.740(9) 1 d PU . .
Cu1 Cu 0.15466(13) 0.4930(2) -0.03294(13) 0.0716(8) Uani 1 1 d U . .
C1 C 0.2103(9) 0.6324(16) 0.0462(8) 0.0535(11) Uani 1 1 d U . .
C2 C 0.2636(9) 0.8528(16) 0.0692(8) 0.054(2) Uani 1 1 d U . .
C3 C 0.3973(10) 0.791(2) 0.0987(9) 0.072(4) Uani 1 1 d U . .
C4 C 0.2956(12) 0.806(2) 0.1706(10) 0.079(3) Uani 1 1 d U . .
C5 C 0.3219(11) 0.6419(19) 0.1373(9) 0.072(2) Uani 1 1 d U A .
C6 C 0.227(2) 0.711(4) 0.162(2) 0.066(11) Uiso 0.47(2) 1 d PU A 1
C6' C 0.179(2) 0.707(3) 0.1523(17) 0.066(11) Uiso 0.53(2) 1 d PU A 2
C7 C 0.3718(9) 0.6267(17) 0.0432(9) 0.0587(17) Uani 1 1 d U . .
C8 C 0.3849(10) 0.6593(18) -0.0522(9) 0.063(5) Uani 1 1 d U . .
C9 C 0.3235(11) 0.5893(19) -0.1274(9) 0.068(3) Uani 1 1 d U . .
C10 C 0.2356(15) 0.496(3) -0.1724(13) 0.076(4) Uani 0.740(9) 1 d PU . .
C11 C 0.2415(11) 0.409(2) -0.0753(10) 0.078(2) Uani 1 1 d U . .
C12 C 0.1280(11) 0.540(2) -0.1382(10) 0.080(3) Uani 1 1 d U . .
C13 C 0.3128(10) 0.4973(17) -0.0041(9) 0.0647(15) Uani 1 1 d U . .
C14 C 0.2196(11) 0.3885(19) 0.0305(10) 0.073(3) Uani 1 1 d U . .
C15 C 0.0450(10) 0.5756(19) -0.0652(10) 0.070(3) Uani 1 1 d U . .
C16 C 0.0993(11) 0.490(2) 0.0329(10) 0.082(3) Uani 1 1 d U . .
C17 C 0.0757(10) 0.6885(19) 0.0103(9) 0.070(3) Uani 1 1 d U . .
C18 C 0.1280(11) 0.614(2) 0.1006(10) 0.079(2) Uani 1 1 d U . .
C19 C 0.2814(10) 0.4897(19) 0.0925(10) 0.070(2) Uani 1 1 d U . .
O3 O 0.4318(7) 0.7687(14) 0.1299(6) 0.086(5) Uani 1 1 d U A .
O4 O 0.3213(11) 0.8170(19) 0.2096(8) 0.139(7) Uani 1 1 d U . .
O5 O 0.3557(9) 0.6167(15) 0.1665(8) 0.109(6) Uani 1 1 d U . .
O6 O 0.222(2) 0.704(3) 0.1998(16) 0.103(11) Uiso 0.47(2) 1 d PU A 1
O6' O 0.1707(17) 0.731(3) 0.1880(14) 0.102(11) Uiso 0.53(2) 1 d PU A 2
O7 O 0.4117(7) 0.5879(12) 0.0506(6) 0.078(5) Uani 1 1 d U A .
O8 O 0.4268(6) 0.6197(12) -0.0533(6) 0.071(4) Uani 1 1 d U . .
O9 O 0.3543(8) 0.5745(15) -0.1509(7) 0.095(5) Uani 1 1 d U . .
O10 O 0.2285(13) 0.443(2) -0.2027(11) 0.113(8) Uani 0.740(9) 1 d PU . .
O11 O 0.2302(8) 0.3391(14) -0.0898(7) 0.091(5) Uani 1 1 d U . .
O12 O 0.1047(8) 0.4778(15) -0.1567(7) 0.097(6) Uani 1 1 d U . .
O13 O 0.3414(6) 0.4402(11) 0.0037(5) 0.061(4) Uani 1 1 d U A .
O14 O 0.2083(7) 0.3143(13) 0.0258(7) 0.080(5) Uani 1 1 d U A .
O15 O 0.0139(8) 0.5305(15) -0.0869(7) 0.102(6) Uani 1 1 d DU . .
O16 O 0.0640(9) 0.4336(16) 0.0273(8) 0.111(6) Uani 1 1 d U A .
O17 O 0.0352(6) 0.6954(12) 0.0245(6) 0.071(4) Uani 1 1 d U A .
O18 O 0.0923(8) 0.6004(15) 0.1232(7) 0.095(5) Uani 1 1 d U A .
O19 O 0.3037(8) 0.4330(13) 0.1159(7) 0.088(5) Uani 1 1 d U A .
N1 N 0.1148(9) 0.3879(16) -0.0583(10) 0.095(5) Uani 1 1 d U . .
C21 C 0.0949(12) 0.326(2) -0.0723(11) 0.089(4) Uani 1 1 d U . .
C22 C 0.0647(12) 0.256(2) -0.0966(11) 0.089(4) Uani 1 1 d U . .
C23 C 0.0171(12) 0.265(2) -0.1195(11) 0.091(4) Uani 1 1 d U . .
H23 H 0.0019 0.3234 -0.1224 0.109 Uiso 1 1 calc R . .
C24 C -0.0131(12) 0.193(2) -0.1402(11) 0.091(4) Uani 1 1 d U . .
H24 H -0.0460 0.1983 -0.1536 0.109 Uiso 1 1 calc R . .
C25 C 0.0150(12) 0.113(2) -0.1372(12) 0.090(4) Uani 1 1 d U . .
C26 C 0.0664(12) 0.106(2) -0.1134(11) 0.091(4) Uani 1 1 d U . .
H26 H 0.0836 0.0491 -0.1113 0.109 Uiso 1 1 calc R . .
C27 C 0.0911(12) 0.173(2) -0.0944(11) 0.091(4) Uani 1 1 d U . .
H27 H 0.1267 0.1680 -0.0791 0.109 Uiso 1 1 calc R . .
C28 C -0.0123(12) 0.029(2) -0.1595(12) 0.090(4) Uani 1 1 d U . .
N2 N -0.0301(13) -0.031(2) -0.1771(13) 0.154(16) Uani 1 1 d U . .
N3 N 0.9353(6) 0.8430(11) 0.9377(6) 0.089(5) Uani 1 1 d DU . .
C31 C 0.8973(9) 0.8951(17) 0.9054(8) 0.094(6) Uani 1 1 d DU . .
H31A H 0.8711 0.9231 0.9215 0.140 Uiso 1 1 calc R . .
H31B H 0.8791 0.8553 0.8817 0.140 Uiso 1 1 calc R . .
H31C H 0.9164 0.9416 0.8914 0.140 Uiso 1 1 calc R . .
C32 C 0.9048(10) 0.7751(15) 0.9582(9) 0.092(6) Uani 1 1 d DU . .
H32A H 0.8803 0.8048 0.9755 0.138 Uiso 1 1 calc R . .
H32B H 0.9292 0.7367 0.9785 0.138 Uiso 1 1 calc R . .
H32C H 0.8844 0.7385 0.9341 0.138 Uiso 1 1 calc R . .
C33 C 0.9731(9) 0.7981(18) 0.9132(9) 0.093(6) Uani 1 1 d DU . .
H33A H 0.9950 0.8430 0.9011 0.139 Uiso 1 1 calc R . .
H33B H 0.9535 0.7631 0.8881 0.139 Uiso 1 1 calc R . .
H33C H 0.9960 0.7582 0.9340 0.139 Uiso 1 1 calc R . .
C34 C 0.9639(9) 0.8992(16) 0.9742(8) 0.090(6) Uani 1 1 d DU . .
H34A H 0.9384 0.9256 0.9917 0.135 Uiso 1 1 calc R . .
H34B H 0.9826 0.9471 0.9609 0.135 Uiso 1 1 calc R . .
H34C H 0.9896 0.8626 0.9943 0.135 Uiso 1 1 calc R . .
N4 N 0.5000 0.742(3) 0.2500 0.21(2) Uiso 1 2 d SDU . .
C41 C 0.4454(12) 0.711(6) 0.234(3) 0.21(2) Uiso 0.50 1 d PDU B -1
H41A H 0.4456 0.6643 0.2115 0.316 Uiso 0.50 1 calc PR B -1
H41B H 0.4236 0.7617 0.2207 0.316 Uiso 0.50 1 calc PR B -1
H41C H 0.4305 0.6878 0.2601 0.316 Uiso 0.50 1 calc PR B -1
C42 C 0.528(3) 0.754(5) 0.2114(19) 0.21(2) Uiso 0.50 1 d PDU B -1
H42A H 0.5342 0.6948 0.1984 0.315 Uiso 0.50 1 calc PR B -1
H42B H 0.5628 0.7823 0.2218 0.315 Uiso 0.50 1 calc PR B -1
H42C H 0.5073 0.7910 0.1881 0.315 Uiso 0.50 1 calc PR B -1
C43 C 0.529(3) 0.677(5) 0.282(2) 0.21(2) Uiso 0.50 1 d PDU B -1
H43A H 0.5456 0.6323 0.2644 0.318 Uiso 0.50 1 calc PR B -1
H43B H 0.5039 0.6468 0.2983 0.318 Uiso 0.50 1 calc PR B -1
H43C H 0.5562 0.7075 0.3031 0.318 Uiso 0.50 1 calc PR B -1
C44 C 0.498(3) 0.829(4) 0.274(2) 0.21(2) Uiso 0.50 1 d PDU B -1
H44A H 0.5344 0.8460 0.2874 0.316 Uiso 0.50 1 calc PR B -1
H44B H 0.4761 0.8229 0.2972 0.316 Uiso 0.50 1 calc PR B -1
H44C H 0.4833 0.8745 0.2516 0.316 Uiso 0.50 1 calc PR B -1
C100 C 0.856(3) 0.554(4) 0.815(3) 0.38(2) Uiso 1 1 d DU . .
H10A H 0.8938 0.5458 0.8151 0.565 Uiso 1 1 calc R . .
H10B H 0.8360 0.5447 0.7844 0.565 Uiso 1 1 calc R . .
H10C H 0.8436 0.5108 0.8360 0.565 Uiso 1 1 calc R . .
C101 C 0.8458(19) 0.648(3) 0.8306(12) 0.37(2) Uiso 1 1 d DU . .
O101 O 0.877(2) 0.710(4) 0.8361(19) 0.36(2) Uiso 1 1 d DU . .
C102 C 0.788(2) 0.646(5) 0.837(3) 0.38(2) Uiso 1 1 d DU . .
H10D H 0.7792 0.7037 0.8494 0.563 Uiso 1 1 calc R . .
H10E H 0.7832 0.5981 0.8583 0.563 Uiso 1 1 calc R . .
H10F H 0.7656 0.6355 0.8077 0.563 Uiso 1 1 calc R . .
C200 C 0.147(3) 0.921(4) 0.261(3) 0.163(19) Uiso 0.50 1 d PDU C 1
H20A H 0.1854 0.9199 0.2736 0.245 Uiso 0.50 1 calc PR C 1
H20B H 0.1303 0.9707 0.2740 0.245 Uiso 0.50 1 calc PR C 1
H20C H 0.1429 0.9280 0.2278 0.245 Uiso 0.50 1 calc PR C 1
C201 C 0.1223(18) 0.834(4) 0.2720(14) 0.161(18) Uiso 0.50 1 d PDU C 1
O201 O 0.143(2) 0.770(4) 0.292(2) 0.179(19) Uiso 0.50 1 d PDU C 1
C202 C 0.064(2) 0.847(5) 0.252(3) 0.160(19) Uiso 0.50 1 d PDU C 1
H20D H 0.0466 0.7979 0.2565 0.239 Uiso 0.50 1 calc PR C 1
H20E H 0.0614 0.8572 0.2228 0.239 Uiso 0.50 1 calc PRD C 1
H20F H 0.0517 0.8923 0.2655 0.239 Uiso 0.50 1 calc PR C 1
C300 C -0.051(3) 0.578(5) 0.276(3) 0.065(18) Uiso 0.25 1 d PDU D -1
H30A H -0.0766 0.6163 0.2880 0.098 Uiso 0.25 1 calc PR D -1
H30B H -0.0266 0.5509 0.3011 0.098 Uiso 0.25 1 calc PR D -1
H30C H -0.0697 0.5315 0.2567 0.098 Uiso 0.25 1 calc PR D -1
C301 C -0.0193(17) 0.635(4) 0.2479(18) 0.073(16) Uiso 0.25 1 d PDU D -1
O301 O -0.015(3) 0.716(4) 0.248(3) 0.086(18) Uiso 0.25 1 d PDU D -1
C302 C 0.006(4) 0.568(5) 0.220(3) 0.073(18) Uiso 0.25 1 d PDU D -1
H30D H 0.0277 0.5991 0.2012 0.110 Uiso 0.25 1 calc PR D -1
H30E H -0.0221 0.5338 0.2010 0.110 Uiso 0.25 1 calc PR D -1
H30F H 0.0282 0.5266 0.2408 0.110 Uiso 0.25 1 calc PR D -1

loop_
_atom_site_aniso_label
_atom_site_aniso_U_11
_atom_site_aniso_U_22
_atom_site_aniso_U_33
_atom_site_aniso_U_23
_atom_site_aniso_U_13
_atom_site_aniso_U_12
Ni1 0.0374(13) 0.0473(16) 0.0728(14) -0.0027(12) 0.0199(11) 0.0133(11)
Ni2 0.0378(12) 0.0469(15) 0.0677(14) -0.0024(12) 0.0181(10) 0.0049(11)
Ni3 0.0373(14) 0.0459(14) 0.0602(15) -0.0027(11) 0.0187(11) 0.0078(11)
Ni4 0.0386(14) 0.0564(18) 0.0618(16) -0.0006(13) 0.0093(12) 0.0118(12)
Ni5 0.0428(17) 0.0543(18) 0.0635(17) 0.0008(14) 0.0177(13) 0.0090(13)
Ni6 0.0548(15) 0.0600(16) 0.0691(15) 0.0042(12) 0.0214(11) 0.0133(13)
Ni7 0.0396(14) 0.056(2) 0.0891(19) -0.0111(16) 0.0142(12) 0.0005(13)
Ni8 0.0505(16) 0.058(2) 0.0680(16) -0.0013(14) 0.0229(13) 0.0148(14)
Ni9 0.0603(16) 0.0529(19) 0.0958(16) -0.0149(13) 0.0316(13) 0.0049(12)
Ni10 0.0618(17) 0.0444(14) 0.0914(17) 0.0033(12) 0.0209(12) 0.0098(12)
Ni11 0.0494(15) 0.066(2) 0.0927(17) 0.0093(15) 0.0319(13) 0.0033(13)
Ni12 0.0582(19) 0.070(2) 0.0615(16) 0.0003(14) 0.0156(13) 0.0149(15)
Ni13 0.0637(17) 0.062(2) 0.0687(18) 0.0090(14) 0.0314(14) 0.0180(14)
Ni14 0.0554(17) 0.077(2) 0.0769(15) -0.0209(15) 0.0100(12) -0.0049(16)
Ni15 0.061(2) 0.084(4) 0.0755(19) -0.0171(19) 0.0143(17) 0.011(2)
Cu1 0.0541(15) 0.0509(16) 0.1127(19) -0.0136(14) 0.0220(13) -0.0037(12)
C1 0.047(2) 0.049(2) 0.070(2) 0.004(3) 0.0243(15) 0.0093(19)
C2 0.046(8) 0.053(3) 0.065(5) -0.009(3) 0.013(7) 0.010(3)
C3 0.046(5) 0.094(11) 0.073(6) -0.015(7) 0.002(4) 0.005(7)
C4 0.088(6) 0.083(5) 0.067(3) -0.005(4) 0.019(3) 0.004(4)
C5 0.072(5) 0.070(5) 0.072(4) 0.014(3) 0.009(4) 0.011(5)
C7 0.043(3) 0.056(5) 0.078(5) 0.009(3) 0.015(2) 0.018(3)
C8 0.051(4) 0.067(12) 0.075(9) -0.010(10) 0.027(4) 0.004(5)
C9 0.066(3) 0.072(6) 0.069(4) -0.009(3) 0.020(3) 0.007(4)
C10 0.075(6) 0.071(6) 0.082(4) -0.008(4) 0.014(4) 0.005(4)
C11 0.079(5) 0.067(3) 0.090(4) -0.018(3) 0.021(4) 0.003(3)
C12 0.074(4) 0.078(6) 0.090(3) -0.021(4) 0.014(3) -0.007(4)
C13 0.065(3) 0.045(3) 0.089(4) -0.002(3) 0.027(2) 0.016(3)
C14 0.076(5) 0.056(2) 0.091(5) 0.000(3) 0.024(4) 0.003(3)
C15 0.057(3) 0.068(6) 0.087(5) -0.003(4) 0.013(3) -0.009(3)
C16 0.072(4) 0.080(4) 0.095(5) 0.007(3) 0.018(4) -0.007(4)
C17 0.043(5) 0.073(7) 0.096(5) -0.011(5) 0.022(3) 0.006(6)
C18 0.068(4) 0.087(5) 0.090(3) 0.006(3) 0.035(3) 0.003(3)
C19 0.058(6) 0.058(3) 0.096(4) 0.015(3) 0.022(4) 0.012(3)
O3 0.071(8) 0.104(10) 0.076(8) -0.006(7) -0.006(5) 0.013(7)
O4 0.161(11) 0.146(12) 0.097(7) -0.020(8) -0.016(7) -0.010(9)
O5 0.104(9) 0.105(9) 0.107(8) 0.022(8) -0.013(6) 0.027(7)
O7 0.059(6) 0.070(8) 0.100(9) 0.002(7) 0.000(6) 0.031(6)
O8 0.053(5) 0.074(8) 0.089(9) -0.010(7) 0.020(6) 0.011(6)
O9 0.084(6) 0.113(10) 0.097(9) -0.020(7) 0.040(7) 0.024(8)
O10 0.121(12) 0.107(11) 0.110(10) -0.039(8) 0.019(9) -0.002(9)
O11 0.102(10) 0.063(6) 0.102(9) -0.014(7) 0.005(8) 0.001(7)
O12 0.095(9) 0.099(9) 0.095(9) -0.033(7) 0.003(7) -0.011(7)
O13 0.063(7) 0.051(6) 0.075(8) -0.008(6) 0.032(5) 0.015(6)
O14 0.072(9) 0.060(5) 0.106(9) -0.008(8) 0.013(7) -0.006(7)
O15 0.083(9) 0.104(10) 0.114(10) -0.035(8) 0.003(7) -0.018(7)
O16 0.098(9) 0.096(9) 0.143(11) -0.015(8) 0.035(8) -0.026(7)
O17 0.052(6) 0.072(8) 0.092(8) -0.001(7) 0.026(6) 0.006(6)
O18 0.078(8) 0.117(10) 0.101(8) 0.023(8) 0.045(7) 0.007(7)
O19 0.097(9) 0.072(6) 0.092(8) 0.021(7) 0.011(6) 0.007(7)
N1 0.065(9) 0.057(5) 0.161(12) -0.023(6) 0.011(8) -0.006(6)
C21 0.075(9) 0.061(7) 0.124(11) -0.014(8) -0.002(8) -0.008(6)
C22 0.076(8) 0.061(7) 0.124(10) -0.014(7) -0.003(7) -0.006(6)
C23 0.076(8) 0.063(7) 0.125(10) -0.014(7) -0.003(7) -0.005(6)
C24 0.076(8) 0.064(7) 0.126(10) -0.015(7) -0.003(7) -0.006(6)
C25 0.075(8) 0.063(7) 0.125(10) -0.014(7) -0.002(7) -0.007(6)
C26 0.077(8) 0.063(7) 0.126(10) -0.014(7) -0.005(7) -0.006(6)
C27 0.077(8) 0.062(7) 0.126(10) -0.013(7) -0.005(7) -0.006(6)
C28 0.075(9) 0.064(8) 0.126(11) -0.014(8) -0.002(8) -0.008(7)
N2 0.15(3) 0.10(2) 0.24(4) -0.08(2) 0.11(3) -0.07(2)
N3 0.075(11) 0.079(11) 0.117(12) -0.016(9) 0.030(8) 0.022(8)
C31 0.082(12) 0.085(13) 0.119(14) -0.012(11) 0.029(10) 0.021(10)
C32 0.083(12) 0.078(13) 0.120(14) -0.020(11) 0.028(10) 0.020(10)
C33 0.078(12) 0.085(13) 0.120(14) -0.018(11) 0.028(10) 0.024(10)
C34 0.073(12) 0.080(13) 0.122(14) -0.014(10) 0.031(10) 0.020(10)

loop_
_atom_type_symbol
_atom_type_description
_atom_type_scat_dispersion_real
_atom_type_scat_dispersion_imag
_atom_type_scat_source
C C 0.0033 0.0016 'International Tables Vol C Tables 4.2.6.8 and 6.1.1.4'
H H 0.0000 0.0000 'International Tables Vol C Tables 4.2.6.8 and 6.1.1.4'
N N 0.0061 0.0033 'International Tables Vol C Tables 4.2.6.8 and 6.1.1.4'
O O 0.0106 0.0060 'International Tables Vol C Tables 4.2.6.8 and 6.1.1.4'
Ni Ni 0.3393 1.1124 'International Tables Vol C Tables 4.2.6.8 and 6.1.1.4'
Cu Cu 0.3201 1.2651 'International Tables Vol C Tables 4.2.6.8 and 6.1.1.4'

loop_
_geom_angle_atom_site_label_1
_geom_angle_atom_site_label_2
_geom_angle_atom_site_label_3
_geom_angle
_geom_angle_site_symmetry_1
_geom_angle_site_symmetry_3
C13 Ni1 C7 89.8(11) . .
C13 Ni1 Ni4 136.3(9) . .
C7 Ni1 Ni4 49.1(7) . .
C13 Ni1 Ni9 52.6(8) . .
C7 Ni1 Ni9 139.5(7) . .
Ni4 Ni1 Ni9 171.02(17) . .
C13 Ni1 Ni2 102.4(8) . .
C7 Ni1 Ni2 158.8(7) . .
Ni4 Ni1 Ni2 113.22(14) . .
Ni9 Ni1 Ni2 59.04(12) . .
C13 Ni1 Ni8 89.3(8) . .
C7 Ni1 Ni8 108.6(7) . .
Ni4 Ni1 Ni8 114.82(16) . .
Ni9 Ni1 Ni8 62.55(13) . .
Ni2 Ni1 Ni8 89.05(14) . .
C13 Ni1 Ni3 138.8(9) . 7_565
C7 Ni1 Ni3 122.0(8) . 7_565
Ni4 Ni1 Ni3 83.48(13) . 7_565
Ni9 Ni1 Ni3 88.13(14) . 7_565
Ni2 Ni1 Ni3 57.41(11) . 7_565
Ni8 Ni1 Ni3 57.87(11) . 7_565
C13 Ni1 Ni5 125.7(8) . .
C7 Ni1 Ni5 68.1(7) . .
Ni4 Ni1 Ni5 58.94(12) . .
Ni9 Ni1 Ni5 118.76(16) . .
Ni2 Ni1 Ni5 115.75(15) . .
Ni8 Ni1 Ni5 56.26(12) . .
Ni3 Ni1 Ni5 58.34(11) 7_565 .
C13 Ni1 Ni6 100.0(8) . .
C7 Ni1 Ni6 76.9(7) . .
Ni4 Ni1 Ni6 61.42(13) . .
Ni9 Ni1 Ni6 119.44(16) . .
Ni2 Ni1 Ni6 83.93(13) . .
Ni8 Ni1 Ni6 169.40(16) . .
Ni3 Ni1 Ni6 111.54(14) 7_565 .
Ni5 Ni1 Ni6 120.22(16) . .
C13 Ni1 Ni3 147.2(8) . .
C7 Ni1 Ni3 104.6(7) . .
Ni4 Ni1 Ni3 56.87(11) . .
Ni9 Ni1 Ni3 115.32(14) . .
Ni2 Ni1 Ni3 56.37(11) . .
Ni8 Ni1 Ni3 112.77(14) . .
Ni3 Ni1 Ni3 54.91(12) 7_565 .
Ni5 Ni1 Ni3 87.05(13) . .
Ni6 Ni1 Ni3 56.66(11) . .
C13 Ni1 Ni10 65.3(8) . .
C7 Ni1 Ni10 114.6(7) . .
Ni4 Ni1 Ni10 113.89(15) . .
Ni9 Ni1 Ni10 66.86(13) . .
Ni2 Ni1 Ni10 57.64(11) . .
Ni8 Ni1 Ni10 128.80(16) . .
Ni3 Ni1 Ni10 114.31(13) 7_565 .
Ni5 Ni1 Ni10 168.95(15) . .
Ni6 Ni1 Ni10 52.71(12) . .
Ni3 Ni1 Ni10 81.91(12) . .
C1 Ni2 C2 144.4(10) . 7_565
C1 Ni2 Cu1 99.7(8) . .
C2 Ni2 Cu1 102.4(7) 7_565 .
C1 Ni2 Ni3 49.0(7) . .
C2 Ni2 Ni3 105.3(7) 7_565 .
Cu1 Ni2 Ni3 148.77(18) . .
C1 Ni2 Ni14 163.1(7) . .
C2 Ni2 Ni14 51.8(7) 7_565 .
Cu1 Ni2 Ni14 66.29(15) . .
Ni3 Ni2 Ni14 144.21(18) . .
C1 Ni2 Ni3 107.0(8) . 7_565
C2 Ni2 Ni3 48.7(7) 7_565 7_565
Cu1 Ni2 Ni3 150.94(18) . 7_565
Ni3 Ni2 Ni3 58.99(14) . 7_565
Ni14 Ni2 Ni3 88.72(15) . 7_565
C1 Ni2 Ni4 120.7(7) . 7_565
C2 Ni2 Ni4 73.3(7) 7_565 7_565
Cu1 Ni2 Ni4 115.28(16) . 7_565
Ni3 Ni2 Ni4 86.56(14) . 7_565
Ni14 Ni2 Ni4 62.03(13) . 7_565
Ni3 Ni2 Ni4 59.45(12) 7_565 7_565
C1 Ni2 Ni9 117.4(7) . .
C2 Ni2 Ni9 51.0(7) 7_565 .
Cu1 Ni2 Ni9 65.67(13) . .
Ni3 Ni2 Ni9 124.00(15) . .
Ni14 Ni2 Ni9 66.77(14) . .
Ni3 Ni2 Ni9 91.58(14) 7_565 .
Ni4 Ni2 Ni9 120.20(16) 7_565 .
C1 Ni2 Ni1 77.0(7) . .
C2 Ni2 Ni1 68.6(7) 7_565 .
Cu1 Ni2 Ni1 114.47(16) . .
Ni3 Ni2 Ni1 64.28(12) . .
Ni14 Ni2 Ni1 116.68(15) . .
Ni3 Ni2 Ni1 62.53(12) 7_565 .
Ni4 Ni2 Ni1 121.97(15) 7_565 .
Ni9 Ni2 Ni1 59.82(12) . .
C1 Ni2 Ni10 50.5(7) . .
C2 Ni2 Ni10 117.9(7) 7_565 .
Cu1 Ni2 Ni10 64.05(14) . .
Ni3 Ni2 Ni10 90.09(14) . .
Ni14 Ni2 Ni10 123.95(17) . .
Ni3 Ni2 Ni10 127.09(15) 7_565 .
Ni4 Ni2 Ni10 168.78(16) 7_565 .
Ni9 Ni2 Ni10 70.36(14) . .
Ni1 Ni2 Ni10 65.52(12) . .
C1 Ni2 Ni7 103.7(7) . .
C2 Ni2 Ni7 110.8(7) 7_565 .
Cu1 Ni2 Ni7 65.05(13) . .
Ni3 Ni2 Ni7 116.48(15) . .
Ni14 Ni2 Ni7 62.59(13) . .
Ni3 Ni2 Ni7 117.55(16) 7_565 .
Ni4 Ni2 Ni7 58.10(12) 7_565 .
Ni9 Ni2 Ni7 119.41(16) . .
Ni1 Ni2 Ni7 179.21(18) . .
Ni10 Ni2 Ni7 114.54(15) . .
C1 Ni2 Ni5 64.6(7) . 7_565
C2 Ni2 Ni5 129.7(7) 7_565 7_565
Cu1 Ni2 Ni5 110.87(15) . 7_565
Ni3 Ni2 Ni5 59.98(11) . 7_565
Ni14 Ni2 Ni5 110.28(15) . 7_565
Ni3 Ni2 Ni5 91.03(14) 7_565 7_565
Ni4 Ni2 Ni5 58.90(12) 7_565 7_565
Ni9 Ni2 Ni5 176.01(17) . 7_565
Ni1 Ni2 Ni5 124.13(15) . 7_565
Ni10 Ni2 Ni5 110.28(15) . 7_565
Ni7 Ni2 Ni5 56.64(12) . 7_565
C1 Ni3 C2 143.3(10) . .
C1 Ni3 Ni3 108.1(7) . 7_565
C2 Ni3 Ni3 108.1(8) . 7_565
C1 Ni3 Ni4 112.5(7) . .
C2 Ni3 Ni4 74.7(7) . .
Ni3 Ni3 Ni4 87.85(15) 7_565 .
C1 Ni3 Ni2 48.3(7) . .
C2 Ni3 Ni2 161.5(7) . .
Ni3 Ni3 Ni2 60.74(14) 7_565 .
Ni4 Ni3 Ni2 117.26(14) . .
C1 Ni3 Ni2 165.2(7) . 7_565
C2 Ni3 Ni2 50.3(7) . 7_565
Ni3 Ni3 Ni2 60.27(14) 7_565 7_565
Ni4 Ni3 Ni2 60.48(12) . 7_565
Ni2 Ni3 Ni2 121.01(14) . 7_565
C1 Ni3 Ni12 94.9(7) . .
C2 Ni3 Ni12 53.7(7) . .
Ni3 Ni3 Ni12 150.6(2) 7_565 .
Ni4 Ni3 Ni12 66.00(13) . .
Ni2 Ni3 Ni12 142.70(17) . .
Ni2 Ni3 Ni12 93.66(15) 7_565 .
C1 Ni3 Ni6 52.4(7) . .
C2 Ni3 Ni6 110.4(7) . .
Ni3 Ni3 Ni6 122.10(19) 7_565 .
Ni4 Ni3 Ni6 63.45(13) . .
Ni2 Ni3 Ni6 88.06(14) . .
Ni2 Ni3 Ni6 123.76(15) 7_565 .
Ni12 Ni3 Ni6 59.11(13) . .
C1 Ni3 Ni8 102.3(7) . 7_565
C2 Ni3 Ni8 50.7(7) . 7_565
Ni3 Ni3 Ni8 124.4(2) 7_565 7_565
Ni4 Ni3 Ni8 121.46(16) . 7_565
Ni2 Ni3 Ni8 121.09(15) . 7_565
Ni2 Ni3 Ni8 92.34(14) 7_565 7_565
Ni12 Ni3 Ni8 65.46(13) . 7_565
Ni6 Ni3 Ni8 113.41(15) . 7_565
C1 Ni3 Ni5 66.2(7) . 7_565
C2 Ni3 Ni5 105.4(7) . 7_565
Ni3 Ni3 Ni5 93.92(17) 7_565 7_565
Ni4 Ni3 Ni5 178.07(18) . 7_565
Ni2 Ni3 Ni5 63.13(12) . 7_565
Ni2 Ni3 Ni5 121.13(15) 7_565 7_565
Ni12 Ni3 Ni5 112.46(14) . 7_565
Ni6 Ni3 Ni5 114.85(15) . 7_565
Ni8 Ni3 Ni5 58.02(12) 7_565 7_565
C1 Ni3 Ni1 125.4(7) . 7_565
C2 Ni3 Ni1 67.7(7) . 7_565
Ni3 Ni3 Ni1 63.79(14) 7_565 7_565
Ni4 Ni3 Ni1 120.54(15) . 7_565
Ni2 Ni3 Ni1 93.75(14) . 7_565
Ni2 Ni3 Ni1 60.06(11) 7_565 7_565
Ni12 Ni3 Ni1 117.14(15) . 7_565
Ni6 Ni3 Ni1 173.77(15) . 7_565
Ni8 Ni3 Ni1 60.62(12) 7_565 7_565
Ni5 Ni3 Ni1 61.07(11) 7_565 7_565
C1 Ni3 Ni1 73.6(7) . .
C2 Ni3 Ni1 130.9(7) . .
Ni3 Ni3 Ni1 61.30(13) 7_565 .
Ni4 Ni3 Ni1 57.93(11) . .
Ni2 Ni3 Ni1 59.35(11) . .
Ni2 Ni3 Ni1 92.04(13) 7_565 .
Ni12 Ni3 Ni1 110.39(15) . .
Ni6 Ni3 Ni1 60.84(12) . .
Ni8 Ni3 Ni1 174.16(17) 7_565 .
Ni5 Ni3 Ni1 122.37(15) 7_565 .
Ni1 Ni3 Ni1 125.09(13) 7_565 .
C3 Ni4 C7 103.6(12) . .
C3 Ni4 Ni7 52.1(9) . 7_565
C7 Ni4 Ni7 103.9(7) . 7_565
C3 Ni4 Ni3 141.2(8) . .
C7 Ni4 Ni3 114.0(8) . .
Ni7 Ni4 Ni3 122.79(16) 7_565 .
C3 Ni4 Ni2 101.0(9) . 7_565
C7 Ni4 Ni2 132.7(8) . 7_565
Ni7 Ni4 Ni2 62.72(13) 7_565 7_565
Ni3 Ni4 Ni2 60.07(12) . 7_565
C3 Ni4 Ni1 153.6(9) . .
C7 Ni4 Ni1 50.4(8) . .
Ni7 Ni4 Ni1 122.30(16) 7_565 .
Ni3 Ni4 Ni1 65.20(12) . .
Ni2 Ni4 Ni1 96.20(14) 7_565 .
C3 Ni4 Ni5 107.4(9) . .
C7 Ni4 Ni5 71.0(8) . .
Ni7 Ni4 Ni5 59.44(13) 7_565 .
Ni3 Ni4 Ni5 94.04(14) . .
Ni2 Ni4 Ni5 63.30(12) 7_565 .
Ni1 Ni4 Ni5 63.11(12) . .
C3 Ni4 Ni14 55.2(9) . 7_565
C7 Ni4 Ni14 158.7(8) . 7_565
Ni7 Ni4 Ni14 63.02(14) 7_565 7_565
Ni3 Ni4 Ni14 87.16(14) . 7_565
Ni2 Ni4 Ni14 58.62(13) 7_565 7_565
Ni1 Ni4 Ni14 150.30(16) . 7_565
Ni5 Ni4 Ni14 111.10(17) . 7_565
C3 Ni4 Ni6 123.7(9) . .
C7 Ni4 Ni6 77.8(7) . .
Ni7 Ni4 Ni6 175.68(18) 7_565 .
Ni3 Ni4 Ni6 59.24(12) . .
Ni2 Ni4 Ni6 119.16(15) 7_565 .
Ni1 Ni4 Ni6 61.85(13) . .
Ni5 Ni4 Ni6 124.81(16) . .
Ni14 Ni4 Ni6 114.16(16) 7_565 .
C3 Ni4 Ni12 90.8(8) . .
C7 Ni4 Ni12 130.2(8) . .
Ni7 Ni4 Ni12 121.72(16) 7_565 .
Ni3 Ni4 Ni12 57.74(12) . .
Ni2 Ni4 Ni12 88.70(13) 7_565 .
Ni1 Ni4 Ni12 109.62(15) . .
Ni5 Ni4 Ni12 148.61(16) . .
Ni14 Ni4 Ni12 58.77(13) 7_565 .
Ni6 Ni4 Ni12 55.40(12) . .
C8 Ni5 C17 91.6(11) . 7_565
C8 Ni5 Ni8 50.1(8) . .
C17 Ni5 Ni8 135.2(8) 7_565 .
C8 Ni5 Ni7 132.1(8) . 7_565
C17 Ni5 Ni7 47.5(8) 7_565 7_565
Ni8 Ni5 Ni7 177.32(17) . 7_565
C8 Ni5 C1 130.0(10) . 7_565
C17 Ni5 C1 106.2(10) 7_565 7_565
Ni8 Ni5 C1 88.4(6) . 7_565
Ni7 Ni5 C1 90.4(6) 7_565 7_565
C8 Ni5 Ni4 123.8(8) . .
C17 Ni5 Ni4 101.1(9) 7_565 .
Ni8 Ni5 Ni4 118.71(16) . .
Ni7 Ni5 Ni4 59.11(13) 7_565 .
C1 Ni5 Ni4 98.6(5) 7_565 .
C8 Ni5 Ni3 110.3(8) . 7_565
C17 Ni5 Ni3 149.8(9) 7_565 7_565
Ni8 Ni5 Ni3 60.27(12) . 7_565
Ni7 Ni5 Ni3 117.37(15) 7_565 7_565
C1 Ni5 Ni3 43.8(6) 7_565 7_565
Ni4 Ni5 Ni3 84.18(13) . 7_565
C8 Ni5 Ni11 124.1(8) . 7_565
C17 Ni5 Ni11 62.2(9) 7_565 7_565
Ni8 Ni5 Ni11 116.13(17) . 7_565
Ni7 Ni5 Ni11 64.34(14) 7_565 7_565
C1 Ni5 Ni11 44.2(6) 7_565 7_565
Ni4 Ni5 Ni11 109.92(16) . 7_565
Ni3 Ni5 Ni11 87.98(14) 7_565 7_565
C8 Ni5 Ni1 81.9(8) . .
C17 Ni5 Ni1 146.2(9) 7_565 .
Ni8 Ni5 Ni1 61.16(13) . .
Ni7 Ni5 Ni1 116.84(16) 7_565 .
C1 Ni5 Ni1 103.2(5) 7_565 .
Ni4 Ni5 Ni1 57.95(12) . .
Ni3 Ni5 Ni1 60.59(11) 7_565 .
Ni11 Ni5 Ni1 146.05(15) 7_565 .
C8 Ni5 Ni2 167.1(8) . 7_565
C17 Ni5 Ni2 100.7(8) 7_565 7_565
Ni8 Ni5 Ni2 117.10(15) . 7_565
Ni7 Ni5 Ni2 60.62(12) 7_565 7_565
C1 Ni5 Ni2 42.5(5) 7_565 7_565
Ni4 Ni5 Ni2 57.80(12) . 7_565
Ni3 Ni5 Ni2 56.89(11) 7_565 7_565
Ni11 Ni5 Ni2 60.22(12) 7_565 7_565
Ni1 Ni5 Ni2 89.84(13) . 7_565
C8 Ni5 Ni13 88.9(8) . 7_565
C17 Ni5 Ni13 100.7(9) 7_565 7_565
Ni8 Ni5 Ni13 62.12(13) . 7_565
Ni7 Ni5 Ni13 118.27(17) 7_565 7_565
C1 Ni5 Ni13 42.6(5) 7_565 7_565
Ni4 Ni5 Ni13 139.73(15) . 7_565
Ni3 Ni5 Ni13 60.74(12) 7_565 7_565
Ni11 Ni5 Ni13 54.02(13) 7_565 7_565
Ni1 Ni5 Ni13 112.16(15) . 7_565
Ni2 Ni5 Ni13 85.09(13) 7_565 7_565
C5 Ni6 C19 101.6(13) . .
C5 Ni6 C1 149.0(12) . .
C19 Ni6 C1 100.6(11) . .
C5 Ni6 Ni10 152.2(10) . .
C19 Ni6 Ni10 50.7(9) . .
C1 Ni6 Ni10 52.8(7) . .
C5 Ni6 Ni12 58.9(10) . .
C19 Ni6 Ni12 152.1(9) . .
C1 Ni6 Ni12 92.2(7) . .
Ni10 Ni6 Ni12 144.47(18) . .
C5 Ni6 Ni3 114.8(10) . .
C19 Ni6 Ni3 143.6(9) . .
C1 Ni6 Ni3 47.4(7) . .
Ni10 Ni6 Ni3 93.04(15) . .
Ni12 Ni6 Ni3 60.25(13) . .
C5 Ni6 Ni13 104.1(9) . .
C19 Ni6 Ni13 110.7(8) . .
C1 Ni6 Ni13 47.2(6) . .
Ni10 Ni6 Ni13 86.53(16) . .
Ni12 Ni6 Ni13 61.41(13) . .
Ni3 Ni6 Ni13 63.47(12) . .
C5 Ni6 Ni4 76.7(9) . .
C19 Ni6 Ni4 135.1(8) . .
C1 Ni6 Ni4 102.0(7) . .
Ni10 Ni6 Ni4 123.15(17) . .
Ni12 Ni6 Ni4 64.11(13) . .
Ni3 Ni6 Ni4 57.32(11) . .
Ni13 Ni6 Ni4 113.13(16) . .
C5 Ni6 Ni1 126.3(9) . .
C19 Ni6 Ni1 94.8(9) . .
C1 Ni6 Ni1 72.6(6) . .
Ni10 Ni6 Ni1 66.71(13) . .
Ni12 Ni6 Ni1 112.70(16) . .
Ni3 Ni6 Ni1 62.50(12) . .
Ni13 Ni6 Ni1 117.00(16) . .
Ni4 Ni6 Ni1 56.72(12) . .
C15 Ni7 C17 101.8(12) . .
C15 Ni7 C3 94.3(12) . 7_565
C17 Ni7 C3 129.2(12) . 7_565
C15 Ni7 Ni4 142.1(9) . 7_565
C17 Ni7 Ni4 105.0(9) . 7_565
C3 Ni7 Ni4 47.8(8) 7_565 7_565
C15 Ni7 Ni5 151.2(9) . 7_565
C17 Ni7 Ni5 49.5(8) . 7_565
C3 Ni7 Ni5 105.4(8) 7_565 7_565
Ni4 Ni7 Ni5 61.45(13) 7_565 7_565
C15 Ni7 Ni2 137.3(9) . .
C17 Ni7 Ni2 104.3(8) . .
C3 Ni7 Ni2 94.8(7) 7_565 .
Ni4 Ni7 Ni2 59.18(12) 7_565 .
Ni5 Ni7 Ni2 62.74(12) 7_565 .
C15 Ni7 Ni14 98.1(9) . .
C17 Ni7 Ni14 159.5(8) . .
C3 Ni7 Ni14 53.1(8) 7_565 .
Ni4 Ni7 Ni14 60.26(13) 7_565 .
Ni5 Ni7 Ni14 110.49(15) 7_565 .
Ni2 Ni7 Ni14 56.73(12) . .
C15 Ni7 Cu1 83.7(9) . .
C17 Ni7 Cu1 117.0(9) . .
C3 Ni7 Cu1 112.4(8) 7_565 .
Ni4 Ni7 Cu1 106.91(15) 7_565 .
Ni5 Ni7 Cu1 107.12(16) 7_565 .
Ni2 Ni7 Cu1 54.36(12) . .
Ni14 Ni7 Cu1 60.32(14) . .
C15 Ni7 Ni11 107.7(9) . .
C17 Ni7 Ni11 60.4(9) . .
C3 Ni7 Ni11 154.0(7) 7_565 .
Ni4 Ni7 Ni11 108.72(15) 7_565 .
Ni5 Ni7 Ni11 60.48(13) 7_565 .
Ni2 Ni7 Ni11 59.63(12) . .
Ni14 Ni7 Ni11 108.67(15) . .
Cu1 Ni7 Ni11 58.38(13) . .
C9 Ni8 C8 94.3(11) . .
C9 Ni8 C2 113.9(11) . 7_565
C8 Ni8 C2 148.4(10) . 7_565
C9 Ni8 Ni15 53.7(9) . .
C8 Ni8 Ni15 146.9(8) . .
C2 Ni8 Ni15 60.4(7) 7_565 .
C9 Ni8 Ni5 139.6(9) . .
C8 Ni8 Ni5 48.9(8) . .
C2 Ni8 Ni5 106.3(7) 7_565 .
Ni15 Ni8 Ni5 163.84(19) . .
C9 Ni8 Ni3 151.6(9) . 7_565
C8 Ni8 Ni3 110.5(8) . 7_565
C2 Ni8 Ni3 47.8(7) 7_565 7_565
Ni15 Ni8 Ni3 102.61(17) . 7_565
Ni5 Ni8 Ni3 61.71(12) . 7_565
C9 Ni8 Ni1 138.7(9) . .
C8 Ni8 Ni1 82.2(8) . .
C2 Ni8 Ni1 67.3(7) 7_565 .
Ni15 Ni8 Ni1 115.03(19) . .
Ni5 Ni8 Ni1 62.58(12) . .
Ni3 Ni8 Ni1 61.51(11) 7_565 .
C9 Ni8 Ni9 91.6(9) . .
C8 Ni8 Ni9 121.3(8) . .
C2 Ni8 Ni9 47.8(7) 7_565 .
Ni15 Ni8 Ni9 59.42(17) . .
Ni5 Ni8 Ni9 119.94(16) . .
Ni3 Ni8 Ni9 87.28(13) 7_565 .
Ni1 Ni8 Ni9 57.41(13) . .
C9 Ni8 Ni13 106.2(9) . 7_565
C8 Ni8 Ni13 89.6(8) . 7_565
C2 Ni8 Ni13 95.6(7) 7_565 7_565
Ni15 Ni8 Ni13 106.1(2) . 7_565
Ni5 Ni8 Ni13 64.13(13) . 7_565
Ni3 Ni8 Ni13 61.84(12) 7_565 7_565
Ni1 Ni8 Ni13 114.89(15) . 7_565
Ni9 Ni8 Ni13 143.38(16) . 7_565
C9 Ni8 Ni12 94.6(9) . 7_565
C8 Ni8 Ni12 146.7(8) . 7_565
C2 Ni8 Ni12 49.1(7) 7_565 7_565
Ni15 Ni8 Ni12 56.20(16) . 7_565
Ni5 Ni8 Ni12 108.61(15) . 7_565
Ni3 Ni8 Ni12 57.08(12) 7_565 7_565
Ni1 Ni8 Ni12 110.80(14) . 7_565
Ni9 Ni8 Ni12 90.49(15) . 7_565
Ni13 Ni8 Ni12 57.07(13) 7_565 7_565
C11 Ni9 C2 145.2(12) . 7_565
C11 Ni9 C13 98.6(12) . .
C2 Ni9 C13 114.1(10) 7_565 .
C11 Ni9 Ni15 92.5(10) . .
C2 Ni9 Ni15 57.4(7) 7_565 .
C13 Ni9 Ni15 131.4(8) . .
C11 Ni9 Ni2 138.2(10) . .
C2 Ni9 Ni2 49.6(7) 7_565 .
C13 Ni9 Ni2 99.5(7) . .
Ni15 Ni9 Ni2 102.96(19) . .
C11 Ni9 Ni1 145.3(10) . .
C2 Ni9 Ni1 68.8(7) 7_565 .
C13 Ni9 Ni1 46.8(7) . .
Ni15 Ni9 Ni1 112.45(19) . .
Ni2 Ni9 Ni1 61.14(12) . .
C11 Ni9 Ni8 130.4(10) . .
C2 Ni9 Ni8 47.6(7) 7_565 .
C13 Ni9 Ni8 84.2(8) . .
Ni15 Ni9 Ni8 54.11(16) . .
Ni2 Ni9 Ni8 88.80(14) . .
Ni1 Ni9 Ni8 60.05(12) . .
C11 Ni9 Cu1 82.7(9) . .
C2 Ni9 Cu1 93.0(7) 7_565 .
C13 Ni9 Cu1 115.3(7) . .
Ni15 Ni9 Cu1 113.06(19) . .
Ni2 Ni9 Cu1 55.48(12) . .
Ni1 Ni9 Cu1 107.19(15) . .
Ni8 Ni9 Cu1 140.45(16) . .
C11 Ni9 Ni14 104.7(10) . .
C2 Ni9 Ni14 46.4(7) 7_565 .
C13 Ni9 Ni14 154.7(7) . .
Ni15 Ni9 Ni14 57.93(15) . .
Ni2 Ni9 Ni14 56.16(12) . .
Ni1 Ni9 Ni14 108.90(15) . .
Ni8 Ni9 Ni14 88.11(15) . .
Cu1 Ni9 Ni14 59.24(13) . .
C11 Ni9 Ni10 103.1(10) . .
C2 Ni9 Ni10 103.0(7) 7_565 .
C13 Ni9 Ni10 60.6(7) . .
Ni15 Ni9 Ni10 158.97(19) . .
Ni2 Ni9 Ni10 56.04(12) . .
Ni1 Ni9 Ni10 60.76(12) . .
Ni8 Ni9 Ni10 120.29(16) . .
Cu1 Ni9 Ni10 56.30(13) . .
Ni14 Ni9 Ni10 103.82(14) . .
C14 Ni10 C19 94.5(13) . .
C14 Ni10 C1 155.3(11) . .
C19 Ni10 C1 99.9(11) . .
C14 Ni10 Ni6 143.5(10) . .
C19 Ni10 Ni6 49.0(8) . .
C1 Ni10 Ni6 53.8(7) . .
C14 Ni10 Ni11 107.3(9) . .
C19 Ni10 Ni11 120.5(8) . .
C1 Ni10 Ni11 48.1(7) . .
Ni6 Ni10 Ni11 93.77(16) . .
C14 Ni10 Ni2 128.0(10) . .
C19 Ni10 Ni2 136.3(9) . .
C1 Ni10 Ni2 45.9(7) . .
Ni6 Ni10 Ni2 88.19(15) . .
Ni11 Ni10 Ni2 61.75(12) . .
C14 Ni10 Cu1 75.0(10) . .
C19 Ni10 Cu1 168.7(9) . .
C1 Ni10 Cu1 88.7(7) . .
Ni6 Ni10 Cu1 141.33(18) . .
Ni11 Ni10 Cu1 60.77(14) . .
Ni2 Ni10 Cu1 54.86(12) . .
C14 Ni10 Ni1 130.8(9) . .
C19 Ni10 Ni1 89.3(8) . .
C1 Ni10 Ni1 69.7(6) . .
Ni6 Ni10 Ni1 60.58(13) . .
Ni11 Ni10 Ni1 112.61(15) . .
Ni2 Ni10 Ni1 56.84(11) . .
Cu1 Ni10 Ni1 100.56(15) . .
C14 Ni10 Ni9 89.5(9) . .
C19 Ni10 Ni9 128.2(8) . .
C1 Ni10 Ni9 97.1(7) . .
Ni6 Ni10 Ni9 112.86(16) . .
Ni11 Ni10 Ni9 107.16(16) . .
Ni2 Ni10 Ni9 53.60(11) . .
Cu1 Ni10 Ni9 56.81(12) . .
Ni1 Ni10 Ni9 52.39(11) . .
C16 Ni11 C18 99.3(13) . .
C16 Ni11 C1 152.3(13) . .
C18 Ni11 C1 96.6(11) . .
C16 Ni11 C17 95.4(12) . .
C18 Ni11 C17 87.2(11) . .
C1 Ni11 C17 107.9(10) . .
C16 Ni11 Ni13 142.9(10) . .
C18 Ni11 Ni13 46.5(9) . .
C1 Ni11 Ni13 50.4(7) . .
C17 Ni11 Ni13 96.2(7) . .
C16 Ni11 Ni10 101.8(10) . .
C18 Ni11 Ni10 116.3(9) . .
C1 Ni11 Ni10 50.6(7) . .
C17 Ni11 Ni10 147.6(7) . .
Ni13 Ni11 Ni10 86.34(15) . .
C16 Ni11 Ni5 138.6(10) . 7_565
C18 Ni11 Ni5 88.1(9) . 7_565
C1 Ni11 Ni5 64.2(7) . 7_565
C17 Ni11 Ni5 43.9(6) . 7_565
Ni13 Ni11 Ni5 65.59(14) . 7_565
Ni10 Ni11 Ni5 111.17(16) . 7_565
C16 Ni11 Cu1 70.2(10) . .
C18 Ni11 Cu1 167.4(9) . .
C1 Ni11 Cu1 90.7(7) . .
C17 Ni11 Cu1 100.4(7) . .
Ni13 Ni11 Cu1 140.92(16) . .
Ni10 Ni11 Cu1 61.25(14) . .
Ni5 Ni11 Cu1 104.36(16) 7_565 .
C16 Ni11 Ni2 124.0(10) . .
C18 Ni11 Ni2 136.7(9) . .
C1 Ni11 Ni2 44.9(7) . .
C17 Ni11 Ni2 88.1(6) . .
Ni13 Ni11 Ni2 91.47(15) . .
Ni10 Ni11 Ni2 59.45(12) . .
Ni5 Ni11 Ni2 60.09(12) 7_565 .
Cu1 Ni11 Ni2 54.35(12) . .
C16 Ni11 Ni7 90.5(10) . .
C18 Ni11 Ni7 128.5(9) . .
C1 Ni11 Ni7 97.2(7) . .
C17 Ni11 Ni7 41.4(6) . .
Ni13 Ni11 Ni7 120.67(18) . .
Ni10 Ni11 Ni7 110.61(16) . .
Ni5 Ni11 Ni7 55.18(12) 7_565 .
Cu1 Ni11 Ni7 60.24(13) . .
Ni2 Ni11 Ni7 57.63(11) . .
C4 Ni12 C6 76(2) . .
C4 Ni12 C2 115.7(13) . .
C6 Ni12 C2 132.1(18) . .
C4 Ni12 C5 94.9(13) . .
C6 Ni12 C5 85.5(18) . .
C2 Ni12 C5 134.5(10) . .
C4 Ni12 Ni15 63.0(11) . 7_565
C6 Ni12 Ni15 96.7(17) . 7_565
C2 Ni12 Ni15 58.2(6) . 7_565
C5 Ni12 Ni15 156.3(8) . 7_565
C4 Ni12 Ni6 135.6(11) . .
C6 Ni12 Ni6 87.1(17) . .
C2 Ni12 Ni6 106.0(7) . .
C5 Ni12 Ni6 42.2(8) . .
Ni15 Ni12 Ni6 161.2(2) 7_565 .
C4 Ni12 Ni3 163.2(12) . .
C6 Ni12 Ni3 112.8(17) . .
C2 Ni12 Ni3 47.6(7) . .
C5 Ni12 Ni3 99.7(7) . .
Ni15 Ni12 Ni3 101.15(18) 7_565 .
Ni6 Ni12 Ni3 60.65(13) . .
C4 Ni12 Ni13 124.6(11) . .
C6 Ni12 Ni13 49.3(17) . .
C2 Ni12 Ni13 96.7(7) . .
C5 Ni12 Ni13 91.7(8) . .
Ni15 Ni12 Ni13 107.74(18) 7_565 .
Ni6 Ni12 Ni13 61.28(13) . .
Ni3 Ni12 Ni13 63.56(13) . .
C4 Ni12 Ni14 81.6(11) . 7_565
C6 Ni12 Ni14 154.3(17) . 7_565
C2 Ni12 Ni14 48.9(7) . 7_565
C5 Ni12 Ni14 109.7(8) . 7_565
Ni15 Ni12 Ni14 61.02(17) 7_565 7_565
Ni6 Ni12 Ni14 118.20(16) . 7_565
Ni3 Ni12 Ni14 85.65(15) . 7_565
Ni13 Ni12 Ni14 145.41(18) . 7_565
C4 Ni12 Ni4 123.3(11) . .
C6 Ni12 Ni4 147.4(17) . .
C2 Ni12 Ni4 66.8(6) . .
C5 Ni12 Ni4 68.4(7) . .
Ni15 Ni12 Ni4 115.16(19) 7_565 .
Ni6 Ni12 Ni4 60.50(12) . .
Ni3 Ni12 Ni4 56.26(11) . .
Ni13 Ni12 Ni4 110.18(16) . .
Ni14 Ni12 Ni4 57.71(12) 7_565 .
C4 Ni12 Ni8 111.4(11) . 7_565
C6 Ni12 Ni8 85.9(17) . 7_565
C2 Ni12 Ni8 46.2(6) . 7_565
C5 Ni12 Ni8 149.5(8) . 7_565
Ni15 Ni12 Ni8 54.05(15) 7_565 7_565
Ni6 Ni12 Ni8 108.12(16) . 7_565
Ni3 Ni12 Ni8 57.45(11) . 7_565
Ni13 Ni12 Ni8 61.04(13) . 7_565
Ni14 Ni12 Ni8 89.87(15) 7_565 7_565
Ni4 Ni12 Ni8 106.49(15) . 7_565
C6' Ni13 C18 83(2) . .
C6' Ni13 C1 171.8(19) . .
C18 Ni13 C1 101.5(12) . .
C6' Ni13 C6 38(2) . .
C18 Ni13 C6 115.8(19) . .
C1 Ni13 C6 134.5(18) . .
C6' Ni13 Ni11 134.6(18) . .
C18 Ni13 Ni11 51.2(9) . .
C1 Ni13 Ni11 50.7(7) . .
C6 Ni13 Ni11 158.6(17) . .
C6' Ni13 Ni6 120.9(18) . .
C18 Ni13 Ni6 128.3(10) . .
C1 Ni13 Ni6 50.9(7) . .
C6 Ni13 Ni6 84.7(17) . .
Ni11 Ni13 Ni6 92.32(15) . .
C6' Ni13 Ni12 83.0(18) . .
C18 Ni13 Ni12 165.8(9) . .
C1 Ni13 Ni12 91.6(7) . .
C6 Ni13 Ni12 50.1(17) . .
Ni11 Ni13 Ni12 142.30(16) . .
Ni6 Ni13 Ni12 57.30(13) . .
C6' Ni13 Ni3 134.1(18) . .
C18 Ni13 Ni3 137.3(9) . .
C1 Ni13 Ni3 44.5(7) . .
C6 Ni13 Ni3 106.8(17) . .
Ni11 Ni13 Ni3 88.97(14) . .
Ni6 Ni13 Ni3 57.07(11) . .
Ni12 Ni13 Ni3 56.79(12) . .
C6' Ni13 Ni8 87.6(18) . 7_565
C18 Ni13 Ni8 121.4(10) . 7_565
C1 Ni13 Ni8 95.3(7) . 7_565
C6 Ni13 Ni8 86.9(17) . 7_565
Ni11 Ni13 Ni8 114.14(17) . 7_565
Ni6 Ni13 Ni8 105.73(15) . 7_565
Ni12 Ni13 Ni8 61.88(13) . 7_565
Ni3 Ni13 Ni8 55.82(11) . 7_565
C6' Ni13 Ni5 125.8(18) . 7_565
C18 Ni13 Ni5 87.0(10) . 7_565
C1 Ni13 Ni5 61.5(7) . 7_565
C6 Ni13 Ni5 140.6(17) . 7_565
Ni11 Ni13 Ni5 60.39(13) . 7_565
Ni6 Ni13 Ni5 106.63(14) . 7_565
Ni12 Ni13 Ni5 104.20(15) . 7_565
Ni3 Ni13 Ni5 56.11(11) . 7_565
Ni8 Ni13 Ni5 53.75(12) 7_565 7_565
C12 Ni14 C2 144.5(12) . 7_565
C12 Ni14 C3 96.9(12) . 7_565
C2 Ni14 C3 116.0(10) 7_565 7_565
C12 Ni14 Ni2 145.3(11) . .
C2 Ni14 Ni2 50.0(7) 7_565 .
C3 Ni14 Ni2 93.9(7) 7_565 .
C12 Ni14 Ni15 89.9(10) . .
C2 Ni14 Ni15 56.4(7) 7_565 .
C3 Ni14 Ni15 140.6(8) 7_565 .
Ni2 Ni14 Ni15 102.30(17) . .
C12 Ni14 Ni4 142.0(10) . 7_565
C2 Ni14 Ni4 71.0(7) 7_565 7_565
C3 Ni14 Ni4 45.4(7) 7_565 7_565
Ni2 Ni14 Ni4 59.34(13) . 7_565
Ni15 Ni14 Ni4 115.89(19) . 7_565
C12 Ni14 Ni12 121.3(10) . 7_565
C2 Ni14 Ni12 51.6(7) 7_565 7_565
C3 Ni14 Ni12 88.2(8) 7_565 7_565
Ni2 Ni14 Ni12 91.92(15) . 7_565
Ni15 Ni14 Ni12 55.97(16) . 7_565
Ni4 Ni14 Ni12 63.52(13) 7_565 7_565
C12 Ni14 Ni7 104.6(10) . .
C2 Ni14 Ni7 107.4(7) 7_565 .
C3 Ni14 Ni7 47.6(8) 7_565 .
Ni2 Ni14 Ni7 60.68(12) . .
Ni15 Ni14 Ni7 163.0(2) . .
Ni4 Ni14 Ni7 56.72(13) 7_565 .
Ni12 Ni14 Ni7 120.19(17) 7_565 .
C12 Ni14 Cu1 89.6(11) . .
C2 Ni14 Cu1 92.6(7) 7_565 .
C3 Ni14 Cu1 107.6(8) 7_565 .
Ni2 Ni14 Cu1 55.65(13) . .
Ni15 Ni14 Cu1 111.2(2) . .
Ni4 Ni14 Cu1 104.65(16) 7_565 .
Ni12 Ni14 Cu1 143.90(18) 7_565 .
Ni7 Ni14 Cu1 60.92(13) . .
C12 Ni14 Ni9 108.0(10) . .
C2 Ni14 Ni9 46.1(7) 7_565 .
C3 Ni14 Ni9 150.9(7) 7_565 .
Ni2 Ni14 Ni9 57.07(12) . .
Ni15 Ni14 Ni9 56.21(16) . .
Ni4 Ni14 Ni9 109.56(16) 7_565 .
Ni12 Ni14 Ni9 91.48(15) 7_565 .
Ni7 Ni14 Ni9 109.71(17) . .
Cu1 Ni14 Ni9 58.98(13) . .
C10 Ni15 C9 99.0(15) . .
C10 Ni15 C2 152.6(15) . 7_565
C9 Ni15 C2 99.4(10) . 7_565
C10 Ni15 C4 101.9(15) . 7_565
C9 Ni15 C4 113.9(12) . 7_565
C2 Ni15 C4 88.9(10) 7_565 7_565
C10 Ni15 Ni8 144.5(13) . .
C9 Ni15 Ni8 48.3(8) . .
C2 Ni15 Ni8 51.3(6) 7_565 .
C4 Ni15 Ni8 104.5(8) 7_565 .
C10 Ni15 Ni12 140.9(13) . 7_565
C9 Ni15 Ni12 101.4(9) . 7_565
C2 Ni15 Ni12 53.0(7) 7_565 7_565
C4 Ni15 Ni12 39.1(8) 7_565 7_565
Ni8 Ni15 Ni12 69.75(18) . 7_565
C10 Ni15 Ni9 109.4(13) . .
C9 Ni15 Ni9 93.4(8) . .
C2 Ni15 Ni9 49.3(7) 7_565 .
C4 Ni15 Ni9 134.3(8) 7_565 .
Ni8 Ni15 Ni9 66.47(17) . .
Ni12 Ni15 Ni9 102.3(2) 7_565 .
C10 Ni15 Ni14 110.2(13) . .
C9 Ni15 Ni14 148.3(8) . .
C2 Ni15 Ni14 48.9(6) 7_565 .
C4 Ni15 Ni14 72.6(7) 7_565 .
Ni8 Ni15 Ni14 100.1(2) . .
Ni12 Ni15 Ni14 63.01(16) 7_565 .
Ni9 Ni15 Ni14 65.86(17) . .
N1 Cu1 Ni2 168.5(9) . .
N1 Cu1 Ni11 125.6(8) . .
Ni2 Cu1 Ni11 62.85(13) . .
N1 Cu1 Ni10 129.1(8) . .
Ni2 Cu1 Ni10 61.09(13) . .
Ni11 Cu1 Ni10 57.98(13) . .
N1 Cu1 Ni9 117.6(8) . .
Ni2 Cu1 Ni9 58.85(12) . .
Ni11 Cu1 Ni9 113.11(16) . .
Ni10 Cu1 Ni9 66.89(13) . .
N1 Cu1 Ni14 110.5(9) . .
Ni2 Cu1 Ni14 58.06(13) . .
Ni11 Cu1 Ni14 109.85(16) . .
Ni10 Cu1 Ni14 114.01(16) . .
Ni9 Cu1 Ni14 61.79(13) . .
N1 Cu1 Ni7 114.7(7) . .
Ni2 Cu1 Ni7 60.59(12) . .
Ni11 Cu1 Ni7 61.38(13) . .
Ni10 Cu1 Ni7 108.89(15) . .
Ni9 Cu1 Ni7 110.24(16) . .
Ni14 Cu1 Ni7 58.76(13) . .
Ni2 C1 Ni3 82.6(9) . .
Ni2 C1 Ni13 148.6(13) . .
Ni3 C1 Ni13 90.0(10) . .
Ni2 C1 Ni11 88.2(10) . .
Ni3 C1 Ni11 141.5(13) . .
Ni13 C1 Ni11 78.9(8) . .
Ni2 C1 Ni10 83.6(9) . .
Ni3 C1 Ni10 133.9(12) . .
Ni13 C1 Ni10 121.8(12) . .
Ni11 C1 Ni10 81.3(9) . .
Ni2 C1 Ni6 126.2(11) . .
Ni3 C1 Ni6 80.2(9) . .
Ni13 C1 Ni6 81.9(9) . .
Ni11 C1 Ni6 133.1(13) . .
Ni10 C1 Ni6 73.3(8) . .
Ni2 C1 Ni5 72.9(8) . 7_565
Ni3 C1 Ni5 70.0(7) . 7_565
Ni13 C1 Ni5 75.9(7) . 7_565
Ni11 C1 Ni5 71.6(7) . 7_565
Ni10 C1 Ni5 144.3(12) . 7_565
Ni6 C1 Ni5 142.4(12) . 7_565
Ni3 C2 Ni2 81.0(9) . 7_565
Ni3 C2 Ni8 81.5(9) . 7_565
Ni2 C2 Ni8 135.0(13) 7_565 7_565
Ni3 C2 Ni9 135.2(13) . 7_565
Ni2 C2 Ni9 79.5(9) 7_565 7_565
Ni8 C2 Ni9 84.6(9) 7_565 7_565
Ni3 C2 Ni14 127.0(12) . 7_565
Ni2 C2 Ni14 78.2(9) 7_565 7_565
Ni8 C2 Ni14 142.9(13) 7_565 7_565
Ni9 C2 Ni14 87.5(10) 7_565 7_565
Ni3 C2 Ni12 78.7(9) . .
Ni2 C2 Ni12 131.1(12) 7_565 .
Ni8 C2 Ni12 84.7(9) 7_565 .
Ni9 C2 Ni12 141.9(12) 7_565 .
Ni14 C2 Ni12 79.5(9) 7_565 .
Ni3 C2 Ni15 136.9(13) . 7_565
Ni2 C2 Ni15 142.0(13) 7_565 7_565
Ni8 C2 Ni15 68.3(7) 7_565 7_565
Ni9 C2 Ni15 73.2(8) 7_565 7_565
Ni14 C2 Ni15 74.7(8) 7_565 7_565
Ni12 C2 Ni15 68.8(7) . 7_565
O3 C3 Ni4 137(3) . .
O3 C3 Ni7 131(2) . 7_565
Ni4 C3 Ni7 80.0(10) . 7_565
O3 C3 Ni14 128(2) . 7_565
Ni4 C3 Ni14 79.4(9) . 7_565
Ni7 C3 Ni14 79.2(11) 7_565 7_565
O4 C4 Ni12 160(3) . .
O4 C4 Ni15 121(2) . 7_565
Ni12 C4 Ni15 77.9(12) . 7_565
O5 C5 Ni6 145(3) . .
O5 C5 Ni12 136(2) . .
Ni6 C5 Ni12 78.8(10) . .
O6 C6 Ni13 138(5) . .
O6 C6 Ni12 141(5) . .
Ni13 C6 Ni12 81(2) . .
O6' C6' Ni13 178(5) . .
O7 C7 Ni4 139(2) . .
O7 C7 Ni1 140(2) . .
Ni4 C7 Ni1 80.5(9) . .
O8 C8 Ni5 140(2) . .
O8 C8 Ni8 139(2) . .
Ni5 C8 Ni8 81.0(10) . .
O9 C9 Ni8 145(2) . .
O9 C9 Ni15 135(2) . .
Ni8 C9 Ni15 78.0(10) . .
O10 C10 Ni15 173(4) . .
O11 C11 Ni9 173(3) . .
O12 C12 Ni14 165(3) . .
O13 C13 Ni1 145(2) . .
O13 C13 Ni9 133(2) . .
Ni1 C13 Ni9 80.6(10) . .
O14 C14 Ni10 175(3) . .
O15 C15 Ni7 169(3) . .
O16 C16 Ni11 172(3) . .
O17 C17 Ni7 139(2) . .
O17 C17 Ni5 136(2) . 7_565
Ni7 C17 Ni5 83.1(10) . 7_565
O17 C17 Ni11 120(2) . .
Ni7 C17 Ni11 78.1(9) . .
Ni5 C17 Ni11 73.9(8) 7_565 .
O18 C18 Ni13 143(3) . .
O18 C18 Ni11 135(2) . .
Ni13 C18 Ni11 82.3(11) . .
O19 C19 Ni6 139(2) . .
O19 C19 Ni10 141(2) . .
Ni6 C19 Ni10 80.3(11) . .
C21 N1 Cu1 176(3) . .
N1 C21 C22 170(4) . .
C23 C22 C27 121(3) . .
C23 C22 C21 125(3) . .
C27 C22 C21 114(3) . .
C22 C23 C24 123(3) . .
C22 C23 H23 118.4 . .
C24 C23 H23 118.4 . .
C25 C24 C23 113(3) . .
C25 C24 H24 123.4 . .
C23 C24 H24 123.4 . .
C26 C25 C24 122(3) . .
C26 C25 C28 119(3) . .
C24 C25 C28 119(3) . .
C27 C26 C25 122(3) . .
C27 C26 H26 119.2 . .
C25 C26 H26 119.2 . .
C26 C27 C22 119(3) . .
C26 C27 H27 120.7 . .
C22 C27 H27 120.7 . .
N2 C28 C25 176(4) . .
C33 N3 C34 110.3(15) . .
C33 N3 C31 109.3(16) . .
C34 N3 C31 112.0(15) . .
C33 N3 C32 109.2(15) . .
C34 N3 C32 108.6(17) . .
C31 N3 C32 107.4(15) . .
N3 C31 H31A 109.5 . .
N3 C31 H31B 109.5 . .
H31A C31 H31B 109.5 . .
N3 C31 H31C 109.5 . .
H31A C31 H31C 109.5 . .
H31B C31 H31C 109.5 . .
N3 C32 H32A 109.5 . .
N3 C32 H32B 109.5 . .
H32A C32 H32B 109.5 . .
N3 C32 H32C 109.5 . .
H32A C32 H32C 109.5 . .
H32B C32 H32C 109.5 . .
N3 C33 H33A 109.5 . .
N3 C33 H33B 109.5 . .
H33A C33 H33B 109.5 . .
N3 C33 H33C 109.5 . .
H33A C33 H33C 109.5 . .
H33B C33 H33C 109.5 . .
N3 C34 H34A 109.5 . .
N3 C34 H34B 109.5 . .
H34A C34 H34B 109.5 . .
N3 C34 H34C 109.5 . .
H34A C34 H34C 109.5 . .
H34B C34 H34C 109.5 . .
C41 N4 C41 143(6) . 2_655
C41 N4 C44 109(2) . .
C41 N4 C44 103(6) 2_655 .
C41 N4 C44 103(6) . 2_655
C41 N4 C44 109(2) 2_655 2_655
C44 N4 C44 58(5) . 2_655
C41 N4 C42 74(2) . 2_655
C41 N4 C42 110.5(19) 2_655 2_655
C44 N4 C42 58(5) . 2_655
C44 N4 C42 109(2) 2_655 2_655
C41 N4 C42 110.5(19) . .
C41 N4 C42 74(2) 2_655 .
C44 N4 C42 109(2) . .
C44 N4 C42 58(5) 2_655 .
C42 N4 C42 167(5) 2_655 .
C41 N4 C43 40(4) . 2_655
C41 N4 C43 110(2) 2_655 2_655
C44 N4 C43 147(6) . 2_655
C44 N4 C43 109.2(19) 2_655 2_655
C42 N4 C43 108.5(19) 2_655 2_655
C42 N4 C43 80(4) . 2_655
C41 N4 C43 110(2) . .
C41 N4 C43 40(4) 2_655 .
C44 N4 C43 109.2(19) . .
C44 N4 C43 147(6) 2_655 .
C42 N4 C43 80(4) 2_655 .
C42 N4 C43 108.5(19) . .
C43 N4 C43 96(7) 2_655 .
N4 C41 H41A 109.5 . .
N4 C41 H41B 109.5 . .
H41A C41 H41B 109.5 . .
N4 C41 H41C 109.5 . .
H41A C41 H41C 109.5 . .
H41B C41 H41C 109.5 . .
N4 C42 H42A 109.5 . .
N4 C42 H42B 109.5 . .
H42A C42 H42B 109.5 . .
N4 C42 H42C 109.5 . .
H42A C42 H42C 109.5 . .
H42B C42 H42C 109.5 . .
N4 C43 H43A 109.5 . .
N4 C43 H43B 109.5 . .
H43A C43 H43B 109.5 . .
N4 C43 H43C 109.5 . .
H43A C43 H43C 109.5 . .
H43B C43 H43C 109.5 . .
N4 C44 H44A 109.5 . .
N4 C44 H44B 109.5 . .
H44A C44 H44B 109.5 . .
N4 C44 H44C 109.5 . .
H44A C44 H44C 109.5 . .
H44B C44 H44C 109.5 . .
C101 C100 H10A 109.5 . .
C101 C100 H10B 109.5 . .
H10A C100 H10B 109.5 . .
C101 C100 H10C 109.5 . .
H10A C100 H10C 109.5 . .
H10B C100 H10C 109.5 . .
O101 C101 C100 128(3) . .
O101 C101 C102 128(3) . .
C100 C101 C102 104(4) . .
C101 C102 H10D 109.5 . .
C101 C102 H10E 109.5 . .
H10D C102 H10E 109.5 . .
C101 C102 H10F 109.5 . .
H10D C102 H10F 109.5 . .
H10E C102 H10F 109.5 . .
C201 C200 H20A 109.5 . .
C201 C200 H20B 109.5 . .
H20A C200 H20B 109.5 . .
C201 C200 H20C 109.5 . .
H20A C200 H20C 109.5 . .
H20B C200 H20C 109.5 . .
O201 C201 C200 129(3) . .
O201 C201 C202 128(3) . .
C200 C201 C202 103(4) . .
C201 C202 H20D 109.5 . .
C201 C202 H20E 109.5 . .
H20D C202 H20E 109.5 . .
C201 C202 H20F 109.5 . .
H20D C202 H20F 109.5 . .
H20E C202 H20F 109.5 . .
C301 C300 H30A 109.5 . .
C301 C300 H30B 109.5 . .
H30A C300 H30B 109.5 . .
C301 C300 H30C 109.5 . .
H30A C300 H30C 109.5 . .
H30B C300 H30C 109.5 . .
O301 C301 C302 129(3) . .
O301 C301 C300 127(3) . .
C302 C301 C300 104(4) . .
C301 C302 H30D 109.5 . .
C301 C302 H30E 109.5 . .
H30D C302 H30E 109.5 . .
C301 C302 H30F 109.5 . .
H30D C302 H30F 109.5 . .
H30E C302 H30F 109.5 . .

loop_
_geom_bond_atom_site_label_1
_geom_bond_atom_site_label_2
_geom_bond_distance
_geom_bond_site_symmetry_2
Ni1 C13 1.87(3) .
Ni1 C7 1.95(2) .
Ni1 Ni4 2.500(4) .
Ni1 Ni9 2.525(5) .
Ni1 Ni2 2.558(4) .
Ni1 Ni8 2.596(4) .
Ni1 Ni3 2.619(4) 7_565
Ni1 Ni5 2.631(4) .
Ni1 Ni6 2.637(4) .
Ni1 Ni3 2.678(4) .
Ni1 Ni10 2.781(5) .
Ni2 C1 1.87(2) .
Ni2 C2 1.94(2) 7_565
Ni2 Cu1 2.411(4) .
Ni2 Ni3 2.475(4) .
Ni2 Ni14 2.478(5) .
Ni2 Ni3 2.487(4) 7_565
Ni2 Ni4 2.497(4) 7_565
Ni2 Ni9 2.504(4) .
Ni2 Ni10 2.581(5) .
Ni2 Ni7 2.584(4) .
Ni2 Ni5 2.636(4) 7_565
Ni3 C1 1.89(2) .
Ni3 C2 1.89(2) .
Ni3 Ni3 2.443(6) 7_565
Ni3 Ni4 2.471(4) .
Ni3 Ni2 2.487(4) 7_565
Ni3 Ni12 2.513(5) .
Ni3 Ni6 2.523(4) .
Ni3 Ni8 2.523(4) 7_565
Ni3 Ni5 2.559(4) 7_565
Ni3 Ni1 2.619(4) 7_565
Ni4 C3 1.86(3) .
Ni4 C7 1.92(2) .
Ni4 Ni7 2.468(5) 7_565
Ni4 Ni2 2.497(4) 7_565
Ni4 Ni5 2.527(4) .
Ni4 Ni14 2.564(5) 7_565
Ni4 Ni6 2.626(5) .
Ni4 Ni12 2.715(4) .
Ni5 C8 1.88(2) .
Ni5 C17 1.90(3) 7_565
Ni5 Ni8 2.465(5) .
Ni5 Ni7 2.477(5) 7_565
Ni5 C1 2.49(2) 7_565
Ni5 Ni3 2.559(4) 7_565
Ni5 Ni11 2.626(5) 7_565
Ni5 Ni2 2.636(4) 7_565
Ni5 Ni13 2.750(5) 7_565
Ni6 C5 1.70(3) .
Ni6 C19 1.85(3) .
Ni6 C1 2.03(2) .
Ni6 Ni10 2.409(5) .
Ni6 Ni12 2.484(5) .
Ni6 Ni13 2.588(4) .
Ni7 C15 1.79(3) .
Ni7 C17 1.84(3) .
Ni7 C3 1.98(3) 7_565
Ni7 Ni4 2.468(5) 7_565
Ni7 Ni5 2.477(5) 7_565
Ni7 Ni14 2.631(5) .
Ni7 Cu1 2.690(5) .
Ni7 Ni11 2.720(5) .
Ni8 C9 1.79(3) .
Ni8 C8 1.92(3) .
Ni8 C2 1.97(2) 7_565
Ni8 Ni15 2.350(6) .
Ni8 Ni3 2.523(4) 7_565
Ni8 Ni9 2.659(5) .
Ni8 Ni13 2.701(5) 7_565
Ni8 Ni12 2.723(4) 7_565
Ni9 C11 1.75(3) .
Ni9 C2 1.98(2) 7_565
Ni9 C13 2.03(3) .
Ni9 Ni15 2.497(6) .
Ni9 Cu1 2.666(5) .
Ni9 Ni14 2.742(5) .
Ni9 Ni10 2.931(5) .
Ni10 C14 1.77(3) .
Ni10 C19 1.89(3) .
Ni10 C1 2.00(2) .
Ni10 Ni11 2.564(5) .
Ni10 Cu1 2.651(5) .
Ni11 C16 1.69(3) .
Ni11 C18 1.92(3) .
Ni11 C1 1.93(2) .
Ni11 C17 2.42(3) .
Ni11 Ni13 2.444(5) .
Ni11 Ni5 2.626(5) 7_565
Ni11 Cu1 2.638(5) .
Ni12 C4 1.56(3) .
Ni12 C6 2.01(6) .
Ni12 C2 2.07(2) .
Ni12 C5 2.17(3) .
Ni12 Ni15 2.412(6) 7_565
Ni12 Ni13 2.592(5) .
Ni12 Ni14 2.593(5) 7_565
Ni12 Ni8 2.723(4) 7_565
Ni13 C6' 1.66(5) .
Ni13 C18 1.79(3) .
Ni13 C1 1.92(2) .
Ni13 C6 1.99(6) .
Ni13 Ni8 2.701(5) 7_565
Ni13 Ni5 2.750(5) 7_565
Ni14 C12 1.74(3) .
Ni14 C2 1.99(2) 7_565
Ni14 C3 2.14(3) 7_565
Ni14 Ni15 2.546(6) .
Ni14 Ni4 2.564(5) 7_565
Ni14 Ni12 2.593(5) 7_565
Ni14 Cu1 2.674(5) .
Ni15 C10 1.73(4) .
Ni15 C9 1.94(3) .
Ni15 C2 2.20(2) 7_565
Ni15 C4 2.20(3) 7_565
Ni15 Ni12 2.412(6) 7_565
Cu1 N1 1.95(2) .
C1 Ni5 2.49(2) 7_565
C2 Ni2 1.94(2) 7_565
C2 Ni8 1.97(2) 7_565
C2 Ni9 1.98(2) 7_565
C2 Ni14 1.99(2) 7_565
C2 Ni15 2.20(2) 7_565
C3 O3 1.21(3) .
C3 Ni7 1.98(3) 7_565
C3 Ni14 2.14(3) 7_565
C4 O4 1.25(3) .
C4 Ni15 2.20(3) 7_565
C5 O5 1.18(3) .
C6 O6 1.16(6) .
C6' O6' 1.18(5) .
C7 O7 1.16(2) .
C8 O8 1.23(3) .
C9 O9 1.16(3) .
C10 O10 1.18(4) .
C11 O11 1.15(3) .
C12 O12 1.18(3) .
C13 O13 1.12(3) .
C14 O14 1.15(3) .
C15 O15 1.15(3) .
C16 O16 1.22(3) .
C17 O17 1.18(3) .
C17 Ni5 1.90(3) 7_565
C18 O18 1.24(3) .
C19 O19 1.18(3) .
N1 C21 1.10(3) .
C21 C22 1.42(4) .
C22 C23 1.30(4) .
C22 C27 1.40(4) .
C23 C24 1.40(4) .
C23 H23 0.9500 .
C24 C25 1.40(4) .
C24 H24 0.8700 .
C25 C26 1.39(4) .
C25 C28 1.53(4) .
C26 C27 1.27(4) .
C26 H26 0.9500 .
C27 H27 0.9500 .
C28 N2 1.10(4) .
N3 C33 1.466(8) .
N3 C34 1.467(8) .
N3 C31 1.472(8) .
N3 C32 1.473(8) .
C31 H31A 0.9800 .
C31 H31B 0.9800 .
C31 H31C 0.9800 .
C32 H32A 0.9800 .
C32 H32B 0.9800 .
C32 H32C 0.9800 .
C33 H33A 0.9800 .
C33 H33B 0.9800 .
C33 H33C 0.9800 .
C34 H34A 0.9800 .
C34 H34B 0.9800 .
C34 H34C 0.9800 .
N4 C41 1.469(9) .
N4 C41 1.469(9) 2_655
N4 C44 1.470(9) .
N4 C44 1.470(9) 2_655
N4 C42 1.470(9) 2_655
N4 C42 1.470(9) .
N4 C43 1.471(9) 2_655
N4 C43 1.471(9) .
C41 H41A 0.9800 .
C41 H41B 0.9800 .
C41 H41C 0.9800 .
C42 H42A 0.9800 .
C42 H42B 0.9800 .
C42 H42C 0.9800 .
C43 H43A 0.9800 .
C43 H43B 0.9800 .
C43 H43C 0.9800 .
C44 H44A 0.9800 .
C44 H44B 0.9800 .
C44 H44C 0.9800 .
C100 C101 1.508(9) .
C100 H10A 0.9800 .
C100 H10B 0.9800 .
C100 H10C 0.9800 .
C101 O101 1.208(9) .
C101 C102 1.508(9) .
C102 H10D 0.9800 .
C102 H10E 0.9800 .
C102 H10F 0.9800 .
C200 C201 1.508(9) .
C200 H20A 0.9800 .
C200 H20B 0.9800 .
C200 H20C 0.9800 .
C201 O201 1.210(9) .
C201 C202 1.509(9) .
C202 H20D 0.8800 .
C202 H20E 0.8800 .
C202 H20F 0.8800 .
C300 C301 1.510(9) .
C300 H30A 0.9800 .
C300 H30B 0.9800 .
C300 H30C 0.9800 .
C301 O301 1.211(9) .
C301 C302 1.508(9) .
C302 H30D 0.9800 .
C302 H30E 0.9800 .
C302 H30F 0.9800 .

loop_
_geom_torsion_atom_site_label_1
_geom_torsion_atom_site_label_2
_geom_torsion_atom_site_label_3
_geom_torsion_atom_site_label_4
_geom_torsion
_geom_torsion_site_symmetry_1
_geom_torsion_site_symmetry_4
C13 Ni1 Ni2 C1 102.0(11) . .
C7 Ni1 Ni2 C1 -22(2) . .
Ni4 Ni1 Ni2 C1 -52.2(8) . .
Ni9 Ni1 Ni2 C1 132.9(8) . .
Ni8 Ni1 Ni2 C1 -169.0(8) . .
Ni3 Ni1 Ni2 C1 -117.3(8) 7_565 .
Ni5 Ni1 Ni2 C1 -117.6(8) . .
Ni6 Ni1 Ni2 C1 3.1(8) . .
Ni3 Ni1 Ni2 C1 -50.5(8) . .
Ni10 Ni1 Ni2 C1 52.2(8) . .
C13 Ni1 Ni2 C2 -87.2(11) . 7_565
C7 Ni1 Ni2 C2 149(2) . 7_565
Ni4 Ni1 Ni2 C2 118.6(8) . 7_565
Ni9 Ni1 Ni2 C2 -56.3(8) . 7_565
Ni8 Ni1 Ni2 C2 1.8(8) . 7_565
Ni3 Ni1 Ni2 C2 53.5(8) 7_565 7_565
Ni5 Ni1 Ni2 C2 53.2(8) . 7_565
Ni6 Ni1 Ni2 C2 173.9(8) . 7_565
Ni3 Ni1 Ni2 C2 120.2(8) . 7_565
Ni10 Ni1 Ni2 C2 -137.0(8) . 7_565
C13 Ni1 Ni2 Cu1 7.1(9) . .
C7 Ni1 Ni2 Cu1 -117(2) . .
Ni4 Ni1 Ni2 Cu1 -147.14(18) . .
Ni9 Ni1 Ni2 Cu1 37.99(18) . .
Ni8 Ni1 Ni2 Cu1 96.13(18) . .
Ni3 Ni1 Ni2 Cu1 147.8(2) 7_565 .
Ni5 Ni1 Ni2 Cu1 147.47(17) . .
Ni6 Ni1 Ni2 Cu1 -91.82(18) . .
Ni3 Ni1 Ni2 Cu1 -145.4(2) . .
Ni10 Ni1 Ni2 Cu1 -42.66(17) . .
C13 Ni1 Ni2 Ni3 152.5(8) . .
C7 Ni1 Ni2 Ni3 28(2) . .
Ni4 Ni1 Ni2 Ni3 -1.69(15) . .
Ni9 Ni1 Ni2 Ni3 -176.56(17) . .
Ni8 Ni1 Ni2 Ni3 -118.42(15) . .
Ni3 Ni1 Ni2 Ni3 -66.79(14) 7_565 .
Ni5 Ni1 Ni2 Ni3 -67.08(16) . .
Ni6 Ni1 Ni2 Ni3 53.63(12) . .
Ni10 Ni1 Ni2 Ni3 102.79(14) . .
C13 Ni1 Ni2 Ni14 -67.5(9) . .
C7 Ni1 Ni2 Ni14 168(2) . .
Ni4 Ni1 Ni2 Ni14 138.28(18) . .
Ni9 Ni1 Ni2 Ni14 -36.60(18) . .
Ni8 Ni1 Ni2 Ni14 21.5(2) . .
Ni3 Ni1 Ni2 Ni14 73.18(18) 7_565 .
Ni5 Ni1 Ni2 Ni14 72.9(2) . .
Ni6 Ni1 Ni2 Ni14 -166.41(18) . .
Ni3 Ni1 Ni2 Ni14 140.0(2) . .
Ni10 Ni1 Ni2 Ni14 -117.3(2) . .
C13 Ni1 Ni2 Ni3 -140.7(8) . 7_565
C7 Ni1 Ni2 Ni3 95(2) . 7_565
Ni4 Ni1 Ni2 Ni3 65.10(16) . 7_565
Ni9 Ni1 Ni2 Ni3 -109.77(15) . 7_565
Ni8 Ni1 Ni2 Ni3 -51.63(12) . 7_565
Ni5 Ni1 Ni2 Ni3 -0.29(15) . 7_565
Ni6 Ni1 Ni2 Ni3 120.41(14) . 7_565
Ni3 Ni1 Ni2 Ni3 66.79(14) . 7_565
Ni10 Ni1 Ni2 Ni3 169.57(16) . 7_565
C13 Ni1 Ni2 Ni4 -139.7(8) . 7_565
C7 Ni1 Ni2 Ni4 96(2) . 7_565
Ni4 Ni1 Ni2 Ni4 66.0(2) . 7_565
Ni9 Ni1 Ni2 Ni4 -108.8(2) . 7_565
Ni8 Ni1 Ni2 Ni4 -50.70(19) . 7_565
Ni3 Ni1 Ni2 Ni4 0.93(16) 7_565 7_565
Ni5 Ni1 Ni2 Ni4 0.6(2) . 7_565
Ni6 Ni1 Ni2 Ni4 121.35(18) . 7_565
Ni3 Ni1 Ni2 Ni4 67.72(17) . 7_565
Ni10 Ni1 Ni2 Ni4 170.5(2) . 7_565
C13 Ni1 Ni2 Ni9 -30.9(8) . .
C7 Ni1 Ni2 Ni9 -155(2) . .
Ni4 Ni1 Ni2 Ni9 174.9(2) . .
Ni8 Ni1 Ni2 Ni9 58.14(14) . .
Ni3 Ni1 Ni2 Ni9 109.77(15) 7_565 .
Ni5 Ni1 Ni2 Ni9 109.49(18) . .
Ni6 Ni1 Ni2 Ni9 -129.81(16) . .
Ni3 Ni1 Ni2 Ni9 176.56(17) . .
Ni10 Ni1 Ni2 Ni9 -80.65(15) . .
C13 Ni1 Ni2 Ni10 49.7(8) . .
C7 Ni1 Ni2 Ni10 -74(2) . .
Ni4 Ni1 Ni2 Ni10 -104.47(17) . .
Ni9 Ni1 Ni2 Ni10 80.65(15) . .
Ni8 Ni1 Ni2 Ni10 138.80(15) . .
Ni3 Ni1 Ni2 Ni10 -169.57(16) 7_565 .
Ni5 Ni1 Ni2 Ni10 -169.86(18) . .
Ni6 Ni1 Ni2 Ni10 -49.16(13) . .
Ni3 Ni1 Ni2 Ni10 -102.79(14) . .
C13 Ni1 Ni2 Ni7 -45(15) . .
C7 Ni1 Ni2 Ni7 -169(15) . .
Ni4 Ni1 Ni2 Ni7 161(15) . .
Ni9 Ni1 Ni2 Ni7 -14(15) . .
Ni8 Ni1 Ni2 Ni7 44(15) . .
Ni3 Ni1 Ni2 Ni7 96(15) 7_565 .
Ni5 Ni1 Ni2 Ni7 95(15) . .
Ni6 Ni1 Ni2 Ni7 -144(15) . .
Ni3 Ni1 Ni2 Ni7 163(100) . .
Ni10 Ni1 Ni2 Ni7 -95(15) . .
C13 Ni1 Ni2 Ni5 148.5(8) . 7_565
C7 Ni1 Ni2 Ni5 24(2) . 7_565
Ni4 Ni1 Ni2 Ni5 -5.8(2) . 7_565
Ni9 Ni1 Ni2 Ni5 179.4(2) . 7_565
Ni8 Ni1 Ni2 Ni5 -122.49(18) . 7_565
Ni3 Ni1 Ni2 Ni5 -70.86(18) 7_565 7_565
Ni5 Ni1 Ni2 Ni5 -71.1(2) . 7_565
Ni6 Ni1 Ni2 Ni5 49.56(19) . 7_565
Ni3 Ni1 Ni2 Ni5 -4.07(16) . 7_565
Ni10 Ni1 Ni2 Ni5 98.72(19) . 7_565
C2 Ni2 Ni3 C1 -151.5(12) 7_565 .
Cu1 Ni2 Ni3 C1 0.3(9) . .
Ni14 Ni2 Ni3 C1 164.4(9) . .
Ni3 Ni2 Ni3 C1 -167.1(9) 7_565 .
Ni4 Ni2 Ni3 C1 136.8(9) 7_565 .
Ni9 Ni2 Ni3 C1 -98.6(9) . .
Ni1 Ni2 Ni3 C1 -95.0(9) . .
Ni10 Ni2 Ni3 C1 -32.5(9) . .
Ni7 Ni2 Ni3 C1 85.2(9) . .
Ni5 Ni2 Ni3 C1 81.1(9) 7_565 .
C1 Ni2 Ni3 C2 -136(2) . .
C2 Ni2 Ni3 C2 72(2) 7_565 .
Cu1 Ni2 Ni3 C2 -136(2) . .
Ni14 Ni2 Ni3 C2 28(2) . .
Ni3 Ni2 Ni3 C2 57(2) 7_565 .
Ni4 Ni2 Ni3 C2 1(2) 7_565 .
Ni9 Ni2 Ni3 C2 125(2) . .
Ni1 Ni2 Ni3 C2 129(2) . .
Ni10 Ni2 Ni3 C2 -169(2) . .
Ni7 Ni2 Ni3 C2 -51(2) . .
Ni5 Ni2 Ni3 C2 -55(2) 7_565 .
C1 Ni2 Ni3 Ni3 167.1(9) . 7_565
C2 Ni2 Ni3 Ni3 15.6(7) 7_565 7_565
Cu1 Ni2 Ni3 Ni3 167.4(3) . 7_565
Ni14 Ni2 Ni3 Ni3 -28.5(3) . 7_565
Ni4 Ni2 Ni3 Ni3 -56.08(14) 7_565 7_565
Ni9 Ni2 Ni3 Ni3 68.5(2) . 7_565
Ni1 Ni2 Ni3 Ni3 72.07(14) . 7_565
Ni10 Ni2 Ni3 Ni3 134.64(16) . 7_565
Ni7 Ni2 Ni3 Ni3 -107.67(19) . 7_565
Ni5 Ni2 Ni3 Ni3 -111.82(17) 7_565 7_565
C1 Ni2 Ni3 Ni4 96.8(9) . .
C2 Ni2 Ni3 Ni4 -54.7(7) 7_565 .
Cu1 Ni2 Ni3 Ni4 97.1(3) . .
Ni14 Ni2 Ni3 Ni4 -98.8(3) . .
Ni3 Ni2 Ni3 Ni4 -70.30(16) 7_565 .
Ni4 Ni2 Ni3 Ni4 -126.38(14) 7_565 .
Ni9 Ni2 Ni3 Ni4 -1.8(3) . .
Ni1 Ni2 Ni3 Ni4 1.77(16) . .
Ni10 Ni2 Ni3 Ni4 64.33(18) . .
Ni7 Ni2 Ni3 Ni4 -177.97(16) . .
Ni5 Ni2 Ni3 Ni4 177.88(19) 7_565 .
C1 Ni2 Ni3 Ni2 167.1(9) . 7_565
C2 Ni2 Ni3 Ni2 15.6(7) 7_565 7_565
Cu1 Ni2 Ni3 Ni2 167.4(3) . 7_565
Ni14 Ni2 Ni3 Ni2 -28.5(3) . 7_565
Ni3 Ni2 Ni3 Ni2 0.0 7_565 7_565
Ni4 Ni2 Ni3 Ni2 -56.08(14) 7_565 7_565
Ni9 Ni2 Ni3 Ni2 68.5(2) . 7_565
Ni1 Ni2 Ni3 Ni2 72.07(14) . 7_565
Ni10 Ni2 Ni3 Ni2 134.64(16) . 7_565
Ni7 Ni2 Ni3 Ni2 -107.67(19) . 7_565
Ni5 Ni2 Ni3 Ni2 -111.82(17) 7_565 7_565
C1 Ni2 Ni3 Ni12 11.3(9) . .
C2 Ni2 Ni3 Ni12 -140.2(7) 7_565 .
Cu1 Ni2 Ni3 Ni12 11.6(5) . .
Ni14 Ni2 Ni3 Ni12 175.7(2) . .
Ni3 Ni2 Ni3 Ni12 -155.8(3) 7_565 .
Ni4 Ni2 Ni3 Ni12 148.1(2) 7_565 .
Ni9 Ni2 Ni3 Ni12 -87.3(3) . .
Ni1 Ni2 Ni3 Ni12 -83.7(3) . .
Ni10 Ni2 Ni3 Ni12 -21.1(3) . .
Ni7 Ni2 Ni3 Ni12 96.6(3) . .
Ni5 Ni2 Ni3 Ni12 92.4(3) 7_565 .
C1 Ni2 Ni3 Ni6 38.2(9) . .
C2 Ni2 Ni3 Ni6 -113.3(7) 7_565 .
Cu1 Ni2 Ni3 Ni6 38.4(3) . .
Ni14 Ni2 Ni3 Ni6 -157.5(3) . .
Ni3 Ni2 Ni3 Ni6 -128.93(17) 7_565 .
Ni4 Ni2 Ni3 Ni6 174.99(13) 7_565 .
Ni9 Ni2 Ni3 Ni6 -60.4(2) . .
Ni1 Ni2 Ni3 Ni6 -56.86(12) . .
Ni10 Ni2 Ni3 Ni6 5.70(13) . .
Ni7 Ni2 Ni3 Ni6 123.40(17) . .
Ni5 Ni2 Ni3 Ni6 119.25(14) 7_565 .
C1 Ni2 Ni3 Ni8 -78.2(9) . 7_565
C2 Ni2 Ni3 Ni8 130.3(7) 7_565 7_565
Cu1 Ni2 Ni3 Ni8 -77.9(3) . 7_565
Ni14 Ni2 Ni3 Ni8 86.2(3) . 7_565
Ni3 Ni2 Ni3 Ni8 114.7(2) 7_565 7_565
Ni4 Ni2 Ni3 Ni8 58.64(19) 7_565 7_565
Ni9 Ni2 Ni3 Ni8 -176.80(18) . 7_565
Ni1 Ni2 Ni3 Ni8 -173.22(19) . 7_565
Ni10 Ni2 Ni3 Ni8 -110.65(18) . 7_565
Ni7 Ni2 Ni3 Ni8 7.0(3) . 7_565
Ni5 Ni2 Ni3 Ni8 2.90(16) 7_565 7_565
C1 Ni2 Ni3 Ni5 -81.1(9) . 7_565
C2 Ni2 Ni3 Ni5 127.4(7) 7_565 7_565
Cu1 Ni2 Ni3 Ni5 -80.8(3) . 7_565
Ni14 Ni2 Ni3 Ni5 83.3(3) . 7_565
Ni3 Ni2 Ni3 Ni5 111.82(17) 7_565 7_565
Ni4 Ni2 Ni3 Ni5 55.74(12) 7_565 7_565
Ni9 Ni2 Ni3 Ni5 -179.7(2) . 7_565
Ni1 Ni2 Ni3 Ni5 -176.11(16) . 7_565
Ni10 Ni2 Ni3 Ni5 -113.54(14) . 7_565
Ni7 Ni2 Ni3 Ni5 4.15(16) . 7_565
C1 Ni2 Ni3 Ni1 -135.9(9) . 7_565
C2 Ni2 Ni3 Ni1 72.6(7) 7_565 7_565
Cu1 Ni2 Ni3 Ni1 -135.6(3) . 7_565
Ni14 Ni2 Ni3 Ni1 28.5(3) . 7_565
Ni3 Ni2 Ni3 Ni1 57.03(12) 7_565 7_565
Ni4 Ni2 Ni3 Ni1 0.96(12) 7_565 7_565
Ni9 Ni2 Ni3 Ni1 125.52(18) . 7_565
Ni1 Ni2 Ni3 Ni1 129.10(11) . 7_565
Ni10 Ni2 Ni3 Ni1 -168.33(13) . 7_565
Ni7 Ni2 Ni3 Ni1 -50.63(18) . 7_565
Ni5 Ni2 Ni3 Ni1 -54.78(12) 7_565 7_565
C1 Ni2 Ni3 Ni1 95.0(9) . .
C2 Ni2 Ni3 Ni1 -56.5(7) 7_565 .
Cu1 Ni2 Ni3 Ni1 95.3(3) . .
Ni14 Ni2 Ni3 Ni1 -100.6(3) . .
Ni3 Ni2 Ni3 Ni1 -72.07(14) 7_565 .
Ni4 Ni2 Ni3 Ni1 -128.15(14) 7_565 .
Ni9 Ni2 Ni3 Ni1 -3.58(18) . .
Ni10 Ni2 Ni3 Ni1 62.57(12) . .
Ni7 Ni2 Ni3 Ni1 -179.7(2) . .
Ni5 Ni2 Ni3 Ni1 176.11(16) 7_565 .
C13 Ni1 Ni3 C1 -5.4(18) . .
C7 Ni1 Ni3 C1 -118.9(11) . .
Ni4 Ni1 Ni3 C1 -131.0(8) . .
Ni9 Ni1 Ni3 C1 54.1(8) . .
Ni2 Ni1 Ni3 C1 50.9(8) . .
Ni8 Ni1 Ni3 C1 123.4(8) . .
Ni3 Ni1 Ni3 C1 122.0(8) 7_565 .
Ni5 Ni1 Ni3 C1 174.7(8) . .
Ni6 Ni1 Ni3 C1 -55.7(8) . .
Ni10 Ni1 Ni3 C1 -5.4(8) . .
C13 Ni1 Ni3 C2 142.9(19) . .
C7 Ni1 Ni3 C2 29.4(13) . .
Ni4 Ni1 Ni3 C2 17.3(10) . .
Ni9 Ni1 Ni3 C2 -157.6(10) . .
Ni2 Ni1 Ni3 C2 -160.9(10) . .
Ni8 Ni1 Ni3 C2 -88.4(10) . .
Ni3 Ni1 Ni3 C2 -89.7(10) 7_565 .
Ni5 Ni1 Ni3 C2 -37.0(10) . .
Ni6 Ni1 Ni3 C2 92.6(10) . .
Ni10 Ni1 Ni3 C2 142.8(10) . .
C13 Ni1 Ni3 Ni3 -127.4(16) . 7_565
C7 Ni1 Ni3 Ni3 119.1(8) . 7_565
Ni4 Ni1 Ni3 Ni3 107.01(17) . 7_565
Ni9 Ni1 Ni3 Ni3 -67.9(2) . 7_565
Ni2 Ni1 Ni3 Ni3 -71.14(15) . 7_565
Ni8 Ni1 Ni3 Ni3 1.36(18) . 7_565
Ni5 Ni1 Ni3 Ni3 52.69(15) . 7_565
Ni6 Ni1 Ni3 Ni3 -177.7(2) . 7_565
Ni10 Ni1 Ni3 Ni3 -127.44(17) . 7_565
C13 Ni1 Ni3 Ni4 125.6(16) . .
C7 Ni1 Ni3 Ni4 12.1(8) . .
Ni9 Ni1 Ni3 Ni4 -174.9(2) . .
Ni2 Ni1 Ni3 Ni4 -178.15(17) . .
Ni8 Ni1 Ni3 Ni4 -105.65(17) . .
Ni3 Ni1 Ni3 Ni4 -107.01(17) 7_565 .
Ni5 Ni1 Ni3 Ni4 -54.32(13) . .
Ni6 Ni1 Ni3 Ni4 75.26(14) . .
Ni10 Ni1 Ni3 Ni4 125.54(15) . .
C13 Ni1 Ni3 Ni2 -56.3(16) . .
C7 Ni1 Ni3 Ni2 -169.7(8) . .
Ni4 Ni1 Ni3 Ni2 178.15(17) . .
Ni9 Ni1 Ni3 Ni2 3.26(16) . .
Ni8 Ni1 Ni3 Ni2 72.50(16) . .
Ni3 Ni1 Ni3 Ni2 71.14(15) 7_565 .
Ni5 Ni1 Ni3 Ni2 123.83(15) . .
Ni6 Ni1 Ni3 Ni2 -106.59(15) . .
Ni10 Ni1 Ni3 Ni2 -56.31(13) . .
C13 Ni1 Ni3 Ni2 178.4(16) . 7_565
C7 Ni1 Ni3 Ni2 64.9(8) . 7_565
Ni4 Ni1 Ni3 Ni2 52.83(13) . 7_565
Ni9 Ni1 Ni3 Ni2 -122.06(17) . 7_565
Ni2 Ni1 Ni3 Ni2 -125.32(13) . 7_565
Ni8 Ni1 Ni3 Ni2 -52.82(17) . 7_565
Ni3 Ni1 Ni3 Ni2 -54.18(13) 7_565 7_565
Ni5 Ni1 Ni3 Ni2 -1.49(14) . 7_565
Ni6 Ni1 Ni3 Ni2 128.09(16) . 7_565
Ni10 Ni1 Ni3 Ni2 178.37(14) . 7_565
C13 Ni1 Ni3 Ni12 83.7(16) . .
C7 Ni1 Ni3 Ni12 -29.7(8) . .
Ni4 Ni1 Ni3 Ni12 -41.84(15) . .
Ni9 Ni1 Ni3 Ni12 143.27(18) . .
Ni2 Ni1 Ni3 Ni12 140.01(18) . .
Ni8 Ni1 Ni3 Ni12 -147.49(16) . .
Ni3 Ni1 Ni3 Ni12 -148.9(2) 7_565 .
Ni5 Ni1 Ni3 Ni12 -96.16(16) . .
Ni6 Ni1 Ni3 Ni12 33.42(15) . .
Ni10 Ni1 Ni3 Ni12 83.70(16) . .
C13 Ni1 Ni3 Ni6 50.3(16) . .
C7 Ni1 Ni3 Ni6 -63.1(8) . .
Ni4 Ni1 Ni3 Ni6 -75.26(14) . .
Ni9 Ni1 Ni3 Ni6 109.85(19) . .
Ni2 Ni1 Ni3 Ni6 106.59(15) . .
Ni8 Ni1 Ni3 Ni6 179.09(18) . .
Ni3 Ni1 Ni3 Ni6 177.7(2) 7_565 .
Ni5 Ni1 Ni3 Ni6 -129.58(15) . .
Ni10 Ni1 Ni3 Ni6 50.29(13) . .
C13 Ni1 Ni3 Ni8 40(2) . 7_565
C7 Ni1 Ni3 Ni8 -73.7(18) . 7_565
Ni4 Ni1 Ni3 Ni8 -85.8(16) . 7_565
Ni9 Ni1 Ni3 Ni8 99.3(16) . 7_565
Ni2 Ni1 Ni3 Ni8 96.1(16) . 7_565
Ni8 Ni1 Ni3 Ni8 168.6(15) . 7_565
Ni3 Ni1 Ni3 Ni8 167.2(17) 7_565 7_565
Ni5 Ni1 Ni3 Ni8 -140.1(16) . 7_565
Ni6 Ni1 Ni3 Ni8 -10.5(16) . 7_565
Ni10 Ni1 Ni3 Ni8 39.8(16) . 7_565
C13 Ni1 Ni3 Ni5 -52.2(16) . 7_565
C7 Ni1 Ni3 Ni5 -165.6(8) . 7_565
Ni4 Ni1 Ni3 Ni5 -177.7(2) . 7_565
Ni9 Ni1 Ni3 Ni5 7.4(2) . 7_565
Ni2 Ni1 Ni3 Ni5 4.11(16) . 7_565
Ni8 Ni1 Ni3 Ni5 76.6(2) . 7_565
Ni3 Ni1 Ni3 Ni5 75.24(18) 7_565 7_565
Ni5 Ni1 Ni3 Ni5 127.94(15) . 7_565
Ni6 Ni1 Ni3 Ni5 -102.49(19) . 7_565
Ni10 Ni1 Ni3 Ni5 -52.20(18) . 7_565
C13 Ni1 Ni3 Ni1 -127.4(16) . 7_565
C7 Ni1 Ni3 Ni1 119.1(8) . 7_565
Ni4 Ni1 Ni3 Ni1 107.01(17) . 7_565
Ni9 Ni1 Ni3 Ni1 -67.9(2) . 7_565
Ni2 Ni1 Ni3 Ni1 -71.14(15) . 7_565
Ni8 Ni1 Ni3 Ni1 1.36(18) . 7_565
Ni3 Ni1 Ni3 Ni1 0.0 7_565 7_565
Ni5 Ni1 Ni3 Ni1 52.69(15) . 7_565
Ni6 Ni1 Ni3 Ni1 -177.7(2) . 7_565
Ni10 Ni1 Ni3 Ni1 -127.44(17) . 7_565
C1 Ni3 Ni4 C3 -126.0(17) . .
C2 Ni3 Ni4 C3 15.8(17) . .
Ni3 Ni3 Ni4 C3 125.3(15) 7_565 .
Ni2 Ni3 Ni4 C3 -179.4(15) . .
Ni2 Ni3 Ni4 C3 68.6(15) 7_565 .
Ni12 Ni3 Ni4 C3 -40.8(15) . .
Ni6 Ni3 Ni4 C3 -106.9(15) . .
Ni8 Ni3 Ni4 C3 -4.5(15) 7_565 .
Ni5 Ni3 Ni4 C3 -78(6) 7_565 .
Ni1 Ni3 Ni4 C3 67.7(15) 7_565 .
Ni1 Ni3 Ni4 C3 -177.6(15) . .
C1 Ni3 Ni4 C7 38.5(11) . .
C2 Ni3 Ni4 C7 -179.6(11) . .
Ni3 Ni3 Ni4 C7 -70.2(8) 7_565 .
Ni2 Ni3 Ni4 C7 -14.9(8) . .
Ni2 Ni3 Ni4 C7 -126.9(8) 7_565 .
Ni12 Ni3 Ni4 C7 123.7(8) . .
Ni6 Ni3 Ni4 C7 57.6(8) . .
Ni8 Ni3 Ni4 C7 160.1(8) 7_565 .
Ni5 Ni3 Ni4 C7 86(5) 7_565 .
Ni1 Ni3 Ni4 C7 -127.8(8) 7_565 .
Ni1 Ni3 Ni4 C7 -13.1(8) . .
C1 Ni3 Ni4 Ni7 165.4(8) . 7_565
C2 Ni3 Ni4 Ni7 -52.8(8) . 7_565
Ni3 Ni3 Ni4 Ni7 56.7(2) 7_565 7_565
Ni2 Ni3 Ni4 Ni7 111.9(2) . 7_565
Ni2 Ni3 Ni4 Ni7 -0.04(17) 7_565 7_565
Ni12 Ni3 Ni4 Ni7 -109.4(2) . 7_565
Ni6 Ni3 Ni4 Ni7 -175.5(2) . 7_565
Ni8 Ni3 Ni4 Ni7 -73.1(2) 7_565 7_565
Ni5 Ni3 Ni4 Ni7 -147(5) 7_565 7_565
Ni1 Ni3 Ni4 Ni7 -1.0(3) 7_565 7_565
Ni1 Ni3 Ni4 Ni7 113.7(2) . 7_565
C1 Ni3 Ni4 Ni2 165.4(8) . 7_565
C2 Ni3 Ni4 Ni2 -52.7(8) . 7_565
Ni3 Ni3 Ni4 Ni2 56.71(15) 7_565 7_565
Ni2 Ni3 Ni4 Ni2 111.98(17) . 7_565
Ni12 Ni3 Ni4 Ni2 -109.41(15) . 7_565
Ni6 Ni3 Ni4 Ni2 -175.47(16) . 7_565
Ni8 Ni3 Ni4 Ni2 -73.05(18) 7_565 7_565
Ni5 Ni3 Ni4 Ni2 -147(5) 7_565 7_565
Ni1 Ni3 Ni4 Ni2 -0.93(15) 7_565 7_565
Ni1 Ni3 Ni4 Ni2 113.78(15) . 7_565
C1 Ni3 Ni4 Ni1 51.6(8) . .
C2 Ni3 Ni4 Ni1 -166.5(8) . .
Ni3 Ni3 Ni4 Ni1 -57.07(15) 7_565 .
Ni2 Ni3 Ni4 Ni1 -1.79(16) . .
Ni2 Ni3 Ni4 Ni1 -113.78(15) 7_565 .
Ni12 Ni3 Ni4 Ni1 136.81(16) . .
Ni6 Ni3 Ni4 Ni1 70.75(13) . .
Ni8 Ni3 Ni4 Ni1 173.17(19) 7_565 .
Ni5 Ni3 Ni4 Ni1 99(5) 7_565 .
Ni1 Ni3 Ni4 Ni1 -114.70(16) 7_565 .
C1 Ni3 Ni4 Ni5 109.5(8) . .
C2 Ni3 Ni4 Ni5 -108.7(8) . .
Ni3 Ni3 Ni4 Ni5 0.78(18) 7_565 .
Ni2 Ni3 Ni4 Ni5 56.06(19) . .
Ni2 Ni3 Ni4 Ni5 -55.92(13) 7_565 .
Ni12 Ni3 Ni4 Ni5 -165.33(17) . .
Ni6 Ni3 Ni4 Ni5 128.61(16) . .
Ni8 Ni3 Ni4 Ni5 -128.98(18) 7_565 .
Ni5 Ni3 Ni4 Ni5 157(5) 7_565 .
Ni1 Ni3 Ni4 Ni5 -56.85(19) 7_565 .
Ni1 Ni3 Ni4 Ni5 57.86(13) . .
C1 Ni3 Ni4 Ni14 -139.5(8) . 7_565
C2 Ni3 Ni4 Ni14 2.3(8) . 7_565
Ni3 Ni3 Ni4 Ni14 111.75(18) 7_565 7_565
Ni2 Ni3 Ni4 Ni14 167.03(17) . 7_565
Ni2 Ni3 Ni4 Ni14 55.04(14) 7_565 7_565
Ni12 Ni3 Ni4 Ni14 -54.37(14) . 7_565
Ni6 Ni3 Ni4 Ni14 -120.43(16) . 7_565
Ni8 Ni3 Ni4 Ni14 -18.0(2) 7_565 7_565
Ni5 Ni3 Ni4 Ni14 -92(5) 7_565 7_565
Ni1 Ni3 Ni4 Ni14 54.12(19) 7_565 7_565
Ni1 Ni3 Ni4 Ni14 168.82(17) . 7_565
C1 Ni3 Ni4 Ni6 -19.1(8) . .
C2 Ni3 Ni4 Ni6 122.7(8) . .
Ni3 Ni3 Ni4 Ni6 -127.82(19) 7_565 .
Ni2 Ni3 Ni4 Ni6 -72.54(17) . .
Ni2 Ni3 Ni4 Ni6 175.47(16) 7_565 .
Ni12 Ni3 Ni4 Ni6 66.06(14) . .
Ni8 Ni3 Ni4 Ni6 102.42(19) 7_565 .
Ni5 Ni3 Ni4 Ni6 29(5) 7_565 .
Ni1 Ni3 Ni4 Ni6 174.55(19) 7_565 .
Ni1 Ni3 Ni4 Ni6 -70.75(13) . .
C1 Ni3 Ni4 Ni12 -85.2(8) . .
C2 Ni3 Ni4 Ni12 56.7(8) . .
Ni3 Ni3 Ni4 Ni12 166.1(2) 7_565 .
Ni2 Ni3 Ni4 Ni12 -138.60(19) . .
Ni2 Ni3 Ni4 Ni12 109.41(15) 7_565 .
Ni6 Ni3 Ni4 Ni12 -66.06(14) . .
Ni8 Ni3 Ni4 Ni12 36.36(17) 7_565 .
Ni5 Ni3 Ni4 Ni12 -37(5) 7_565 .
Ni1 Ni3 Ni4 Ni12 108.49(18) 7_565 .
Ni1 Ni3 Ni4 Ni12 -136.81(16) . .
C13 Ni1 Ni4 C3 36(2) . .
C7 Ni1 Ni4 C3 12(2) . .
Ni9 Ni1 Ni4 C3 -152(2) . .
Ni2 Ni1 Ni4 C3 178(2) . .
Ni8 Ni1 Ni4 C3 -81(2) . .
Ni3 Ni1 Ni4 C3 -131(2) 7_565 .
Ni5 Ni1 Ni4 C3 -75(2) . .
Ni6 Ni1 Ni4 C3 110(2) . .
Ni3 Ni1 Ni4 C3 177(2) . .
Ni10 Ni1 Ni4 C3 115(2) . .
C13 Ni1 Ni4 C7 24.0(15) . .
Ni9 Ni1 Ni4 C7 -164.5(15) . .
Ni2 Ni1 Ni4 C7 166.1(10) . .
Ni8 Ni1 Ni4 C7 -93.6(10) . .
Ni3 Ni1 Ni4 C7 -143.6(10) 7_565 .
Ni5 Ni1 Ni4 C7 -86.8(10) . .
Ni6 Ni1 Ni4 C7 97.5(10) . .
Ni3 Ni1 Ni4 C7 164.4(10) . .
Ni10 Ni1 Ni4 C7 102.6(10) . .
C13 Ni1 Ni4 Ni7 105.2(12) . 7_565
C7 Ni1 Ni4 Ni7 81.2(10) . 7_565
Ni9 Ni1 Ni4 Ni7 -83.4(11) . 7_565
Ni2 Ni1 Ni4 Ni7 -112.76(19) . 7_565
Ni8 Ni1 Ni4 Ni7 -12.5(2) . 7_565
Ni3 Ni1 Ni4 Ni7 -62.48(18) 7_565 7_565
Ni5 Ni1 Ni4 Ni7 -5.70(16) . 7_565
Ni6 Ni1 Ni4 Ni7 178.6(2) . 7_565
Ni3 Ni1 Ni4 Ni7 -114.4(2) . 7_565
Ni10 Ni1 Ni4 Ni7 -176.21(16) . 7_565
C13 Ni1 Ni4 Ni3 -140.4(12) . .
C7 Ni1 Ni4 Ni3 -164.4(10) . .
Ni9 Ni1 Ni4 Ni3 31.1(11) . .
Ni2 Ni1 Ni4 Ni3 1.68(15) . .
Ni8 Ni1 Ni4 Ni3 101.97(16) . .
Ni3 Ni1 Ni4 Ni3 51.96(14) 7_565 .
Ni5 Ni1 Ni4 Ni3 108.74(14) . .
Ni6 Ni1 Ni4 Ni3 -66.93(12) . .
Ni10 Ni1 Ni4 Ni3 -61.77(15) . .
C13 Ni1 Ni4 Ni2 166.7(12) . 7_565
C7 Ni1 Ni4 Ni2 142.7(10) . 7_565
Ni9 Ni1 Ni4 Ni2 -21.9(11) . 7_565
Ni2 Ni1 Ni4 Ni2 -51.2(2) . 7_565
Ni8 Ni1 Ni4 Ni2 49.05(17) . 7_565
Ni3 Ni1 Ni4 Ni2 -0.96(12) 7_565 7_565
Ni5 Ni1 Ni4 Ni2 55.82(12) . 7_565
Ni6 Ni1 Ni4 Ni2 -119.85(14) . 7_565
Ni3 Ni1 Ni4 Ni2 -52.92(12) . 7_565
Ni10 Ni1 Ni4 Ni2 -114.69(15) . 7_565
C13 Ni1 Ni4 Ni5 110.9(12) . .
C7 Ni1 Ni4 Ni5 86.8(10) . .
Ni9 Ni1 Ni4 Ni5 -77.7(11) . .
Ni2 Ni1 Ni4 Ni5 -107.06(17) . .
Ni8 Ni1 Ni4 Ni5 -6.77(14) . .
Ni3 Ni1 Ni4 Ni5 -56.78(11) 7_565 .
Ni6 Ni1 Ni4 Ni5 -175.67(15) . .
Ni3 Ni1 Ni4 Ni5 -108.74(14) . .
Ni10 Ni1 Ni4 Ni5 -170.51(16) . .
C13 Ni1 Ni4 Ni14 -163.4(12) . 7_565
C7 Ni1 Ni4 Ni14 172.6(10) . 7_565
Ni9 Ni1 Ni4 Ni14 8.1(13) . 7_565
Ni2 Ni1 Ni4 Ni14 -21.3(4) . 7_565
Ni8 Ni1 Ni4 Ni14 79.0(4) . 7_565
Ni3 Ni1 Ni4 Ni14 29.0(4) 7_565 7_565
Ni5 Ni1 Ni4 Ni14 85.7(4) . 7_565
Ni6 Ni1 Ni4 Ni14 -89.9(4) . 7_565
Ni3 Ni1 Ni4 Ni14 -23.0(3) . 7_565
Ni10 Ni1 Ni4 Ni14 -84.8(4) . 7_565
C13 Ni1 Ni4 Ni6 -73.4(12) . .
C7 Ni1 Ni4 Ni6 -97.5(10) . .
Ni9 Ni1 Ni4 Ni6 98.0(11) . .
Ni2 Ni1 Ni4 Ni6 68.61(16) . .
Ni8 Ni1 Ni4 Ni6 168.90(17) . .
Ni3 Ni1 Ni4 Ni6 118.89(13) 7_565 .
Ni5 Ni1 Ni4 Ni6 175.67(15) . .
Ni3 Ni1 Ni4 Ni6 66.93(12) . .
Ni10 Ni1 Ni4 Ni6 5.16(14) . .
C13 Ni1 Ni4 Ni12 -102.5(12) . .
C7 Ni1 Ni4 Ni12 -126.5(10) . .
Ni9 Ni1 Ni4 Ni12 69.0(11) . .
Ni2 Ni1 Ni4 Ni12 39.6(2) . .
Ni8 Ni1 Ni4 Ni12 139.88(15) . .
Ni3 Ni1 Ni4 Ni12 89.87(15) 7_565 .
Ni5 Ni1 Ni4 Ni12 146.65(17) . .
Ni6 Ni1 Ni4 Ni12 -29.02(14) . .
Ni3 Ni1 Ni4 Ni12 37.91(14) . .
Ni10 Ni1 Ni4 Ni12 -23.9(2) . .
C3 Ni4 Ni5 C8 101.5(13) . .
C7 Ni4 Ni5 C8 2.7(12) . .
Ni7 Ni4 Ni5 C8 122.6(9) 7_565 .
Ni3 Ni4 Ni5 C8 -111.3(9) . .
Ni2 Ni4 Ni5 C8 -164.7(9) 7_565 .
Ni1 Ni4 Ni5 C8 -51.8(9) . .
Ni14 Ni4 Ni5 C8 160.2(9) 7_565 .
Ni6 Ni4 Ni5 C8 -56.4(10) . .
Ni12 Ni4 Ni5 C8 -135.6(10) . .
C3 Ni4 Ni5 C17 2.0(13) . 7_565
C7 Ni4 Ni5 C17 -96.8(12) . 7_565
Ni7 Ni4 Ni5 C17 23.1(9) 7_565 7_565
Ni3 Ni4 Ni5 C17 149.2(9) . 7_565
Ni2 Ni4 Ni5 C17 95.7(9) 7_565 7_565
Ni1 Ni4 Ni5 C17 -151.3(9) . 7_565
Ni14 Ni4 Ni5 C17 60.7(9) 7_565 7_565
Ni6 Ni4 Ni5 C17 -155.9(9) . 7_565
Ni12 Ni4 Ni5 C17 124.9(9) . 7_565
C3 Ni4 Ni5 Ni8 160.7(10) . .
C7 Ni4 Ni5 Ni8 61.9(8) . .
Ni7 Ni4 Ni5 Ni8 -178.21(19) 7_565 .
Ni3 Ni4 Ni5 Ni8 -52.13(19) . .
Ni2 Ni4 Ni5 Ni8 -105.60(18) 7_565 .
Ni1 Ni4 Ni5 Ni8 7.39(15) . .
Ni14 Ni4 Ni5 Ni8 -140.64(17) 7_565 .
Ni6 Ni4 Ni5 Ni8 2.7(3) . .
Ni12 Ni4 Ni5 Ni8 -76.4(4) . .
C3 Ni4 Ni5 Ni7 -21.1(9) . 7_565
C7 Ni4 Ni5 Ni7 -119.9(8) . 7_565
Ni3 Ni4 Ni5 Ni7 126.08(16) . 7_565
Ni2 Ni4 Ni5 Ni7 72.61(13) 7_565 7_565
Ni1 Ni4 Ni5 Ni7 -174.41(16) . 7_565
Ni14 Ni4 Ni5 Ni7 37.57(16) 7_565 7_565
Ni6 Ni4 Ni5 Ni7 -179.1(2) . 7_565
Ni12 Ni4 Ni5 Ni7 101.8(3) . 7_565
C3 Ni4 Ni5 C1 -106.4(11) . 7_565
C7 Ni4 Ni5 C1 154.8(10) . 7_565
Ni7 Ni4 Ni5 C1 -85.3(6) 7_565 7_565
Ni3 Ni4 Ni5 C1 40.8(6) . 7_565
Ni2 Ni4 Ni5 C1 -12.7(6) 7_565 7_565
Ni1 Ni4 Ni5 C1 100.3(6) . 7_565
Ni14 Ni4 Ni5 C1 -47.8(6) 7_565 7_565
Ni6 Ni4 Ni5 C1 95.6(6) . 7_565
Ni12 Ni4 Ni5 C1 16.5(7) . 7_565
C3 Ni4 Ni5 Ni3 -148.0(10) . 7_565
C7 Ni4 Ni5 Ni3 113.3(8) . 7_565
Ni7 Ni4 Ni5 Ni3 -126.83(15) 7_565 7_565
Ni3 Ni4 Ni5 Ni3 -0.75(17) . 7_565
Ni2 Ni4 Ni5 Ni3 -54.22(12) 7_565 7_565
Ni1 Ni4 Ni5 Ni3 58.77(12) . 7_565
Ni14 Ni4 Ni5 Ni3 -89.26(16) 7_565 7_565
Ni6 Ni4 Ni5 Ni3 54.12(19) . 7_565
Ni12 Ni4 Ni5 Ni3 -25.0(4) . 7_565
C3 Ni4 Ni5 Ni11 -62.2(10) . 7_565
C7 Ni4 Ni5 Ni11 -161.0(8) . 7_565
Ni7 Ni4 Ni5 Ni11 -41.10(15) 7_565 7_565
Ni3 Ni4 Ni5 Ni11 84.97(17) . 7_565
Ni2 Ni4 Ni5 Ni11 31.51(15) 7_565 7_565
Ni1 Ni4 Ni5 Ni11 144.49(17) . 7_565
Ni14 Ni4 Ni5 Ni11 -3.5(2) 7_565 7_565
Ni6 Ni4 Ni5 Ni11 139.84(17) . 7_565
Ni12 Ni4 Ni5 Ni11 60.7(4) . 7_565
C3 Ni4 Ni5 Ni1 153.3(10) . .
C7 Ni4 Ni5 Ni1 54.5(8) . .
Ni7 Ni4 Ni5 Ni1 174.41(16) 7_565 .
Ni3 Ni4 Ni5 Ni1 -59.52(13) . .
Ni2 Ni4 Ni5 Ni1 -112.98(14) 7_565 .
Ni14 Ni4 Ni5 Ni1 -148.02(17) 7_565 .
Ni6 Ni4 Ni5 Ni1 -4.65(16) . .
Ni12 Ni4 Ni5 Ni1 -83.8(3) . .
C3 Ni4 Ni5 Ni2 -93.7(10) . 7_565
C7 Ni4 Ni5 Ni2 167.5(8) . 7_565
Ni7 Ni4 Ni5 Ni2 -72.61(13) 7_565 7_565
Ni3 Ni4 Ni5 Ni2 53.46(13) . 7_565
Ni1 Ni4 Ni5 Ni2 112.98(14) . 7_565
Ni14 Ni4 Ni5 Ni2 -35.04(15) 7_565 7_565
Ni6 Ni4 Ni5 Ni2 108.33(19) . 7_565
Ni12 Ni4 Ni5 Ni2 29.2(3) . 7_565
C3 Ni4 Ni5 Ni13 -119.6(10) . 7_565
C7 Ni4 Ni5 Ni13 141.6(8) . 7_565
Ni7 Ni4 Ni5 Ni13 -98.5(3) 7_565 7_565
Ni3 Ni4 Ni5 Ni13 27.6(3) . 7_565
Ni2 Ni4 Ni5 Ni13 -25.9(3) 7_565 7_565
Ni1 Ni4 Ni5 Ni13 87.1(3) . 7_565
Ni14 Ni4 Ni5 Ni13 -60.9(3) 7_565 7_565
Ni6 Ni4 Ni5 Ni13 82.5(3) . 7_565
Ni12 Ni4 Ni5 Ni13 3.3(5) . 7_565
C13 Ni1 Ni5 C8 11.4(13) . .
C7 Ni1 Ni5 C8 84.3(11) . .
Ni4 Ni1 Ni5 C8 138.8(8) . .
Ni9 Ni1 Ni5 C8 -51.3(8) . .
Ni2 Ni1 Ni5 C8 -118.5(8) . .
Ni8 Ni1 Ni5 C8 -48.6(8) . .
Ni3 Ni1 Ni5 C8 -118.8(8) 7_565 .
Ni6 Ni1 Ni5 C8 143.2(8) . .
Ni3 Ni1 Ni5 C8 -168.7(8) . .
Ni10 Ni1 Ni5 C8 -169.4(12) . .
C13 Ni1 Ni5 C17 -69.3(18) . 7_565
C7 Ni1 Ni5 C17 3.6(17) . 7_565
Ni4 Ni1 Ni5 C17 58.1(15) . 7_565
Ni9 Ni1 Ni5 C17 -132.0(15) . 7_565
Ni2 Ni1 Ni5 C17 160.8(15) . 7_565
Ni8 Ni1 Ni5 C17 -129.3(15) . 7_565
Ni3 Ni1 Ni5 C17 160.5(15) 7_565 7_565
Ni6 Ni1 Ni5 C17 62.5(15) . 7_565
Ni3 Ni1 Ni5 C17 110.6(15) . 7_565
Ni10 Ni1 Ni5 C17 109.9(17) . 7_565
C13 Ni1 Ni5 Ni8 60.0(11) . .
C7 Ni1 Ni5 Ni8 133.0(8) . .
Ni4 Ni1 Ni5 Ni8 -172.60(15) . .
Ni9 Ni1 Ni5 Ni8 -2.63(16) . .
Ni2 Ni1 Ni5 Ni8 -69.87(16) . .
Ni3 Ni1 Ni5 Ni8 -70.15(13) 7_565 .
Ni6 Ni1 Ni5 Ni8 -168.21(18) . .
Ni3 Ni1 Ni5 Ni8 -120.03(14) . .
Ni10 Ni1 Ni5 Ni8 -120.7(9) . .
C13 Ni1 Ni5 Ni7 -122.0(11) . 7_565
C7 Ni1 Ni5 Ni7 -49.1(8) . 7_565
Ni4 Ni1 Ni5 Ni7 5.38(15) . 7_565
Ni9 Ni1 Ni5 Ni7 175.36(15) . 7_565
Ni2 Ni1 Ni5 Ni7 108.12(19) . 7_565
Ni8 Ni1 Ni5 Ni7 177.98(19) . 7_565
Ni3 Ni1 Ni5 Ni7 107.83(17) 7_565 7_565
Ni6 Ni1 Ni5 Ni7 9.8(2) . 7_565
Ni3 Ni1 Ni5 Ni7 57.95(17) . 7_565
Ni10 Ni1 Ni5 Ni7 57.2(9) . 7_565
C13 Ni1 Ni5 C1 140.7(12) . 7_565
C7 Ni1 Ni5 C1 -146.4(10) . 7_565
Ni4 Ni1 Ni5 C1 -91.9(6) . 7_565
Ni9 Ni1 Ni5 C1 78.1(6) . 7_565
Ni2 Ni1 Ni5 C1 10.8(6) . 7_565
Ni8 Ni1 Ni5 C1 80.7(6) . 7_565
Ni3 Ni1 Ni5 C1 10.5(6) 7_565 7_565
Ni6 Ni1 Ni5 C1 -87.5(6) . 7_565
Ni3 Ni1 Ni5 C1 -39.4(6) . 7_565
Ni10 Ni1 Ni5 C1 -40.1(11) . 7_565
C13 Ni1 Ni5 Ni4 -127.4(11) . .
C7 Ni1 Ni5 Ni4 -54.4(8) . .
Ni9 Ni1 Ni5 Ni4 169.98(18) . .
Ni2 Ni1 Ni5 Ni4 102.74(17) . .
Ni8 Ni1 Ni5 Ni4 172.60(15) . .
Ni3 Ni1 Ni5 Ni4 102.45(13) 7_565 .
Ni6 Ni1 Ni5 Ni4 4.40(15) . .
Ni3 Ni1 Ni5 Ni4 52.57(12) . .
Ni10 Ni1 Ni5 Ni4 51.9(9) . .
C13 Ni1 Ni5 Ni3 130.2(11) . 7_565
C7 Ni1 Ni5 Ni3 -156.9(8) . 7_565
Ni4 Ni1 Ni5 Ni3 -102.45(13) . 7_565
Ni9 Ni1 Ni5 Ni3 67.53(16) . 7_565
Ni2 Ni1 Ni5 Ni3 0.29(15) . 7_565
Ni8 Ni1 Ni5 Ni3 70.15(13) . 7_565
Ni6 Ni1 Ni5 Ni3 -98.05(17) . 7_565
Ni3 Ni1 Ni5 Ni3 -49.88(14) . 7_565
Ni10 Ni1 Ni5 Ni3 -50.6(9) . 7_565
C13 Ni1 Ni5 Ni11 154.8(11) . 7_565
C7 Ni1 Ni5 Ni11 -132.3(8) . 7_565
Ni4 Ni1 Ni5 Ni11 -77.9(3) . 7_565
Ni9 Ni1 Ni5 Ni11 92.1(3) . 7_565
Ni2 Ni1 Ni5 Ni11 24.9(4) . 7_565
Ni8 Ni1 Ni5 Ni11 94.7(3) . 7_565
Ni3 Ni1 Ni5 Ni11 24.6(3) 7_565 7_565
Ni6 Ni1 Ni5 Ni11 -73.5(3) . 7_565
Ni3 Ni1 Ni5 Ni11 -25.3(3) . 7_565
Ni10 Ni1 Ni5 Ni11 -26.0(11) . 7_565
C13 Ni1 Ni5 Ni2 -178.5(11) . 7_565
C7 Ni1 Ni5 Ni2 -105.6(8) . 7_565
Ni4 Ni1 Ni5 Ni2 -51.17(12) . 7_565
Ni9 Ni1 Ni5 Ni2 118.81(16) . 7_565
Ni2 Ni1 Ni5 Ni2 51.57(19) . 7_565
Ni8 Ni1 Ni5 Ni2 121.44(15) . 7_565
Ni3 Ni1 Ni5 Ni2 51.28(12) 7_565 7_565
Ni6 Ni1 Ni5 Ni2 -46.77(18) . 7_565
Ni3 Ni1 Ni5 Ni2 1.40(13) . 7_565
Ni10 Ni1 Ni5 Ni2 0.7(9) . 7_565
C13 Ni1 Ni5 Ni13 96.8(11) . 7_565
C7 Ni1 Ni5 Ni13 169.8(8) . 7_565
Ni4 Ni1 Ni5 Ni13 -135.81(16) . 7_565
Ni9 Ni1 Ni5 Ni13 34.2(2) . 7_565
Ni2 Ni1 Ni5 Ni13 -33.1(2) . 7_565
Ni8 Ni1 Ni5 Ni13 36.80(14) . 7_565
Ni3 Ni1 Ni5 Ni13 -33.35(13) 7_565 7_565
Ni6 Ni1 Ni5 Ni13 -131.41(16) . 7_565
Ni3 Ni1 Ni5 Ni13 -83.23(15) . 7_565
Ni10 Ni1 Ni5 Ni13 -83.9(9) . 7_565
C1 Ni3 Ni6 C5 -149.1(14) . .
C2 Ni3 Ni6 C5 -6.6(13) . .
Ni3 Ni3 Ni6 C5 122.1(10) 7_565 .
Ni4 Ni3 Ni6 C5 53.3(10) . .
Ni2 Ni3 Ni6 C5 175.3(10) . .
Ni2 Ni3 Ni6 C5 48.6(10) 7_565 .
Ni12 Ni3 Ni6 C5 -23.3(10) . .
Ni8 Ni3 Ni6 C5 -61.5(10) 7_565 .
Ni5 Ni3 Ni6 C5 -125.6(10) 7_565 .
Ni1 Ni3 Ni6 C5 -77.7(19) 7_565 .
Ni1 Ni3 Ni6 C5 119.7(10) . .
C1 Ni3 Ni6 C19 34.3(16) . .
C2 Ni3 Ni6 C19 176.8(15) . .
Ni3 Ni3 Ni6 C19 -54.5(14) 7_565 .
Ni4 Ni3 Ni6 C19 -123.2(14) . .
Ni2 Ni3 Ni6 C19 -1.3(14) . .
Ni2 Ni3 Ni6 C19 -128.0(14) 7_565 .
Ni12 Ni3 Ni6 C19 160.1(14) . .
Ni8 Ni3 Ni6 C19 122.0(14) 7_565 .
Ni5 Ni3 Ni6 C19 57.8(14) 7_565 .
Ni1 Ni3 Ni6 C19 106(2) 7_565 .
Ni1 Ni3 Ni6 C19 -56.9(14) . .
C2 Ni3 Ni6 C1 142.5(11) . .
Ni3 Ni3 Ni6 C1 -88.8(9) 7_565 .
Ni4 Ni3 Ni6 C1 -157.6(9) . .
Ni2 Ni3 Ni6 C1 -35.6(9) . .
Ni2 Ni3 Ni6 C1 -162.3(9) 7_565 .
Ni12 Ni3 Ni6 C1 125.8(9) . .
Ni8 Ni3 Ni6 C1 87.6(9) 7_565 .
Ni5 Ni3 Ni6 C1 23.5(9) 7_565 .
Ni1 Ni3 Ni6 C1 71.4(18) 7_565 .
Ni1 Ni3 Ni6 C1 -91.2(9) . .
C1 Ni3 Ni6 Ni10 29.5(9) . .
C2 Ni3 Ni6 Ni10 172.0(7) . .
Ni3 Ni3 Ni6 Ni10 -59.4(2) 7_565 .
Ni4 Ni3 Ni6 Ni10 -128.07(16) . .
Ni2 Ni3 Ni6 Ni10 -6.12(14) . .
Ni2 Ni3 Ni6 Ni10 -132.81(18) 7_565 .
Ni12 Ni3 Ni6 Ni10 155.28(17) . .
Ni8 Ni3 Ni6 Ni10 117.13(17) 7_565 .
Ni5 Ni3 Ni6 Ni10 52.95(18) 7_565 .
Ni1 Ni3 Ni6 Ni10 100.9(16) 7_565 .
Ni1 Ni3 Ni6 Ni10 -61.71(13) . .
C1 Ni3 Ni6 Ni12 -125.8(9) . .
C2 Ni3 Ni6 Ni12 16.7(7) . .
Ni3 Ni3 Ni6 Ni12 145.4(3) 7_565 .
Ni4 Ni3 Ni6 Ni12 76.65(14) . .
Ni2 Ni3 Ni6 Ni12 -161.40(15) . .
Ni2 Ni3 Ni6 Ni12 71.91(19) 7_565 .
Ni8 Ni3 Ni6 Ni12 -38.15(17) 7_565 .
Ni5 Ni3 Ni6 Ni12 -102.33(17) 7_565 .
Ni1 Ni3 Ni6 Ni12 -54.4(16) 7_565 .
Ni1 Ni3 Ni6 Ni12 143.01(16) . .
C1 Ni3 Ni6 Ni13 -55.1(9) . .
C2 Ni3 Ni6 Ni13 87.4(7) . .
Ni3 Ni3 Ni6 Ni13 -143.9(3) 7_565 .
Ni4 Ni3 Ni6 Ni13 147.34(17) . .
Ni2 Ni3 Ni6 Ni13 -90.71(14) . .
Ni2 Ni3 Ni6 Ni13 142.6(2) 7_565 .
Ni12 Ni3 Ni6 Ni13 70.69(14) . .
Ni8 Ni3 Ni6 Ni13 32.54(17) 7_565 .
Ni5 Ni3 Ni6 Ni13 -31.64(16) 7_565 .
Ni1 Ni3 Ni6 Ni13 16.3(16) 7_565 .
Ni1 Ni3 Ni6 Ni13 -146.30(16) . .
C1 Ni3 Ni6 Ni4 157.6(9) . .
C2 Ni3 Ni6 Ni4 -60.0(7) . .
Ni3 Ni3 Ni6 Ni4 68.7(2) 7_565 .
Ni2 Ni3 Ni6 Ni4 121.95(14) . .
Ni2 Ni3 Ni6 Ni4 -4.74(17) 7_565 .
Ni12 Ni3 Ni6 Ni4 -76.65(14) . .
Ni8 Ni3 Ni6 Ni4 -114.80(18) 7_565 .
Ni5 Ni3 Ni6 Ni4 -178.98(18) 7_565 .
Ni1 Ni3 Ni6 Ni4 -131.0(16) 7_565 .
Ni1 Ni3 Ni6 Ni4 66.36(12) . .
C1 Ni3 Ni6 Ni1 91.2(9) . .
C2 Ni3 Ni6 Ni1 -126.3(7) . .
Ni3 Ni3 Ni6 Ni1 2.4(2) 7_565 .
Ni4 Ni3 Ni6 Ni1 -66.36(12) . .
Ni2 Ni3 Ni6 Ni1 55.58(12) . .
Ni2 Ni3 Ni6 Ni1 -71.10(18) 7_565 .
Ni12 Ni3 Ni6 Ni1 -143.01(16) . .
Ni8 Ni3 Ni6 Ni1 178.84(18) 7_565 .
Ni5 Ni3 Ni6 Ni1 114.65(17) 7_565 .
Ni1 Ni3 Ni6 Ni1 162.6(15) 7_565 .
C3 Ni4 Ni6 C5 2.3(14) . .
C7 Ni4 Ni6 C5 100.6(12) . .
Ni7 Ni4 Ni6 C5 -12(2) 7_565 .
Ni3 Ni4 Ni6 C5 -131.5(10) . .
Ni2 Ni4 Ni6 C5 -127.0(10) 7_565 .
Ni1 Ni4 Ni6 C5 152.1(10) . .
Ni5 Ni4 Ni6 C5 156.8(10) . .
Ni14 Ni4 Ni6 C5 -60.8(10) 7_565 .
Ni12 Ni4 Ni6 C5 -61.7(10) . .
C3 Ni4 Ni6 C19 -90.8(17) . .
C7 Ni4 Ni6 C19 7.5(15) . .
Ni7 Ni4 Ni6 C19 -106(3) 7_565 .
Ni3 Ni4 Ni6 C19 135.3(13) . .
Ni2 Ni4 Ni6 C19 139.8(13) 7_565 .
Ni1 Ni4 Ni6 C19 58.9(13) . .
Ni5 Ni4 Ni6 C19 63.6(13) . .
Ni14 Ni4 Ni6 C19 -154.0(13) 7_565 .
Ni12 Ni4 Ni6 C19 -154.8(13) . .
C3 Ni4 Ni6 C1 150.5(12) . .
C7 Ni4 Ni6 C1 -111.2(10) . .
Ni7 Ni4 Ni6 C1 136(2) 7_565 .
Ni3 Ni4 Ni6 C1 16.7(7) . .
Ni2 Ni4 Ni6 C1 21.2(7) 7_565 .
Ni1 Ni4 Ni6 C1 -59.7(7) . .
Ni5 Ni4 Ni6 C1 -55.0(7) . .
Ni14 Ni4 Ni6 C1 87.4(7) 7_565 .
Ni12 Ni4 Ni6 C1 86.6(7) . .
C3 Ni4 Ni6 Ni10 -156.3(10) . .
C7 Ni4 Ni6 Ni10 -58.0(8) . .
Ni7 Ni4 Ni6 Ni10 -171(2) 7_565 .
Ni3 Ni4 Ni6 Ni10 69.89(19) . .
Ni2 Ni4 Ni6 Ni10 74.4(2) 7_565 .
Ni1 Ni4 Ni6 Ni10 -6.51(17) . .
Ni5 Ni4 Ni6 Ni10 -1.8(3) . .
Ni14 Ni4 Ni6 Ni10 140.60(19) 7_565 .
Ni12 Ni4 Ni6 Ni10 139.8(2) . .
C3 Ni4 Ni6 Ni12 64.0(10) . .
C7 Ni4 Ni6 Ni12 162.3(8) . .
Ni7 Ni4 Ni6 Ni12 49(2) 7_565 .
Ni3 Ni4 Ni6 Ni12 -69.88(13) . .
Ni2 Ni4 Ni6 Ni12 -65.39(18) 7_565 .
Ni1 Ni4 Ni6 Ni12 -146.28(16) . .
Ni5 Ni4 Ni6 Ni12 -141.6(2) . .
Ni14 Ni4 Ni6 Ni12 0.83(17) 7_565 .
C3 Ni4 Ni6 Ni3 133.8(10) . .
C7 Ni4 Ni6 Ni3 -127.9(8) . .
Ni7 Ni4 Ni6 Ni3 119(2) 7_565 .
Ni2 Ni4 Ni6 Ni3 4.49(16) 7_565 .
Ni1 Ni4 Ni6 Ni3 -76.40(13) . .
Ni5 Ni4 Ni6 Ni3 -71.69(18) . .
Ni14 Ni4 Ni6 Ni3 70.72(16) 7_565 .
Ni12 Ni4 Ni6 Ni3 69.88(13) . .
C3 Ni4 Ni6 Ni13 102.2(10) . .
C7 Ni4 Ni6 Ni13 -159.5(8) . .
Ni7 Ni4 Ni6 Ni13 87(2) 7_565 .
Ni3 Ni4 Ni6 Ni13 -31.67(16) . .
Ni2 Ni4 Ni6 Ni13 -27.2(2) 7_565 .
Ni1 Ni4 Ni6 Ni13 -108.07(18) . .
Ni5 Ni4 Ni6 Ni13 -103.4(2) . .
Ni14 Ni4 Ni6 Ni13 39.0(2) 7_565 .
Ni12 Ni4 Ni6 Ni13 38.21(16) . .
C3 Ni4 Ni6 Ni1 -149.8(10) . .
C7 Ni4 Ni6 Ni1 -51.5(8) . .
Ni7 Ni4 Ni6 Ni1 -164(2) 7_565 .
Ni3 Ni4 Ni6 Ni1 76.40(13) . .
Ni2 Ni4 Ni6 Ni1 80.89(17) 7_565 .
Ni5 Ni4 Ni6 Ni1 4.70(16) . .
Ni14 Ni4 Ni6 Ni1 147.11(18) 7_565 .
Ni12 Ni4 Ni6 Ni1 146.28(16) . .
C13 Ni1 Ni6 C5 103.3(15) . .
C7 Ni1 Ni6 C5 15.8(14) . .
Ni4 Ni1 Ni6 C5 -34.5(12) . .
Ni9 Ni1 Ni6 C5 155.8(12) . .
Ni2 Ni1 Ni6 C5 -155.1(12) . .
Ni8 Ni1 Ni6 C5 -106.3(15) . .
Ni3 Ni1 Ni6 C5 -103.7(12) 7_565 .
Ni5 Ni1 Ni6 C5 -38.8(12) . .
Ni3 Ni1 Ni6 C5 -101.7(12) . .
Ni10 Ni1 Ni6 C5 151.5(12) . .
C13 Ni1 Ni6 C19 -4.9(12) . .
C7 Ni1 Ni6 C19 -92.3(11) . .
Ni4 Ni1 Ni6 C19 -142.6(8) . .
Ni9 Ni1 Ni6 C19 47.6(9) . .
Ni2 Ni1 Ni6 C19 96.7(8) . .
Ni8 Ni1 Ni6 C19 145.5(12) . .
Ni3 Ni1 Ni6 C19 148.1(8) 7_565 .
Ni5 Ni1 Ni6 C19 -146.9(8) . .
Ni3 Ni1 Ni6 C19 150.1(9) . .
Ni10 Ni1 Ni6 C19 43.3(8) . .
C13 Ni1 Ni6 C1 -104.5(11) . .
C7 Ni1 Ni6 C1 168.0(10) . .
Ni4 Ni1 Ni6 C1 117.7(7) . .
Ni9 Ni1 Ni6 C1 -52.0(7) . .
Ni2 Ni1 Ni6 C1 -2.9(7) . .
Ni8 Ni1 Ni6 C1 45.9(12) . .
Ni3 Ni1 Ni6 C1 48.5(7) 7_565 .
Ni5 Ni1 Ni6 C1 113.4(7) . .
Ni3 Ni1 Ni6 C1 50.5(7) . .
Ni10 Ni1 Ni6 C1 -56.3(7) . .
C13 Ni1 Ni6 Ni10 -48.2(8) . .
C7 Ni1 Ni6 Ni10 -135.6(8) . .
Ni4 Ni1 Ni6 Ni10 174.07(16) . .
Ni9 Ni1 Ni6 Ni10 4.30(17) . .
Ni2 Ni1 Ni6 Ni10 53.44(13) . .
Ni8 Ni1 Ni6 Ni10 102.2(9) . .
Ni3 Ni1 Ni6 Ni10 104.81(16) 7_565 .
Ni5 Ni1 Ni6 Ni10 169.78(17) . .
Ni3 Ni1 Ni6 Ni10 106.81(14) . .
C13 Ni1 Ni6 Ni12 170.6(8) . .
C7 Ni1 Ni6 Ni12 83.1(8) . .
Ni4 Ni1 Ni6 Ni12 32.78(16) . .
Ni9 Ni1 Ni6 Ni12 -136.99(18) . .
Ni2 Ni1 Ni6 Ni12 -87.85(17) . .
Ni8 Ni1 Ni6 Ni12 -39.1(10) . .
Ni3 Ni1 Ni6 Ni12 -36.5(2) 7_565 .
Ni5 Ni1 Ni6 Ni12 28.5(2) . .
Ni3 Ni1 Ni6 Ni12 -34.48(15) . .
Ni10 Ni1 Ni6 Ni12 -141.3(2) . .
C13 Ni1 Ni6 Ni3 -155.0(9) . .
C7 Ni1 Ni6 Ni3 117.6(8) . .
Ni4 Ni1 Ni6 Ni3 67.26(12) . .
Ni9 Ni1 Ni6 Ni3 -102.51(18) . .
Ni2 Ni1 Ni6 Ni3 -53.37(12) . .
Ni8 Ni1 Ni6 Ni3 -4.6(9) . .
Ni3 Ni1 Ni6 Ni3 -2.00(17) 7_565 .
Ni5 Ni1 Ni6 Ni3 62.97(16) . .
Ni10 Ni1 Ni6 Ni3 -106.81(14) . .
C13 Ni1 Ni6 Ni13 -121.1(9) . .
C7 Ni1 Ni6 Ni13 151.4(8) . .
Ni4 Ni1 Ni6 Ni13 101.12(19) . .
Ni9 Ni1 Ni6 Ni13 -68.6(2) . .
Ni2 Ni1 Ni6 Ni13 -19.50(19) . .
Ni8 Ni1 Ni6 Ni13 29.3(10) . .
Ni3 Ni1 Ni6 Ni13 31.9(2) 7_565 .
Ni5 Ni1 Ni6 Ni13 96.8(2) . .
Ni3 Ni1 Ni6 Ni13 33.86(16) . .
Ni10 Ni1 Ni6 Ni13 -72.94(18) . .
C13 Ni1 Ni6 Ni4 137.8(9) . .
C7 Ni1 Ni6 Ni4 50.3(8) . .
Ni9 Ni1 Ni6 Ni4 -169.77(19) . .
Ni2 Ni1 Ni6 Ni4 -120.63(14) . .
Ni8 Ni1 Ni6 Ni4 -71.8(9) . .
Ni3 Ni1 Ni6 Ni4 -69.26(15) 7_565 .
Ni5 Ni1 Ni6 Ni4 -4.29(15) . .
Ni3 Ni1 Ni6 Ni4 -67.26(12) . .
Ni10 Ni1 Ni6 Ni4 -174.07(16) . .
C1 Ni2 Ni7 C15 -107.1(16) . .
C2 Ni2 Ni7 C15 81.8(16) 7_565 .
Cu1 Ni2 Ni7 C15 -12.6(14) . .
Ni3 Ni2 Ni7 C15 -157.8(14) . .
Ni14 Ni2 Ni7 C15 62.5(14) . .
Ni3 Ni2 Ni7 C15 135.1(14) 7_565 .
Ni4 Ni2 Ni7 C15 135.1(14) 7_565 .
Ni9 Ni2 Ni7 C15 25.8(14) . .
Ni1 Ni2 Ni7 C15 40(15) . .
Ni10 Ni2 Ni7 C15 -54.6(14) . .
Ni5 Ni2 Ni7 C15 -153.5(14) 7_565 .
C1 Ni2 Ni7 C17 18.7(12) . .
C2 Ni2 Ni7 C17 -152.3(12) 7_565 .
Cu1 Ni2 Ni7 C17 113.3(10) . .
Ni3 Ni2 Ni7 C17 -32.0(10) . .
Ni14 Ni2 Ni7 C17 -171.7(10) . .
Ni3 Ni2 Ni7 C17 -99.1(10) 7_565 .
Ni4 Ni2 Ni7 C17 -99.1(9) 7_565 .
Ni9 Ni2 Ni7 C17 151.7(9) . .
Ni1 Ni2 Ni7 C17 166(15) . .
Ni10 Ni2 Ni7 C17 71.2(10) . .
Ni5 Ni2 Ni7 C17 -27.7(9) 7_565 .
C1 Ni2 Ni7 C3 151.3(11) . 7_565
C2 Ni2 Ni7 C3 -19.8(11) 7_565 7_565
Cu1 Ni2 Ni7 C3 -114.2(8) . 7_565
Ni3 Ni2 Ni7 C3 100.5(8) . 7_565
Ni14 Ni2 Ni7 C3 -39.2(8) . 7_565
Ni3 Ni2 Ni7 C3 33.5(9) 7_565 7_565
Ni4 Ni2 Ni7 C3 33.4(8) 7_565 7_565
Ni9 Ni2 Ni7 C3 -75.8(9) . 7_565
Ni1 Ni2 Ni7 C3 -62(15) . 7_565
Ni10 Ni2 Ni7 C3 -156.2(8) . 7_565
Ni5 Ni2 Ni7 C3 104.8(8) 7_565 7_565
C1 Ni2 Ni7 Ni4 117.9(8) . 7_565
C2 Ni2 Ni7 Ni4 -53.2(8) 7_565 7_565
Cu1 Ni2 Ni7 Ni4 -147.61(18) . 7_565
Ni3 Ni2 Ni7 Ni4 67.11(17) . 7_565
Ni14 Ni2 Ni7 Ni4 -72.58(15) . 7_565
Ni3 Ni2 Ni7 Ni4 0.03(16) 7_565 7_565
Ni9 Ni2 Ni7 Ni4 -109.22(19) . 7_565
Ni1 Ni2 Ni7 Ni4 -95(15) . 7_565
Ni10 Ni2 Ni7 Ni4 170.38(18) . 7_565
Ni5 Ni2 Ni7 Ni4 71.42(14) 7_565 7_565
C1 Ni2 Ni7 Ni5 46.5(8) . 7_565
C2 Ni2 Ni7 Ni5 -124.6(8) 7_565 7_565
Cu1 Ni2 Ni7 Ni5 140.97(17) . 7_565
Ni3 Ni2 Ni7 Ni5 -4.31(16) . 7_565
Ni14 Ni2 Ni7 Ni5 -144.00(18) . 7_565
Ni3 Ni2 Ni7 Ni5 -71.39(17) 7_565 7_565
Ni4 Ni2 Ni7 Ni5 -71.42(14) 7_565 7_565
Ni9 Ni2 Ni7 Ni5 179.4(2) . 7_565
Ni1 Ni2 Ni7 Ni5 -167(100) . 7_565
Ni10 Ni2 Ni7 Ni5 98.96(17) . 7_565
C1 Ni2 Ni7 Ni14 -169.5(8) . .
C2 Ni2 Ni7 Ni14 19.4(8) 7_565 .
Cu1 Ni2 Ni7 Ni14 -75.03(16) . .
Ni3 Ni2 Ni7 Ni14 139.7(2) . .
Ni3 Ni2 Ni7 Ni14 72.61(18) 7_565 .
Ni4 Ni2 Ni7 Ni14 72.58(15) 7_565 .
Ni9 Ni2 Ni7 Ni14 -36.65(18) . .
Ni1 Ni2 Ni7 Ni14 -23(15) . .
Ni10 Ni2 Ni7 Ni14 -117.05(19) . .
Ni5 Ni2 Ni7 Ni14 144.00(18) 7_565 .
C1 Ni2 Ni7 Cu1 -94.5(8) . .
C2 Ni2 Ni7 Cu1 94.4(8) 7_565 .
Ni3 Ni2 Ni7 Cu1 -145.3(2) . .
Ni14 Ni2 Ni7 Cu1 75.03(16) . .
Ni3 Ni2 Ni7 Cu1 147.6(2) 7_565 .
Ni4 Ni2 Ni7 Cu1 147.61(18) 7_565 .
Ni9 Ni2 Ni7 Cu1 38.39(18) . .
Ni1 Ni2 Ni7 Cu1 52(15) . .
Ni10 Ni2 Ni7 Cu1 -42.02(16) . .
Ni5 Ni2 Ni7 Cu1 -140.97(17) 7_565 .
C1 Ni2 Ni7 Ni11 -23.6(8) . .
C2 Ni2 Ni7 Ni11 165.3(8) 7_565 .
Cu1 Ni2 Ni7 Ni11 70.88(15) . .
Ni3 Ni2 Ni7 Ni11 -74.40(18) . .
Ni14 Ni2 Ni7 Ni11 145.91(18) . .
Ni3 Ni2 Ni7 Ni11 -141.48(19) 7_565 .
Ni4 Ni2 Ni7 Ni11 -141.51(17) 7_565 .
Ni9 Ni2 Ni7 Ni11 109.3(2) . .
Ni1 Ni2 Ni7 Ni11 123(15) . .
Ni10 Ni2 Ni7 Ni11 28.86(16) . .
Ni5 Ni2 Ni7 Ni11 -70.09(14) 7_565 .
C8 Ni5 Ni8 C9 -29.5(17) . .
C17 Ni5 Ni8 C9 8.3(19) 7_565 .
Ni7 Ni5 Ni8 C9 -176(4) 7_565 .
C1 Ni5 Ni8 C9 119.9(15) 7_565 .
Ni4 Ni5 Ni8 C9 -141.2(14) . .
Ni3 Ni5 Ni8 C9 155.3(14) 7_565 .
Ni11 Ni5 Ni8 C9 84.3(14) 7_565 .
Ni1 Ni5 Ni8 C9 -134.1(14) . .
Ni2 Ni5 Ni8 C9 152.5(14) 7_565 .
Ni13 Ni5 Ni8 C9 84.8(14) 7_565 .
C17 Ni5 Ni8 C8 37.9(16) 7_565 .
Ni7 Ni5 Ni8 C8 -147(4) 7_565 .
C1 Ni5 Ni8 C8 149.4(12) 7_565 .
Ni4 Ni5 Ni8 C8 -111.7(11) . .
Ni3 Ni5 Ni8 C8 -175.2(11) 7_565 .
Ni11 Ni5 Ni8 C8 113.8(11) 7_565 .
Ni1 Ni5 Ni8 C8 -104.5(11) . .
Ni2 Ni5 Ni8 C8 -177.9(11) 7_565 .
Ni13 Ni5 Ni8 C8 114.4(11) 7_565 .
C8 Ni5 Ni8 C2 157.3(13) . 7_565
C17 Ni5 Ni8 C2 -164.8(14) 7_565 7_565
Ni7 Ni5 Ni8 C2 11(4) 7_565 7_565
C1 Ni5 Ni8 C2 -53.3(9) 7_565 7_565
Ni4 Ni5 Ni8 C2 45.6(8) . 7_565
Ni3 Ni5 Ni8 C2 -17.9(8) 7_565 7_565
Ni11 Ni5 Ni8 C2 -88.9(8) 7_565 7_565
Ni1 Ni5 Ni8 C2 52.8(8) . 7_565
Ni2 Ni5 Ni8 C2 -20.7(8) 7_565 7_565
Ni13 Ni5 Ni8 C2 -88.4(8) 7_565 7_565
C8 Ni5 Ni8 Ni15 -169.9(13) . .
C17 Ni5 Ni8 Ni15 -132.1(14) 7_565 .
Ni7 Ni5 Ni8 Ni15 43(4) 7_565 .
C1 Ni5 Ni8 Ni15 -20.5(9) 7_565 .
Ni4 Ni5 Ni8 Ni15 78.4(8) . .
Ni3 Ni5 Ni8 Ni15 14.9(8) 7_565 .
Ni11 Ni5 Ni8 Ni15 -56.1(8) 7_565 .
Ni1 Ni5 Ni8 Ni15 85.5(8) . .
Ni2 Ni5 Ni8 Ni15 12.1(8) 7_565 .
Ni13 Ni5 Ni8 Ni15 -55.6(8) 7_565 .
C8 Ni5 Ni8 Ni3 175.2(11) . 7_565
C17 Ni5 Ni8 Ni3 -146.9(13) 7_565 7_565
Ni7 Ni5 Ni8 Ni3 29(4) 7_565 7_565
C1 Ni5 Ni8 Ni3 -35.4(5) 7_565 7_565
Ni4 Ni5 Ni8 Ni3 63.53(16) . 7_565
Ni11 Ni5 Ni8 Ni3 -71.01(16) 7_565 7_565
Ni1 Ni5 Ni8 Ni3 70.67(12) . 7_565
Ni2 Ni5 Ni8 Ni3 -2.75(15) 7_565 7_565
Ni13 Ni5 Ni8 Ni3 -70.45(12) 7_565 7_565
C8 Ni5 Ni8 Ni1 104.5(11) . .
C17 Ni5 Ni8 Ni1 142.4(12) 7_565 .
Ni7 Ni5 Ni8 Ni1 -42(4) 7_565 .
C1 Ni5 Ni8 Ni1 -106.0(5) 7_565 .
Ni4 Ni5 Ni8 Ni1 -7.15(15) . .
Ni3 Ni5 Ni8 Ni1 -70.67(12) 7_565 .
Ni11 Ni5 Ni8 Ni1 -141.68(17) 7_565 .
Ni2 Ni5 Ni8 Ni1 -73.42(16) 7_565 .
Ni13 Ni5 Ni8 Ni1 -141.12(14) 7_565 .
C8 Ni5 Ni8 Ni9 107.0(11) . .
C17 Ni5 Ni8 Ni9 144.9(12) 7_565 .
Ni7 Ni5 Ni8 Ni9 -40(4) 7_565 .
C1 Ni5 Ni8 Ni9 -103.5(5) 7_565 .
Ni4 Ni5 Ni8 Ni9 -4.6(2) . .
Ni3 Ni5 Ni8 Ni9 -68.15(17) 7_565 .
Ni11 Ni5 Ni8 Ni9 -139.16(17) 7_565 .
Ni1 Ni5 Ni8 Ni9 2.52(15) . .
Ni2 Ni5 Ni8 Ni9 -70.9(2) 7_565 .
Ni13 Ni5 Ni8 Ni9 -138.60(18) 7_565 .
C8 Ni5 Ni8 Ni13 -114.4(11) . 7_565
C17 Ni5 Ni8 Ni13 -76.5(12) 7_565 7_565
Ni7 Ni5 Ni8 Ni13 99(4) 7_565 7_565
C1 Ni5 Ni8 Ni13 35.1(5) 7_565 7_565
Ni4 Ni5 Ni8 Ni13 133.98(18) . 7_565
Ni3 Ni5 Ni8 Ni13 70.45(12) 7_565 7_565
Ni11 Ni5 Ni8 Ni13 -0.56(14) 7_565 7_565
Ni1 Ni5 Ni8 Ni13 141.12(14) . 7_565
Ni2 Ni5 Ni8 Ni13 67.70(16) 7_565 7_565
C8 Ni5 Ni8 Ni12 -151.2(11) . 7_565
C17 Ni5 Ni8 Ni12 -113.3(12) 7_565 7_565
Ni7 Ni5 Ni8 Ni12 62(4) 7_565 7_565
C1 Ni5 Ni8 Ni12 -1.7(5) 7_565 7_565
Ni4 Ni5 Ni8 Ni12 97.18(19) . 7_565
Ni3 Ni5 Ni8 Ni12 33.65(14) 7_565 7_565
Ni11 Ni5 Ni8 Ni12 -37.4(2) 7_565 7_565
Ni1 Ni5 Ni8 Ni12 104.32(15) . 7_565
Ni2 Ni5 Ni8 Ni12 30.9(2) 7_565 7_565
Ni13 Ni5 Ni8 Ni12 -36.80(14) 7_565 7_565
C13 Ni1 Ni8 C9 -0.2(16) . .
C7 Ni1 Ni8 C9 89.4(15) . .
Ni4 Ni1 Ni8 C9 142.1(13) . .
Ni9 Ni1 Ni8 C9 -47.5(13) . .
Ni2 Ni1 Ni8 C9 -102.6(13) . .
Ni3 Ni1 Ni8 C9 -153.9(13) 7_565 .
Ni5 Ni1 Ni8 C9 135.1(13) . .
Ni6 Ni1 Ni8 C9 -151.1(15) . .
Ni3 Ni1 Ni8 C9 -155.2(13) . .
Ni10 Ni1 Ni8 C9 -57.1(13) . .
C13 Ni1 Ni8 C8 -87.9(11) . .
C7 Ni1 Ni8 C8 1.7(11) . .
Ni4 Ni1 Ni8 C8 54.4(8) . .
Ni9 Ni1 Ni8 C8 -135.2(8) . .
Ni2 Ni1 Ni8 C8 169.7(8) . .
Ni3 Ni1 Ni8 C8 118.4(8) 7_565 .
Ni5 Ni1 Ni8 C8 47.4(8) . .
Ni6 Ni1 Ni8 C8 121.2(12) . .
Ni3 Ni1 Ni8 C8 117.1(8) . .
Ni10 Ni1 Ni8 C8 -144.8(8) . .
C13 Ni1 Ni8 C2 100.6(11) . 7_565
C7 Ni1 Ni8 C2 -169.8(11) . 7_565
Ni4 Ni1 Ni8 C2 -117.1(8) . 7_565
Ni9 Ni1 Ni8 C2 53.4(8) . 7_565
Ni2 Ni1 Ni8 C2 -1.8(8) . 7_565
Ni3 Ni1 Ni8 C2 -53.1(8) 7_565 7_565
Ni5 Ni1 Ni8 C2 -124.1(8) . 7_565
Ni6 Ni1 Ni8 C2 -50.3(12) . 7_565
Ni3 Ni1 Ni8 C2 -54.4(8) . 7_565
Ni10 Ni1 Ni8 C2 43.7(8) . 7_565
C13 Ni1 Ni8 Ni15 62.5(8) . .
C7 Ni1 Ni8 Ni15 152.1(8) . .
Ni4 Ni1 Ni8 Ni15 -155.19(19) . .
Ni9 Ni1 Ni8 Ni15 15.23(19) . .
Ni2 Ni1 Ni8 Ni15 -39.9(2) . .
Ni3 Ni1 Ni8 Ni15 -91.2(2) 7_565 .
Ni5 Ni1 Ni8 Ni15 -162.2(2) . .
Ni6 Ni1 Ni8 Ni15 -88.4(9) . .
Ni3 Ni1 Ni8 Ni15 -92.5(2) . .
Ni10 Ni1 Ni8 Ni15 5.6(3) . .
C13 Ni1 Ni8 Ni5 -135.3(8) . .
C7 Ni1 Ni8 Ni5 -45.7(8) . .
Ni4 Ni1 Ni8 Ni5 6.98(14) . .
Ni9 Ni1 Ni8 Ni5 177.41(16) . .
Ni2 Ni1 Ni8 Ni5 122.24(14) . .
Ni3 Ni1 Ni8 Ni5 70.98(13) 7_565 .
Ni6 Ni1 Ni8 Ni5 73.8(9) . .
Ni3 Ni1 Ni8 Ni5 69.66(15) . .
Ni10 Ni1 Ni8 Ni5 167.80(19) . .
C13 Ni1 Ni8 Ni3 153.7(8) . 7_565
C7 Ni1 Ni8 Ni3 -116.7(8) . 7_565
Ni4 Ni1 Ni8 Ni3 -64.00(15) . 7_565
Ni9 Ni1 Ni8 Ni3 106.43(14) . 7_565
Ni2 Ni1 Ni8 Ni3 51.26(12) . 7_565
Ni5 Ni1 Ni8 Ni3 -70.98(13) . 7_565
Ni6 Ni1 Ni8 Ni3 2.8(9) . 7_565
Ni3 Ni1 Ni8 Ni3 -1.32(18) . 7_565
Ni10 Ni1 Ni8 Ni3 96.82(18) . 7_565
C13 Ni1 Ni8 Ni9 47.3(8) . .
C7 Ni1 Ni8 Ni9 136.9(8) . .
Ni4 Ni1 Ni8 Ni9 -170.43(17) . .
Ni2 Ni1 Ni8 Ni9 -55.16(13) . .
Ni3 Ni1 Ni8 Ni9 -106.43(14) 7_565 .
Ni5 Ni1 Ni8 Ni9 -177.41(16) . .
Ni6 Ni1 Ni8 Ni9 -103.6(9) . .
Ni3 Ni1 Ni8 Ni9 -107.74(16) . .
Ni10 Ni1 Ni8 Ni9 -9.61(17) . .
C13 Ni1 Ni8 Ni13 -173.8(8) . 7_565
C7 Ni1 Ni8 Ni13 -84.3(8) . 7_565
Ni4 Ni1 Ni8 Ni13 -31.5(2) . 7_565
Ni9 Ni1 Ni8 Ni13 138.90(18) . 7_565
Ni2 Ni1 Ni8 Ni13 83.74(17) . 7_565
Ni3 Ni1 Ni8 Ni13 32.47(15) 7_565 7_565
Ni5 Ni1 Ni8 Ni13 -38.51(15) . 7_565
Ni6 Ni1 Ni8 Ni13 35.3(10) . 7_565
Ni3 Ni1 Ni8 Ni13 31.2(2) . 7_565
Ni10 Ni1 Ni8 Ni13 129.29(18) . 7_565
C13 Ni1 Ni8 Ni12 123.9(8) . 7_565
C7 Ni1 Ni8 Ni12 -146.6(8) . 7_565
Ni4 Ni1 Ni8 Ni12 -93.84(18) . 7_565
Ni9 Ni1 Ni8 Ni12 76.59(17) . 7_565
Ni2 Ni1 Ni8 Ni12 21.43(18) . 7_565
Ni3 Ni1 Ni8 Ni12 -29.83(14) 7_565 7_565
Ni5 Ni1 Ni8 Ni12 -100.81(17) . 7_565
Ni6 Ni1 Ni8 Ni12 -27.0(10) . 7_565
Ni3 Ni1 Ni8 Ni12 -31.1(2) . 7_565
Ni10 Ni1 Ni8 Ni12 67.0(2) . 7_565
C1 Ni2 Ni9 C11 88.9(17) . .
C2 Ni2 Ni9 C11 -131.8(18) 7_565 .
Cu1 Ni2 Ni9 C11 0.3(15) . .
Ni3 Ni2 Ni9 C11 146.1(15) . .
Ni14 Ni2 Ni9 C11 -73.1(15) . .
Ni3 Ni2 Ni9 C11 -161.0(15) 7_565 .
Ni4 Ni2 Ni9 C11 -105.9(15) 7_565 .
Ni1 Ni2 Ni9 C11 142.4(15) . .
Ni10 Ni2 Ni9 C11 69.9(15) . .
Ni7 Ni2 Ni9 C11 -37.8(15) . .
Ni5 Ni2 Ni9 C11 -30(3) 7_565 .
C1 Ni2 Ni9 C2 -139.4(12) . 7_565
Cu1 Ni2 Ni9 C2 132.1(9) . 7_565
Ni3 Ni2 Ni9 C2 -82.1(9) . 7_565
Ni14 Ni2 Ni9 C2 58.7(9) . 7_565
Ni3 Ni2 Ni9 C2 -29.2(9) 7_565 7_565
Ni4 Ni2 Ni9 C2 25.9(9) 7_565 7_565
Ni1 Ni2 Ni9 C2 -85.8(9) . 7_565
Ni10 Ni2 Ni9 C2 -158.3(9) . 7_565
Ni7 Ni2 Ni9 C2 93.9(9) . 7_565
Ni5 Ni2 Ni9 C2 102(3) 7_565 7_565
C1 Ni2 Ni9 C13 -25.7(11) . .
C2 Ni2 Ni9 C13 113.7(12) 7_565 .
Cu1 Ni2 Ni9 C13 -114.2(8) . .
Ni3 Ni2 Ni9 C13 31.6(8) . .
Ni14 Ni2 Ni9 C13 172.4(8) . .
Ni3 Ni2 Ni9 C13 84.5(8) 7_565 .
Ni4 Ni2 Ni9 C13 139.6(8) 7_565 .
Ni1 Ni2 Ni9 C13 27.8(8) . .
Ni10 Ni2 Ni9 C13 -44.6(8) . .
Ni7 Ni2 Ni9 C13 -152.4(8) . .
Ni5 Ni2 Ni9 C13 -145(3) 7_565 .
C1 Ni2 Ni9 Ni15 -162.2(8) . .
C2 Ni2 Ni9 Ni15 -22.9(9) 7_565 .
Cu1 Ni2 Ni9 Ni15 109.2(2) . .
Ni3 Ni2 Ni9 Ni15 -105.0(2) . .
Ni14 Ni2 Ni9 Ni15 35.87(18) . .
Ni3 Ni2 Ni9 Ni15 -52.06(19) 7_565 .
Ni4 Ni2 Ni9 Ni15 3.0(2) 7_565 .
Ni1 Ni2 Ni9 Ni15 -108.70(19) . .
Ni10 Ni2 Ni9 Ni15 178.8(2) . .
Ni7 Ni2 Ni9 Ni15 71.1(2) . .
Ni5 Ni2 Ni9 Ni15 79(3) 7_565 .
C1 Ni2 Ni9 Ni1 -53.5(8) . .
C2 Ni2 Ni9 Ni1 85.8(9) 7_565 .
Cu1 Ni2 Ni9 Ni1 -142.06(18) . .
Ni3 Ni2 Ni9 Ni1 3.74(18) . .
Ni14 Ni2 Ni9 Ni1 144.57(17) . .
Ni3 Ni2 Ni9 Ni1 56.64(13) 7_565 .
Ni4 Ni2 Ni9 Ni1 111.73(19) 7_565 .
Ni10 Ni2 Ni9 Ni1 -72.46(14) . .
Ni7 Ni2 Ni9 Ni1 179.8(2) . .
Ni5 Ni2 Ni9 Ni1 -172(3) 7_565 .
C1 Ni2 Ni9 Ni8 -109.6(8) . .
C2 Ni2 Ni9 Ni8 29.8(9) 7_565 .
Cu1 Ni2 Ni9 Ni8 161.91(18) . .
Ni3 Ni2 Ni9 Ni8 -52.3(2) . .
Ni14 Ni2 Ni9 Ni8 88.53(16) . .
Ni3 Ni2 Ni9 Ni8 0.61(15) 7_565 .
Ni4 Ni2 Ni9 Ni8 55.70(19) 7_565 .
Ni1 Ni2 Ni9 Ni8 -56.03(13) . .
Ni10 Ni2 Ni9 Ni8 -128.49(15) . .
Ni7 Ni2 Ni9 Ni8 123.75(18) . .
Ni5 Ni2 Ni9 Ni8 131(3) 7_565 .
C1 Ni2 Ni9 Cu1 88.5(8) . .
C2 Ni2 Ni9 Cu1 -132.1(9) 7_565 .
Ni3 Ni2 Ni9 Cu1 145.8(2) . .
Ni14 Ni2 Ni9 Cu1 -73.37(15) . .
Ni3 Ni2 Ni9 Cu1 -161.30(18) 7_565 .
Ni4 Ni2 Ni9 Cu1 -106.21(19) 7_565 .
Ni1 Ni2 Ni9 Cu1 142.06(18) . .
Ni10 Ni2 Ni9 Cu1 69.60(15) . .
Ni7 Ni2 Ni9 Cu1 -38.16(18) . .
Ni5 Ni2 Ni9 Cu1 -30(3) 7_565 .
C1 Ni2 Ni9 Ni14 161.9(8) . .
C2 Ni2 Ni9 Ni14 -58.7(9) 7_565 .
Cu1 Ni2 Ni9 Ni14 73.37(15) . .
Ni3 Ni2 Ni9 Ni14 -140.8(2) . .
Ni3 Ni2 Ni9 Ni14 -87.93(15) 7_565 .
Ni4 Ni2 Ni9 Ni14 -32.84(17) 7_565 .
Ni1 Ni2 Ni9 Ni14 -144.57(17) . .
Ni10 Ni2 Ni9 Ni14 142.97(16) . .
Ni7 Ni2 Ni9 Ni14 35.21(17) . .
Ni5 Ni2 Ni9 Ni14 43(3) 7_565 .
C1 Ni2 Ni9 Ni10 18.9(8) . .
C2 Ni2 Ni9 Ni10 158.3(9) 7_565 .
Cu1 Ni2 Ni9 Ni10 -69.60(15) . .
Ni3 Ni2 Ni9 Ni10 76.20(19) . .
Ni14 Ni2 Ni9 Ni10 -142.97(16) . .
Ni3 Ni2 Ni9 Ni10 129.10(15) 7_565 .
Ni4 Ni2 Ni9 Ni10 -175.8(2) 7_565 .
Ni1 Ni2 Ni9 Ni10 72.46(14) . .
Ni7 Ni2 Ni9 Ni10 -107.76(19) . .
Ni5 Ni2 Ni9 Ni10 -100(3) 7_565 .
C13 Ni1 Ni9 C11 6.4(19) . .
C7 Ni1 Ni9 C11 32(2) . .
Ni4 Ni1 Ni9 C11 -166.1(19) . .
Ni2 Ni1 Ni9 C11 -134.4(17) . .
Ni8 Ni1 Ni9 C11 118.7(17) . .
Ni3 Ni1 Ni9 C11 173.1(17) 7_565 .
Ni5 Ni1 Ni9 C11 121.2(17) . .
Ni6 Ni1 Ni9 C11 -73.1(17) . .
Ni3 Ni1 Ni9 C11 -137.6(17) . .
Ni10 Ni1 Ni9 C11 -69.4(17) . .
C13 Ni1 Ni9 C2 -164.7(12) . 7_565
C7 Ni1 Ni9 C2 -139.1(14) . 7_565
Ni4 Ni1 Ni9 C2 22.8(13) . 7_565
Ni2 Ni1 Ni9 C2 54.5(7) . 7_565
Ni8 Ni1 Ni9 C2 -52.4(7) . 7_565
Ni3 Ni1 Ni9 C2 2.0(7) 7_565 7_565
Ni5 Ni1 Ni9 C2 -49.9(7) . 7_565
Ni6 Ni1 Ni9 C2 115.8(7) . 7_565
Ni3 Ni1 Ni9 C2 51.3(7) . 7_565
Ni10 Ni1 Ni9 C2 119.5(7) . 7_565
C7 Ni1 Ni9 C13 25.5(15) . .
Ni4 Ni1 Ni9 C13 -172.5(15) . .
Ni2 Ni1 Ni9 C13 -140.8(10) . .
Ni8 Ni1 Ni9 C13 112.3(10) . .
Ni3 Ni1 Ni9 C13 166.7(10) 7_565 .
Ni5 Ni1 Ni9 C13 114.8(10) . .
Ni6 Ni1 Ni9 C13 -79.5(10) . .
Ni3 Ni1 Ni9 C13 -144.0(10) . .
Ni10 Ni1 Ni9 C13 -75.8(10) . .
C13 Ni1 Ni9 Ni15 -126.3(10) . .
C7 Ni1 Ni9 Ni15 -100.8(12) . .
Ni4 Ni1 Ni9 Ni15 61.1(11) . .
Ni2 Ni1 Ni9 Ni15 92.8(2) . .
Ni8 Ni1 Ni9 Ni15 -14.03(17) . .
Ni3 Ni1 Ni9 Ni15 40.34(19) 7_565 .
Ni5 Ni1 Ni9 Ni15 -11.6(2) . .
Ni6 Ni1 Ni9 Ni15 154.13(18) . .
Ni3 Ni1 Ni9 Ni15 89.7(2) . .
Ni10 Ni1 Ni9 Ni15 157.8(2) . .
C13 Ni1 Ni9 Ni2 140.8(10) . .
C7 Ni1 Ni9 Ni2 166.4(12) . .
Ni4 Ni1 Ni9 Ni2 -31.7(11) . .
Ni8 Ni1 Ni9 Ni2 -106.86(15) . .
Ni3 Ni1 Ni9 Ni2 -52.49(12) 7_565 .
Ni5 Ni1 Ni9 Ni2 -104.39(17) . .
Ni6 Ni1 Ni9 Ni2 61.30(17) . .
Ni3 Ni1 Ni9 Ni2 -3.17(16) . .
Ni10 Ni1 Ni9 Ni2 65.01(12) . .
C13 Ni1 Ni9 Ni8 -112.3(10) . .
C7 Ni1 Ni9 Ni8 -86.8(11) . .
Ni4 Ni1 Ni9 Ni8 75.1(11) . .
Ni2 Ni1 Ni9 Ni8 106.86(15) . .
Ni3 Ni1 Ni9 Ni8 54.36(11) 7_565 .
Ni5 Ni1 Ni9 Ni8 2.46(15) . .
Ni6 Ni1 Ni9 Ni8 168.15(18) . .
Ni3 Ni1 Ni9 Ni8 103.69(17) . .
Ni10 Ni1 Ni9 Ni8 171.87(14) . .
C13 Ni1 Ni9 Cu1 108.8(10) . .
C7 Ni1 Ni9 Cu1 134.3(11) . .
Ni4 Ni1 Ni9 Cu1 -63.7(11) . .
Ni2 Ni1 Ni9 Cu1 -32.02(15) . .
Ni8 Ni1 Ni9 Cu1 -138.88(18) . .
Ni3 Ni1 Ni9 Cu1 -84.52(16) 7_565 .
Ni5 Ni1 Ni9 Cu1 -136.42(16) . .
Ni6 Ni1 Ni9 Cu1 29.3(2) . .
Ni3 Ni1 Ni9 Cu1 -35.2(2) . .
Ni10 Ni1 Ni9 Cu1 32.99(15) . .
C13 Ni1 Ni9 Ni14 171.4(10) . .
C7 Ni1 Ni9 Ni14 -163.0(11) . .
Ni4 Ni1 Ni9 Ni14 -1.1(12) . .
Ni2 Ni1 Ni9 Ni14 30.59(15) . .
Ni8 Ni1 Ni9 Ni14 -76.26(16) . .
Ni3 Ni1 Ni9 Ni14 -21.90(17) 7_565 .
Ni5 Ni1 Ni9 Ni14 -73.80(19) . .
Ni6 Ni1 Ni9 Ni14 91.9(2) . .
Ni3 Ni1 Ni9 Ni14 27.4(2) . .
Ni10 Ni1 Ni9 Ni14 95.61(16) . .
C13 Ni1 Ni9 Ni10 75.8(10) . .
C7 Ni1 Ni9 Ni10 101.4(11) . .
Ni4 Ni1 Ni9 Ni10 -96.7(11) . .
Ni2 Ni1 Ni9 Ni10 -65.01(12) . .
Ni8 Ni1 Ni9 Ni10 -171.87(14) . .
Ni3 Ni1 Ni9 Ni10 -117.51(13) 7_565 .
Ni5 Ni1 Ni9 Ni10 -169.41(17) . .
Ni6 Ni1 Ni9 Ni10 -3.72(15) . .
Ni3 Ni1 Ni9 Ni10 -68.18(15) . .
C9 Ni8 Ni9 C11 11.8(16) . .
C8 Ni8 Ni9 C11 -84.3(16) . .
C2 Ni8 Ni9 C11 133.2(16) 7_565 .
Ni15 Ni8 Ni9 C11 57.0(13) . .
Ni5 Ni8 Ni9 C11 -141.7(13) . .
Ni3 Ni8 Ni9 C11 163.4(13) 7_565 .
Ni1 Ni8 Ni9 C11 -139.1(13) . .
Ni13 Ni8 Ni9 C11 132.2(13) 7_565 .
Ni12 Ni8 Ni9 C11 106.4(13) 7_565 .
C9 Ni8 Ni9 C2 -121.4(13) . 7_565
C8 Ni8 Ni9 C2 142.6(13) . 7_565
Ni15 Ni8 Ni9 C2 -76.2(9) . 7_565
Ni5 Ni8 Ni9 C2 85.1(9) . 7_565
Ni3 Ni8 Ni9 C2 30.2(9) 7_565 7_565
Ni1 Ni8 Ni9 C2 87.8(9) . 7_565
Ni13 Ni8 Ni9 C2 -0.9(10) 7_565 7_565
Ni12 Ni8 Ni9 C2 -26.8(9) 7_565 7_565
C9 Ni8 Ni9 C13 108.1(11) . .
C8 Ni8 Ni9 C13 12.1(11) . .
C2 Ni8 Ni9 C13 -130.5(12) 7_565 .
Ni15 Ni8 Ni9 C13 153.3(7) . .
Ni5 Ni8 Ni9 C13 -45.4(7) . .
Ni3 Ni8 Ni9 C13 -100.3(7) 7_565 .
Ni1 Ni8 Ni9 C13 -42.7(7) . .
Ni13 Ni8 Ni9 C13 -131.4(8) 7_565 .
Ni12 Ni8 Ni9 C13 -157.3(7) 7_565 .
C9 Ni8 Ni9 Ni15 -45.2(9) . .
C8 Ni8 Ni9 Ni15 -141.2(9) . .
C2 Ni8 Ni9 Ni15 76.2(9) 7_565 .
Ni5 Ni8 Ni9 Ni15 161.3(2) . .
Ni3 Ni8 Ni9 Ni15 106.38(18) 7_565 .
Ni1 Ni8 Ni9 Ni15 163.95(19) . .
Ni13 Ni8 Ni9 Ni15 75.3(3) 7_565 .
Ni12 Ni8 Ni9 Ni15 49.37(17) 7_565 .
C9 Ni8 Ni9 Ni2 -152.2(9) . .
C8 Ni8 Ni9 Ni2 111.8(9) . .
C2 Ni8 Ni9 Ni2 -30.8(9) 7_565 .
Ni15 Ni8 Ni9 Ni2 -106.98(19) . .
Ni5 Ni8 Ni9 Ni2 54.3(2) . .
Ni3 Ni8 Ni9 Ni2 -0.60(14) 7_565 .
Ni1 Ni8 Ni9 Ni2 56.97(12) . .
Ni13 Ni8 Ni9 Ni2 -31.7(3) 7_565 .
Ni12 Ni8 Ni9 Ni2 -57.61(15) 7_565 .
C9 Ni8 Ni9 Ni1 150.9(9) . .
C8 Ni8 Ni9 Ni1 54.8(9) . .
C2 Ni8 Ni9 Ni1 -87.8(9) 7_565 .
Ni15 Ni8 Ni9 Ni1 -163.95(19) . .
Ni5 Ni8 Ni9 Ni1 -2.66(16) . .
Ni3 Ni8 Ni9 Ni1 -57.57(12) 7_565 .
Ni13 Ni8 Ni9 Ni1 -88.7(3) 7_565 .
Ni12 Ni8 Ni9 Ni1 -114.58(14) 7_565 .
C9 Ni8 Ni9 Cu1 -128.5(9) . .
C8 Ni8 Ni9 Cu1 135.5(9) . .
C2 Ni8 Ni9 Cu1 -7.1(9) 7_565 .
Ni15 Ni8 Ni9 Cu1 -83.3(3) . .
Ni5 Ni8 Ni9 Cu1 78.0(3) . .
Ni3 Ni8 Ni9 Cu1 23.1(3) 7_565 .
Ni1 Ni8 Ni9 Cu1 80.7(3) . .
Ni13 Ni8 Ni9 Cu1 -8.0(5) 7_565 .
Ni12 Ni8 Ni9 Cu1 -33.9(3) 7_565 .
C9 Ni8 Ni9 Ni14 -96.0(9) . .
C8 Ni8 Ni9 Ni14 168.0(9) . .
C2 Ni8 Ni9 Ni14 25.4(9) 7_565 .
Ni15 Ni8 Ni9 Ni14 -50.80(17) . .
Ni5 Ni8 Ni9 Ni14 110.49(18) . .
Ni3 Ni8 Ni9 Ni14 55.58(14) 7_565 .
Ni1 Ni8 Ni9 Ni14 113.14(14) . .
Ni13 Ni8 Ni9 Ni14 24.4(3) 7_565 .
Ni12 Ni8 Ni9 Ni14 -1.43(14) 7_565 .
C9 Ni8 Ni9 Ni10 159.1(9) . .
C8 Ni8 Ni9 Ni10 63.0(9) . .
C2 Ni8 Ni9 Ni10 -79.6(9) 7_565 .
Ni15 Ni8 Ni9 Ni10 -155.7(2) . .
Ni5 Ni8 Ni9 Ni10 5.6(2) . .
Ni3 Ni8 Ni9 Ni10 -49.35(18) 7_565 .
Ni1 Ni8 Ni9 Ni10 8.22(15) . .
Ni13 Ni8 Ni9 Ni10 -80.5(3) 7_565 .
Ni12 Ni8 Ni9 Ni10 -106.36(17) 7_565 .
C5 Ni6 Ni10 C14 -5(3) . .
C19 Ni6 Ni10 C14 1.9(18) . .
C1 Ni6 Ni10 C14 -154.7(18) . .
Ni12 Ni6 Ni10 C14 -143.1(16) . .
Ni3 Ni6 Ni10 C14 178.2(16) . .
Ni13 Ni6 Ni10 C14 -118.6(16) . .
Ni4 Ni6 Ni10 C14 125.9(16) . .
Ni1 Ni6 Ni10 C14 120.0(16) . .
C5 Ni6 Ni10 C19 -6(2) . .
C1 Ni6 Ni10 C19 -156.7(13) . .
Ni12 Ni6 Ni10 C19 -145.0(11) . .
Ni3 Ni6 Ni10 C19 176.3(11) . .
Ni13 Ni6 Ni10 C19 -120.5(11) . .
Ni4 Ni6 Ni10 C19 124.0(11) . .
Ni1 Ni6 Ni10 C19 118.0(11) . .
C5 Ni6 Ni10 C1 150(2) . .
C19 Ni6 Ni10 C1 156.7(13) . .
Ni12 Ni6 Ni10 C1 11.6(8) . .
Ni3 Ni6 Ni10 C1 -27.1(8) . .
Ni13 Ni6 Ni10 C1 36.1(8) . .
Ni4 Ni6 Ni10 C1 -79.4(8) . .
Ni1 Ni6 Ni10 C1 -85.3(8) . .
C5 Ni6 Ni10 Ni11 122(2) . .
C19 Ni6 Ni10 Ni11 128.1(11) . .
C1 Ni6 Ni10 Ni11 -28.6(8) . .
Ni12 Ni6 Ni10 Ni11 -17.0(3) . .
Ni3 Ni6 Ni10 Ni11 -55.66(15) . .
Ni13 Ni6 Ni10 Ni11 7.52(15) . .
Ni4 Ni6 Ni10 Ni11 -107.98(19) . .
Ni1 Ni6 Ni10 Ni11 -113.90(15) . .
C5 Ni6 Ni10 Ni2 -177(2) . .
C19 Ni6 Ni10 Ni2 -170.4(11) . .
C1 Ni6 Ni10 Ni2 32.9(8) . .
Ni12 Ni6 Ni10 Ni2 44.5(3) . .
Ni3 Ni6 Ni10 Ni2 5.87(13) . .
Ni13 Ni6 Ni10 Ni2 69.05(13) . .
Ni4 Ni6 Ni10 Ni2 -46.45(19) . .
Ni1 Ni6 Ni10 Ni2 -52.37(11) . .
C5 Ni6 Ni10 Cu1 167(2) . .
C19 Ni6 Ni10 Cu1 173.6(11) . .
C1 Ni6 Ni10 Cu1 16.9(8) . .
Ni12 Ni6 Ni10 Cu1 28.5(5) . .
Ni3 Ni6 Ni10 Cu1 -10.2(3) . .
Ni13 Ni6 Ni10 Cu1 53.0(3) . .
Ni4 Ni6 Ni10 Cu1 -62.5(3) . .
Ni1 Ni6 Ni10 Cu1 -68.4(3) . .
C5 Ni6 Ni10 Ni1 -125(2) . .
C19 Ni6 Ni10 Ni1 -118.0(11) . .
C1 Ni6 Ni10 Ni1 85.3(8) . .
Ni12 Ni6 Ni10 Ni1 96.9(3) . .
Ni3 Ni6 Ni10 Ni1 58.24(12) . .
Ni13 Ni6 Ni10 Ni1 121.42(14) . .
Ni4 Ni6 Ni10 Ni1 5.92(16) . .
C5 Ni6 Ni10 Ni9 -128(2) . .
C19 Ni6 Ni10 Ni9 -121.5(11) . .
C1 Ni6 Ni10 Ni9 81.8(8) . .
Ni12 Ni6 Ni10 Ni9 93.4(3) . .
Ni3 Ni6 Ni10 Ni9 54.75(17) . .
Ni13 Ni6 Ni10 Ni9 117.92(16) . .
Ni4 Ni6 Ni10 Ni9 2.4(2) . .
Ni1 Ni6 Ni10 Ni9 -3.50(14) . .
C1 Ni2 Ni10 C14 148.1(15) . .
C2 Ni2 Ni10 C14 -72.8(14) 7_565 .
Cu1 Ni2 Ni10 C14 17.9(12) . .
Ni3 Ni2 Ni10 C14 179.8(12) . .
Ni14 Ni2 Ni10 C14 -12.0(12) . .
Ni3 Ni2 Ni10 C14 -130.4(12) 7_565 .
Ni4 Ni2 Ni10 C14 107.2(14) 7_565 .
Ni9 Ni2 Ni10 C14 -53.8(12) . .
Ni1 Ni2 Ni10 C14 -118.7(12) . .
Ni7 Ni2 Ni10 C14 60.4(12) . .
Ni5 Ni2 Ni10 C14 122.0(12) 7_565 .
C1 Ni2 Ni10 C19 -48.2(15) . .
C2 Ni2 Ni10 C19 91.0(14) 7_565 .
Cu1 Ni2 Ni10 C19 -178.3(12) . .
Ni3 Ni2 Ni10 C19 -16.5(12) . .
Ni14 Ni2 Ni10 C19 151.8(12) . .
Ni3 Ni2 Ni10 C19 33.4(12) 7_565 .
Ni4 Ni2 Ni10 C19 -89.0(15) 7_565 .
Ni9 Ni2 Ni10 C19 109.9(12) . .
Ni1 Ni2 Ni10 C19 45.0(12) . .
Ni7 Ni2 Ni10 C19 -135.9(12) . .
Ni5 Ni2 Ni10 C19 -74.3(12) 7_565 .
C2 Ni2 Ni10 C1 139.1(12) 7_565 .
Cu1 Ni2 Ni10 C1 -130.2(9) . .
Ni3 Ni2 Ni10 C1 31.7(9) . .
Ni14 Ni2 Ni10 C1 -160.1(9) . .
Ni3 Ni2 Ni10 C1 81.5(9) 7_565 .
Ni4 Ni2 Ni10 C1 -40.9(13) 7_565 .
Ni9 Ni2 Ni10 C1 158.1(9) . .
Ni1 Ni2 Ni10 C1 93.2(9) . .
Ni7 Ni2 Ni10 C1 -87.7(9) . .
Ni5 Ni2 Ni10 C1 -26.1(9) 7_565 .
C1 Ni2 Ni10 Ni6 -37.7(9) . .
C2 Ni2 Ni10 Ni6 101.4(8) 7_565 .
Cu1 Ni2 Ni10 Ni6 -167.82(16) . .
Ni3 Ni2 Ni10 Ni6 -5.98(13) . .
Ni14 Ni2 Ni10 Ni6 162.25(17) . .
Ni3 Ni2 Ni10 Ni6 43.9(2) 7_565 .
Ni4 Ni2 Ni10 Ni6 -78.5(9) 7_565 .
Ni9 Ni2 Ni10 Ni6 120.41(15) . .
Ni1 Ni2 Ni10 Ni6 55.50(13) . .
Ni7 Ni2 Ni10 Ni6 -125.37(16) . .
Ni5 Ni2 Ni10 Ni6 -63.78(17) 7_565 .
C1 Ni2 Ni10 Ni11 57.6(9) . .
C2 Ni2 Ni10 Ni11 -163.3(8) 7_565 .
Cu1 Ni2 Ni10 Ni11 -72.56(15) . .
Ni3 Ni2 Ni10 Ni11 89.29(15) . .
Ni14 Ni2 Ni10 Ni11 -102.5(2) . .
Ni3 Ni2 Ni10 Ni11 139.1(2) 7_565 .
Ni4 Ni2 Ni10 Ni11 16.7(9) 7_565 .
Ni9 Ni2 Ni10 Ni11 -144.33(17) . .
Ni1 Ni2 Ni10 Ni11 150.76(17) . .
Ni7 Ni2 Ni10 Ni11 -30.11(17) . .
Ni5 Ni2 Ni10 Ni11 31.48(16) 7_565 .
C1 Ni2 Ni10 Cu1 130.2(9) . .
C2 Ni2 Ni10 Cu1 -90.7(8) 7_565 .
Ni3 Ni2 Ni10 Cu1 161.84(16) . .
Ni14 Ni2 Ni10 Cu1 -29.93(17) . .
Ni3 Ni2 Ni10 Cu1 -148.3(2) 7_565 .
Ni4 Ni2 Ni10 Cu1 89.3(9) 7_565 .
Ni9 Ni2 Ni10 Cu1 -71.77(14) . .
Ni1 Ni2 Ni10 Cu1 -136.69(16) . .
Ni7 Ni2 Ni10 Cu1 42.45(16) . .
Ni5 Ni2 Ni10 Cu1 104.04(16) 7_565 .
C1 Ni2 Ni10 Ni1 -93.2(9) . .
C2 Ni2 Ni10 Ni1 46.0(8) 7_565 .
Cu1 Ni2 Ni10 Ni1 136.69(16) . .
Ni3 Ni2 Ni10 Ni1 -61.47(12) . .
Ni14 Ni2 Ni10 Ni1 106.76(19) . .
Ni3 Ni2 Ni10 Ni1 -11.61(17) 7_565 .
Ni4 Ni2 Ni10 Ni1 -134.0(9) 7_565 .
Ni9 Ni2 Ni10 Ni1 64.91(13) . .
Ni7 Ni2 Ni10 Ni1 179.13(18) . .
Ni5 Ni2 Ni10 Ni1 -119.27(16) 7_565 .
C1 Ni2 Ni10 Ni9 -158.1(9) . .
C2 Ni2 Ni10 Ni9 -19.0(8) 7_565 .
Cu1 Ni2 Ni10 Ni9 71.77(14) . .
Ni3 Ni2 Ni10 Ni9 -126.38(15) . .
Ni14 Ni2 Ni10 Ni9 41.84(17) . .
Ni3 Ni2 Ni10 Ni9 -76.52(19) 7_565 .
Ni4 Ni2 Ni10 Ni9 161.1(9) 7_565 .
Ni1 Ni2 Ni10 Ni9 -64.91(13) . .
Ni7 Ni2 Ni10 Ni9 114.22(18) . .
Ni5 Ni2 Ni10 Ni9 175.81(18) 7_565 .
C13 Ni1 Ni10 C14 -10.9(16) . .
C7 Ni1 Ni10 C14 -88.5(15) . .
Ni4 Ni1 Ni10 C14 -142.7(13) . .
Ni9 Ni1 Ni10 C14 47.0(13) . .
Ni2 Ni1 Ni10 C14 114.0(13) . .
Ni8 Ni1 Ni10 C14 56.3(13) . .
Ni3 Ni1 Ni10 C14 123.6(13) 7_565 .
Ni5 Ni1 Ni10 C14 169.8(15) . .
Ni6 Ni1 Ni10 C14 -137.0(13) . .
Ni3 Ni1 Ni10 C14 169.1(13) . .
C13 Ni1 Ni10 C19 84.3(12) . .
C7 Ni1 Ni10 C19 6.7(12) . .
Ni4 Ni1 Ni10 C19 -47.5(8) . .
Ni9 Ni1 Ni10 C19 142.3(8) . .
Ni2 Ni1 Ni10 C19 -150.8(8) . .
Ni8 Ni1 Ni10 C19 151.5(8) . .
Ni3 Ni1 Ni10 C19 -141.1(8) 7_565 .
Ni5 Ni1 Ni10 C19 -95.0(12) . .
Ni6 Ni1 Ni10 C19 -41.8(8) . .
Ni3 Ni1 Ni10 C19 -95.7(8) . .
C13 Ni1 Ni10 C1 -174.8(12) . .
C7 Ni1 Ni10 C1 107.6(11) . .
Ni4 Ni1 Ni10 C1 53.4(8) . .
Ni9 Ni1 Ni10 C1 -116.8(8) . .
Ni2 Ni1 Ni10 C1 -49.9(7) . .
Ni8 Ni1 Ni10 C1 -107.6(8) . .
Ni3 Ni1 Ni10 C1 -40.3(8) 7_565 .
Ni5 Ni1 Ni10 C1 5.9(12) . .
Ni6 Ni1 Ni10 C1 59.1(7) . .
Ni3 Ni1 Ni10 C1 5.2(7) . .
C13 Ni1 Ni10 Ni6 126.1(9) . .
C7 Ni1 Ni10 Ni6 48.5(8) . .
Ni4 Ni1 Ni10 Ni6 -5.70(15) . .
Ni9 Ni1 Ni10 Ni6 -175.93(16) . .
Ni2 Ni1 Ni10 Ni6 -108.98(15) . .
Ni8 Ni1 Ni10 Ni6 -166.7(2) . .
Ni3 Ni1 Ni10 Ni6 -99.35(17) 7_565 .
Ni5 Ni1 Ni10 Ni6 -53.2(9) . .
Ni3 Ni1 Ni10 Ni6 -53.88(13) . .
C13 Ni1 Ni10 Ni11 -152.7(9) . .
C7 Ni1 Ni10 Ni11 129.7(8) . .
Ni4 Ni1 Ni10 Ni11 75.5(2) . .
Ni9 Ni1 Ni10 Ni11 -94.73(19) . .
Ni2 Ni1 Ni10 Ni11 -27.78(16) . .
Ni8 Ni1 Ni10 Ni11 -85.5(2) . .
Ni3 Ni1 Ni10 Ni11 -18.2(2) 7_565 .
Ni5 Ni1 Ni10 Ni11 28.0(10) . .
Ni6 Ni1 Ni10 Ni11 81.20(18) . .
Ni3 Ni1 Ni10 Ni11 27.32(18) . .
C13 Ni1 Ni10 Ni2 -124.9(9) . .
C7 Ni1 Ni10 Ni2 157.5(8) . .
Ni4 Ni1 Ni10 Ni2 103.28(16) . .
Ni9 Ni1 Ni10 Ni2 -66.95(13) . .
Ni8 Ni1 Ni10 Ni2 -57.68(18) . .
Ni3 Ni1 Ni10 Ni2 9.63(15) 7_565 .
Ni5 Ni1 Ni10 Ni2 55.8(9) . .
Ni6 Ni1 Ni10 Ni2 108.98(15) . .
Ni3 Ni1 Ni10 Ni2 55.10(12) . .
C13 Ni1 Ni10 Cu1 -90.1(9) . .
C7 Ni1 Ni10 Cu1 -167.7(8) . .
Ni4 Ni1 Ni10 Cu1 138.08(15) . .
Ni9 Ni1 Ni10 Cu1 -32.16(14) . .
Ni2 Ni1 Ni10 Cu1 34.79(13) . .
Ni8 Ni1 Ni10 Cu1 -22.9(2) . .
Ni3 Ni1 Ni10 Cu1 44.42(18) 7_565 .
Ni5 Ni1 Ni10 Cu1 90.6(9) . .
Ni6 Ni1 Ni10 Cu1 143.77(17) . .
Ni3 Ni1 Ni10 Cu1 89.89(14) . .
C13 Ni1 Ni10 Ni9 -57.9(9) . .
C7 Ni1 Ni10 Ni9 -135.6(8) . .
Ni4 Ni1 Ni10 Ni9 170.23(18) . .
Ni2 Ni1 Ni10 Ni9 66.95(13) . .
Ni8 Ni1 Ni10 Ni9 9.27(16) . .
Ni3 Ni1 Ni10 Ni9 76.58(16) 7_565 .
Ni5 Ni1 Ni10 Ni9 122.8(9) . .
Ni6 Ni1 Ni10 Ni9 175.93(16) . .
Ni3 Ni1 Ni10 Ni9 122.05(15) . .
C11 Ni9 Ni10 C14 0.4(13) . .
C2 Ni9 Ni10 C14 157.2(11) 7_565 .
C13 Ni9 Ni10 C14 -92.2(13) . .
Ni15 Ni9 Ni10 C14 137.3(11) . .
Ni2 Ni9 Ni10 C14 140.5(10) . .
Ni1 Ni9 Ni10 C14 -146.4(9) . .
Ni8 Ni9 Ni10 C14 -154.5(9) . .
Cu1 Ni9 Ni10 C14 72.3(9) . .
Ni14 Ni9 Ni10 C14 109.5(9) . .
C11 Ni9 Ni10 C19 95.7(15) . .
C2 Ni9 Ni10 C19 -107.5(13) 7_565 .
C13 Ni9 Ni10 C19 3.1(14) . .
Ni15 Ni9 Ni10 C19 -127.4(12) . .
Ni2 Ni9 Ni10 C19 -124.3(11) . .
Ni1 Ni9 Ni10 C19 -51.1(11) . .
Ni8 Ni9 Ni10 C19 -59.3(11) . .
Cu1 Ni9 Ni10 C19 167.6(11) . .
Ni14 Ni9 Ni10 C19 -155.3(11) . .
C11 Ni9 Ni10 C1 -155.7(12) . .
C2 Ni9 Ni10 C1 1.1(10) 7_565 .
C13 Ni9 Ni10 C1 111.7(11) . .
Ni15 Ni9 Ni10 C1 -18.8(9) . .
Ni2 Ni9 Ni10 C1 -15.7(7) . .
Ni1 Ni9 Ni10 C1 57.5(7) . .
Ni8 Ni9 Ni10 C1 49.3(7) . .
Cu1 Ni9 Ni10 C1 -83.8(7) . .
Ni14 Ni9 Ni10 C1 -46.7(7) . .
C11 Ni9 Ni10 Ni6 150.7(10) . .
C2 Ni9 Ni10 Ni6 -52.5(7) 7_565 .
C13 Ni9 Ni10 Ni6 58.1(9) . .
Ni15 Ni9 Ni10 Ni6 -72.4(6) . .
Ni2 Ni9 Ni10 Ni6 -69.31(17) . .
Ni1 Ni9 Ni10 Ni6 3.85(15) . .
Ni8 Ni9 Ni10 Ni6 -4.3(2) . .
Cu1 Ni9 Ni10 Ni6 -137.45(19) . .
Ni14 Ni9 Ni10 Ni6 -100.31(18) . .
C11 Ni9 Ni10 Ni11 -107.5(10) . .
C2 Ni9 Ni10 Ni11 49.3(7) 7_565 .
C13 Ni9 Ni10 Ni11 159.9(9) . .
Ni15 Ni9 Ni10 Ni11 29.4(6) . .
Ni2 Ni9 Ni10 Ni11 32.52(16) . .
Ni1 Ni9 Ni10 Ni11 105.67(17) . .
Ni8 Ni9 Ni10 Ni11 97.5(2) . .
Cu1 Ni9 Ni10 Ni11 -35.63(16) . .
Ni14 Ni9 Ni10 Ni11 1.5(2) . .
C11 Ni9 Ni10 Ni2 -140.0(10) . .
C2 Ni9 Ni10 Ni2 16.8(7) 7_565 .
C13 Ni9 Ni10 Ni2 127.4(9) . .
Ni15 Ni9 Ni10 Ni2 -3.1(5) . .
Ni1 Ni9 Ni10 Ni2 73.15(13) . .
Ni8 Ni9 Ni10 Ni2 64.99(17) . .
Cu1 Ni9 Ni10 Ni2 -68.15(14) . .
Ni14 Ni9 Ni10 Ni2 -31.00(14) . .
C11 Ni9 Ni10 Cu1 -71.9(10) . .
C2 Ni9 Ni10 Cu1 84.9(7) 7_565 .
C13 Ni9 Ni10 Cu1 -164.5(9) . .
Ni15 Ni9 Ni10 Cu1 65.0(6) . .
Ni2 Ni9 Ni10 Cu1 68.15(14) . .
Ni1 Ni9 Ni10 Cu1 141.30(16) . .
Ni8 Ni9 Ni10 Cu1 133.1(2) . .
Ni14 Ni9 Ni10 Cu1 37.14(15) . .
C11 Ni9 Ni10 Ni1 146.8(10) . .
C2 Ni9 Ni10 Ni1 -56.4(7) 7_565 .
C13 Ni9 Ni10 Ni1 54.2(8) . .
Ni15 Ni9 Ni10 Ni1 -76.3(5) . .
Ni2 Ni9 Ni10 Ni1 -73.15(13) . .
Ni8 Ni9 Ni10 Ni1 -8.16(15) . .
Cu1 Ni9 Ni10 Ni1 -141.30(16) . .
Ni14 Ni9 Ni10 Ni1 -104.16(16) . .
C14 Ni10 Ni11 C16 -1.7(14) . .
C19 Ni10 Ni11 C16 -107.8(14) . .
C1 Ni10 Ni11 C16 177.3(14) . .
Ni6 Ni10 Ni11 C16 -151.4(10) . .
Ni2 Ni10 Ni11 C16 122.7(11) . .
Cu1 Ni10 Ni11 C16 59.3(10) . .
Ni1 Ni10 Ni11 C16 149.0(10) . .
Ni9 Ni10 Ni11 C16 93.3(11) . .
C14 Ni10 Ni11 C18 105.0(14) . .
C19 Ni10 Ni11 C18 -1.1(14) . .
C1 Ni10 Ni11 C18 -76.0(14) . .
Ni6 Ni10 Ni11 C18 -44.7(10) . .
Ni2 Ni10 Ni11 C18 -130.6(10) . .
Cu1 Ni10 Ni11 C18 166.0(10) . .
Ni1 Ni10 Ni11 C18 -104.3(10) . .
Ni9 Ni10 Ni11 C18 -160.0(10) . .
C14 Ni10 Ni11 C1 -178.9(14) . .
C19 Ni10 Ni11 C1 74.9(13) . .
Ni6 Ni10 Ni11 C1 31.3(9) . .
Ni2 Ni10 Ni11 C1 -54.6(9) . .
Cu1 Ni10 Ni11 C1 -118.0(9) . .
Ni1 Ni10 Ni11 C1 -28.3(9) . .
Ni9 Ni10 Ni11 C1 -84.0(9) . .
C14 Ni10 Ni11 C17 -122.3(16) . .
C19 Ni10 Ni11 C17 131.5(16) . .
C1 Ni10 Ni11 C17 56.6(15) . .
Ni6 Ni10 Ni11 C17 87.9(13) . .
Ni2 Ni10 Ni11 C17 2.0(13) . .
Cu1 Ni10 Ni11 C17 -61.4(13) . .
Ni1 Ni10 Ni11 C17 28.3(13) . .
Ni9 Ni10 Ni11 C17 -27.4(13) . .
C14 Ni10 Ni11 Ni13 141.8(10) . .
C19 Ni10 Ni11 Ni13 35.7(10) . .
C1 Ni10 Ni11 Ni13 -39.3(9) . .
Ni6 Ni10 Ni11 Ni13 -7.96(16) . .
Ni2 Ni10 Ni11 Ni13 -93.87(15) . .
Cu1 Ni10 Ni11 Ni13 -157.25(17) . .
Ni1 Ni10 Ni11 Ni13 -67.58(18) . .
Ni9 Ni10 Ni11 Ni13 -123.29(16) . .
C14 Ni10 Ni11 Ni5 -156.2(10) . 7_565
C19 Ni10 Ni11 Ni5 97.7(10) . 7_565
C1 Ni10 Ni11 Ni5 22.8(9) . 7_565
Ni6 Ni10 Ni11 Ni5 54.1(2) . 7_565
Ni2 Ni10 Ni11 Ni5 -31.83(16) . 7_565
Cu1 Ni10 Ni11 Ni5 -95.21(18) . 7_565
Ni1 Ni10 Ni11 Ni5 -5.5(2) . 7_565
Ni9 Ni10 Ni11 Ni5 -61.3(2) . 7_565
C14 Ni10 Ni11 Cu1 -61.0(10) . .
C19 Ni10 Ni11 Cu1 -167.1(10) . .
C1 Ni10 Ni11 Cu1 118.0(9) . .
Ni6 Ni10 Ni11 Cu1 149.29(17) . .
Ni2 Ni10 Ni11 Cu1 63.38(13) . .
Ni1 Ni10 Ni11 Cu1 89.68(18) . .
Ni9 Ni10 Ni11 Cu1 33.96(15) . .
C14 Ni10 Ni11 Ni2 -124.3(10) . .
C19 Ni10 Ni11 Ni2 129.5(10) . .
C1 Ni10 Ni11 Ni2 54.6(9) . .
Ni6 Ni10 Ni11 Ni2 85.91(15) . .
Cu1 Ni10 Ni11 Ni2 -63.38(13) . .
Ni1 Ni10 Ni11 Ni2 26.30(15) . .
Ni9 Ni10 Ni11 Ni2 -29.42(14) . .
C14 Ni10 Ni11 Ni7 -96.7(10) . .
C19 Ni10 Ni11 Ni7 157.1(10) . .
C1 Ni10 Ni11 Ni7 82.2(9) . .
Ni6 Ni10 Ni11 Ni7 113.51(18) . .
Ni2 Ni10 Ni11 Ni7 27.60(15) . .
Cu1 Ni10 Ni11 Ni7 -35.78(16) . .
Ni1 Ni10 Ni11 Ni7 53.9(2) . .
Ni9 Ni10 Ni11 Ni7 -1.8(2) . .
C1 Ni2 Ni11 C16 -146.8(16) . .
C2 Ni2 Ni11 C16 -2(3) 7_565 .
Cu1 Ni2 Ni11 C16 -8.9(12) . .
Ni3 Ni2 Ni11 C16 -174.1(12) . .
Ni14 Ni2 Ni11 C16 31.8(13) . .
Ni3 Ni2 Ni11 C16 165.1(12) 7_565 .
Ni4 Ni2 Ni11 C16 99.8(12) 7_565 .
Ni9 Ni2 Ni11 C16 -44.9(12) . .
Ni1 Ni2 Ni11 C16 -113.8(12) . .
Ni10 Ni2 Ni11 C16 -83.6(12) . .
Ni7 Ni2 Ni11 C16 65.5(12) . .
Ni5 Ni2 Ni11 C16 130.9(12) 7_565 .
C1 Ni2 Ni11 C18 34.0(16) . .
C2 Ni2 Ni11 C18 179(3) 7_565 .
Cu1 Ni2 Ni11 C18 171.9(13) . .
Ni3 Ni2 Ni11 C18 6.7(13) . .
Ni14 Ni2 Ni11 C18 -147.4(13) . .
Ni3 Ni2 Ni11 C18 -14.1(14) 7_565 .
Ni4 Ni2 Ni11 C18 -79.4(13) 7_565 .
Ni9 Ni2 Ni11 C18 135.9(13) . .
Ni1 Ni2 Ni11 C18 67.0(13) . .
Ni10 Ni2 Ni11 C18 97.2(13) . .
Ni7 Ni2 Ni11 C18 -113.7(13) . .
Ni5 Ni2 Ni11 C18 -48.3(13) 7_565 .
C2 Ni2 Ni11 C1 145(3) 7_565 .
Cu1 Ni2 Ni11 C1 137.8(10) . .
Ni3 Ni2 Ni11 C1 -27.3(10) . .
Ni14 Ni2 Ni11 C1 178.5(10) . .
Ni3 Ni2 Ni11 C1 -48.2(10) 7_565 .
Ni4 Ni2 Ni11 C1 -113.4(10) 7_565 .
Ni9 Ni2 Ni11 C1 101.9(10) . .
Ni1 Ni2 Ni11 C1 33.0(10) . .
Ni10 Ni2 Ni11 C1 63.1(10) . .
Ni7 Ni2 Ni11 C1 -147.8(10) . .
Ni5 Ni2 Ni11 C1 -82.3(10) 7_565 .
C1 Ni2 Ni11 C17 117.9(12) . .
C2 Ni2 Ni11 C17 -97(3) 7_565 .
Cu1 Ni2 Ni11 C17 -104.2(7) . .
Ni3 Ni2 Ni11 C17 90.6(7) . .
Ni14 Ni2 Ni11 C17 -63.5(7) . .
Ni3 Ni2 Ni11 C17 69.8(7) 7_565 .
Ni4 Ni2 Ni11 C17 4.5(7) 7_565 .
Ni9 Ni2 Ni11 C17 -140.2(7) . .
Ni1 Ni2 Ni11 C17 150.9(7) . .
Ni10 Ni2 Ni11 C17 -178.9(7) . .
Ni7 Ni2 Ni11 C17 -29.8(7) . .
Ni5 Ni2 Ni11 C17 35.7(7) 7_565 .
C1 Ni2 Ni11 Ni13 21.8(10) . .
C2 Ni2 Ni11 Ni13 166(3) 7_565 .
Cu1 Ni2 Ni11 Ni13 159.58(18) . .
Ni3 Ni2 Ni11 Ni13 -5.57(15) . .
Ni14 Ni2 Ni11 Ni13 -159.71(17) . .
Ni3 Ni2 Ni11 Ni13 -26.4(3) 7_565 .
Ni4 Ni2 Ni11 Ni13 -91.69(17) 7_565 .
Ni9 Ni2 Ni11 Ni13 123.65(18) . .
Ni1 Ni2 Ni11 Ni13 54.74(19) . .
Ni10 Ni2 Ni11 Ni13 84.88(16) . .
Ni7 Ni2 Ni11 Ni13 -126.01(16) . .
Ni5 Ni2 Ni11 Ni13 -60.55(14) 7_565 .
C1 Ni2 Ni11 Ni10 -63.1(10) . .
C2 Ni2 Ni11 Ni10 81(3) 7_565 .
Cu1 Ni2 Ni11 Ni10 74.70(16) . .
Ni3 Ni2 Ni11 Ni10 -90.45(15) . .
Ni14 Ni2 Ni11 Ni10 115.41(19) . .
Ni3 Ni2 Ni11 Ni10 -111.3(3) 7_565 .
Ni4 Ni2 Ni11 Ni10 -176.57(18) 7_565 .
Ni9 Ni2 Ni11 Ni10 38.77(19) . .
Ni1 Ni2 Ni11 Ni10 -30.14(18) . .
Ni7 Ni2 Ni11 Ni10 149.11(17) . .
Ni5 Ni2 Ni11 Ni10 -145.43(17) 7_565 .
C1 Ni2 Ni11 Ni5 82.3(10) . 7_565
C2 Ni2 Ni11 Ni5 -133(3) 7_565 7_565
Cu1 Ni2 Ni11 Ni5 -139.87(17) . 7_565
Ni3 Ni2 Ni11 Ni5 54.98(13) . 7_565
Ni14 Ni2 Ni11 Ni5 -99.16(18) . 7_565
Ni3 Ni2 Ni11 Ni5 34.1(3) 7_565 7_565
Ni4 Ni2 Ni11 Ni5 -31.15(15) 7_565 7_565
Ni9 Ni2 Ni11 Ni5 -175.8(2) . 7_565
Ni1 Ni2 Ni11 Ni5 115.29(18) . 7_565
Ni10 Ni2 Ni11 Ni5 145.43(17) . 7_565
Ni7 Ni2 Ni11 Ni5 -65.46(13) . 7_565
C1 Ni2 Ni11 Cu1 -137.8(10) . .
C2 Ni2 Ni11 Cu1 7(3) 7_565 .
Ni3 Ni2 Ni11 Cu1 -165.15(16) . .
Ni14 Ni2 Ni11 Cu1 40.71(17) . .
Ni3 Ni2 Ni11 Cu1 174.0(3) 7_565 .
Ni4 Ni2 Ni11 Cu1 108.73(18) 7_565 .
Ni9 Ni2 Ni11 Cu1 -35.93(18) . .
Ni1 Ni2 Ni11 Cu1 -104.84(19) . .
Ni10 Ni2 Ni11 Cu1 -74.70(16) . .
Ni7 Ni2 Ni11 Cu1 74.41(14) . .
Ni5 Ni2 Ni11 Cu1 139.87(17) 7_565 .
C1 Ni2 Ni11 Ni7 147.8(10) . .
C2 Ni2 Ni11 Ni7 -68(3) 7_565 .
Cu1 Ni2 Ni11 Ni7 -74.41(14) . .
Ni3 Ni2 Ni11 Ni7 120.44(15) . .
Ni14 Ni2 Ni11 Ni7 -33.70(17) . .
Ni3 Ni2 Ni11 Ni7 99.6(3) 7_565 .
Ni4 Ni2 Ni11 Ni7 34.31(15) 7_565 .
Ni9 Ni2 Ni11 Ni7 -110.34(19) . .
Ni1 Ni2 Ni11 Ni7 -179.25(19) . .
Ni10 Ni2 Ni11 Ni7 -149.11(17) . .
Ni5 Ni2 Ni11 Ni7 65.46(13) 7_565 .
C15 Ni7 Ni11 C16 3.9(14) . .
C17 Ni7 Ni11 C16 97.6(14) . .
C3 Ni7 Ni11 C16 -143(2) 7_565 .
Ni4 Ni7 Ni11 C16 -165.4(10) 7_565 .
Ni5 Ni7 Ni11 C16 155.1(10) 7_565 .
Ni2 Ni7 Ni11 C16 -131.0(10) . .
Ni14 Ni7 Ni11 C16 -101.4(10) . .
Cu1 Ni7 Ni11 C16 -66.7(10) . .
C15 Ni7 Ni11 C18 -98.4(15) . .
C17 Ni7 Ni11 C18 -4.6(15) . .
C3 Ni7 Ni11 C18 115(2) 7_565 .
Ni4 Ni7 Ni11 C18 92.3(11) 7_565 .
Ni5 Ni7 Ni11 C18 52.8(11) 7_565 .
Ni2 Ni7 Ni11 C18 126.7(11) . .
Ni14 Ni7 Ni11 C18 156.3(11) . .
Cu1 Ni7 Ni11 C18 -168.9(11) . .
C15 Ni7 Ni11 C1 157.3(12) . .
C17 Ni7 Ni11 C1 -109.0(12) . .
C3 Ni7 Ni11 C1 11(2) 7_565 .
Ni4 Ni7 Ni11 C1 -12.0(7) 7_565 .
Ni5 Ni7 Ni11 C1 -51.5(7) 7_565 .
Ni2 Ni7 Ni11 C1 22.3(7) . .
Ni14 Ni7 Ni11 C1 52.0(7) . .
Cu1 Ni7 Ni11 C1 86.7(7) . .
C15 Ni7 Ni11 C17 -93.7(13) . .
C3 Ni7 Ni11 C17 120(2) 7_565 .
Ni4 Ni7 Ni11 C17 97.0(10) 7_565 .
Ni5 Ni7 Ni11 C17 57.5(10) 7_565 .
Ni2 Ni7 Ni11 C17 131.3(10) . .
Ni14 Ni7 Ni11 C17 161.0(10) . .
Cu1 Ni7 Ni11 C17 -164.3(10) . .
C15 Ni7 Ni11 Ni13 -155.0(9) . .
C17 Ni7 Ni11 Ni13 -61.2(10) . .
C3 Ni7 Ni11 Ni13 58.5(19) 7_565 .
Ni4 Ni7 Ni11 Ni13 35.7(2) 7_565 .
Ni5 Ni7 Ni11 Ni13 -3.76(16) 7_565 .
Ni2 Ni7 Ni11 Ni13 70.08(17) . .
Ni14 Ni7 Ni11 Ni13 99.7(2) . .
Cu1 Ni7 Ni11 Ni13 134.47(19) . .
C15 Ni7 Ni11 Ni10 106.8(9) . .
C17 Ni7 Ni11 Ni10 -159.5(10) . .
C3 Ni7 Ni11 Ni10 -39.8(19) 7_565 .
Ni4 Ni7 Ni11 Ni10 -62.5(2) 7_565 .
Ni5 Ni7 Ni11 Ni10 -102.03(18) 7_565 .
Ni2 Ni7 Ni11 Ni10 -28.19(15) . .
Ni14 Ni7 Ni11 Ni10 1.5(2) . .
Cu1 Ni7 Ni11 Ni10 36.20(16) . .
C15 Ni7 Ni11 Ni5 -151.2(9) . 7_565
C17 Ni7 Ni11 Ni5 -57.5(10) . 7_565
C3 Ni7 Ni11 Ni5 62.2(19) 7_565 7_565
Ni4 Ni7 Ni11 Ni5 39.49(14) 7_565 7_565
Ni2 Ni7 Ni11 Ni5 73.84(13) . 7_565
Ni14 Ni7 Ni11 Ni5 103.49(17) . 7_565
Cu1 Ni7 Ni11 Ni5 138.23(15) . 7_565
C15 Ni7 Ni11 Cu1 70.6(9) . .
C17 Ni7 Ni11 Cu1 164.3(10) . .
C3 Ni7 Ni11 Cu1 -76.0(19) 7_565 .
Ni4 Ni7 Ni11 Cu1 -98.74(17) 7_565 .
Ni5 Ni7 Ni11 Cu1 -138.23(15) 7_565 .
Ni2 Ni7 Ni11 Cu1 -64.38(13) . .
Ni14 Ni7 Ni11 Cu1 -34.74(15) . .
C15 Ni7 Ni11 Ni2 135.0(9) . .
C17 Ni7 Ni11 Ni2 -131.3(10) . .
C3 Ni7 Ni11 Ni2 -11.6(19) 7_565 .
Ni4 Ni7 Ni11 Ni2 -34.35(15) 7_565 .
Ni5 Ni7 Ni11 Ni2 -73.84(13) 7_565 .
Ni14 Ni7 Ni11 Ni2 29.65(15) . .
Cu1 Ni7 Ni11 Ni2 64.38(13) . .
C5 Ni6 Ni12 C4 -19.2(19) . .
C19 Ni6 Ni12 C4 31(2) . .
C1 Ni6 Ni12 C4 148.9(17) . .
Ni10 Ni6 Ni12 C4 139.6(16) . .
Ni3 Ni6 Ni12 C4 -174.4(16) . .
Ni13 Ni6 Ni12 C4 111.5(16) . .
Ni4 Ni6 Ni12 C4 -108.9(16) . .
Ni1 Ni6 Ni12 C4 -139.1(16) . .
C5 Ni6 Ni12 C6 -86(2) . .
C19 Ni6 Ni12 C6 -36(2) . .
C1 Ni6 Ni12 C6 81.6(18) . .
Ni10 Ni6 Ni12 C6 72.4(17) . .
Ni3 Ni6 Ni12 C6 118.3(17) . .
Ni13 Ni6 Ni12 C6 44.2(17) . .
Ni4 Ni6 Ni12 C6 -176.1(17) . .
Ni1 Ni6 Ni12 C6 153.6(17) . .
C5 Ni6 Ni12 C2 140.3(13) . .
C19 Ni6 Ni12 C2 -169.3(19) . .
C1 Ni6 Ni12 C2 -51.6(9) . .
Ni10 Ni6 Ni12 C2 -60.8(7) . .
Ni3 Ni6 Ni12 C2 -14.9(7) . .
Ni13 Ni6 Ni12 C2 -88.9(7) . .
Ni4 Ni6 Ni12 C2 50.7(7) . .
Ni1 Ni6 Ni12 C2 20.5(7) . .
C19 Ni6 Ni12 C5 50(2) . .
C1 Ni6 Ni12 C5 168.1(13) . .
Ni10 Ni6 Ni12 C5 158.9(11) . .
Ni3 Ni6 Ni12 C5 -155.2(11) . .
Ni13 Ni6 Ni12 C5 130.7(11) . .
Ni4 Ni6 Ni12 C5 -89.6(11) . .
Ni1 Ni6 Ni12 C5 -119.9(11) . .
C5 Ni6 Ni12 Ni15 171.3(13) . 7_565
C19 Ni6 Ni12 Ni15 -138.4(18) . 7_565
C1 Ni6 Ni12 Ni15 -20.6(9) . 7_565
Ni10 Ni6 Ni12 Ni15 -29.9(8) . 7_565
Ni3 Ni6 Ni12 Ni15 16.1(6) . 7_565
Ni13 Ni6 Ni12 Ni15 -58.0(6) . 7_565
Ni4 Ni6 Ni12 Ni15 81.6(7) . 7_565
Ni1 Ni6 Ni12 Ni15 51.4(7) . 7_565
C5 Ni6 Ni12 Ni3 155.2(11) . .
C19 Ni6 Ni12 Ni3 -154.4(18) . .
C1 Ni6 Ni12 Ni3 -36.7(6) . .
Ni10 Ni6 Ni12 Ni3 -45.9(3) . .
Ni13 Ni6 Ni12 Ni3 -74.08(13) . .
Ni4 Ni6 Ni12 Ni3 65.55(12) . .
Ni1 Ni6 Ni12 Ni3 35.34(15) . .
C5 Ni6 Ni12 Ni13 -130.7(11) . .
C19 Ni6 Ni12 Ni13 -80.4(18) . .
C1 Ni6 Ni12 Ni13 37.4(6) . .
Ni10 Ni6 Ni12 Ni13 28.1(3) . .
Ni3 Ni6 Ni12 Ni13 74.08(13) . .
Ni4 Ni6 Ni12 Ni13 139.62(16) . .
Ni1 Ni6 Ni12 Ni13 109.42(17) . .
C5 Ni6 Ni12 Ni14 88.8(11) . 7_565
C19 Ni6 Ni12 Ni14 139.2(18) . 7_565
C1 Ni6 Ni12 Ni14 -103.1(7) . 7_565
Ni10 Ni6 Ni12 Ni14 -112.3(3) . 7_565
Ni3 Ni6 Ni12 Ni14 -66.40(18) . 7_565
Ni13 Ni6 Ni12 Ni14 -140.5(2) . 7_565
Ni4 Ni6 Ni12 Ni14 -0.85(17) . 7_565
Ni1 Ni6 Ni12 Ni14 -31.1(2) . 7_565
C5 Ni6 Ni12 Ni4 89.6(11) . .
C19 Ni6 Ni12 Ni4 140.0(18) . .
C1 Ni6 Ni12 Ni4 -102.3(7) . .
Ni10 Ni6 Ni12 Ni4 -111.5(3) . .
Ni3 Ni6 Ni12 Ni4 -65.55(12) . .
Ni13 Ni6 Ni12 Ni4 -139.62(16) . .
Ni1 Ni6 Ni12 Ni4 -30.21(14) . .
C5 Ni6 Ni12 Ni8 -171.3(11) . 7_565
C19 Ni6 Ni12 Ni8 -120.9(18) . 7_565
C1 Ni6 Ni12 Ni8 -3.2(7) . 7_565
Ni10 Ni6 Ni12 Ni8 -12.4(4) . 7_565
Ni3 Ni6 Ni12 Ni8 33.55(14) . 7_565
Ni13 Ni6 Ni12 Ni8 -40.53(15) . 7_565
Ni4 Ni6 Ni12 Ni8 99.09(16) . 7_565
Ni1 Ni6 Ni12 Ni8 68.9(2) . 7_565
C1 Ni3 Ni12 C4 -153(4) . .
C2 Ni3 Ni12 C4 6(4) . .
Ni3 Ni3 Ni12 C4 65(4) 7_565 .
Ni4 Ni3 Ni12 C4 94(4) . .
Ni2 Ni3 Ni12 C4 -162(4) . .
Ni2 Ni3 Ni12 C4 39(4) 7_565 .
Ni6 Ni3 Ni12 C4 166(4) . .
Ni8 Ni3 Ni12 C4 -52(4) 7_565 .
Ni5 Ni3 Ni12 C4 -87(4) 7_565 .
Ni1 Ni3 Ni12 C4 -19(4) 7_565 .
Ni1 Ni3 Ni12 C4 132(4) . .
C1 Ni3 Ni12 C6 -32.4(19) . .
C2 Ni3 Ni12 C6 127(2) . .
Ni3 Ni3 Ni12 C6 -174.1(18) 7_565 .
Ni4 Ni3 Ni12 C6 -144.9(18) . .
Ni2 Ni3 Ni12 C6 -40.8(18) . .
Ni2 Ni3 Ni12 C6 159.8(18) 7_565 .
Ni6 Ni3 Ni12 C6 -72.6(18) . .
Ni8 Ni3 Ni12 C6 68.9(18) 7_565 .
Ni5 Ni3 Ni12 C6 33.9(18) 7_565 .
Ni1 Ni3 Ni12 C6 101.7(18) 7_565 .
Ni1 Ni3 Ni12 C6 -106.7(18) . .
C1 Ni3 Ni12 C2 -159.3(11) . .
Ni3 Ni3 Ni12 C2 59.0(9) 7_565 .
Ni4 Ni3 Ni12 C2 88.2(8) . .
Ni2 Ni3 Ni12 C2 -167.8(9) . .
Ni2 Ni3 Ni12 C2 32.9(8) 7_565 .
Ni6 Ni3 Ni12 C2 160.5(8) . .
Ni8 Ni3 Ni12 C2 -58.0(8) 7_565 .
Ni5 Ni3 Ni12 C2 -93.1(8) 7_565 .
Ni1 Ni3 Ni12 C2 -25.2(8) 7_565 .
Ni1 Ni3 Ni12 C2 126.4(8) . .
C1 Ni3 Ni12 C5 56.8(10) . .
C2 Ni3 Ni12 C5 -143.9(11) . .
Ni3 Ni3 Ni12 C5 -84.9(9) 7_565 .
Ni4 Ni3 Ni12 C5 -55.7(8) . .
Ni2 Ni3 Ni12 C5 48.4(8) . .
Ni2 Ni3 Ni12 C5 -111.0(8) 7_565 .
Ni6 Ni3 Ni12 C5 16.6(8) . .
Ni8 Ni3 Ni12 C5 158.1(8) 7_565 .
Ni5 Ni3 Ni12 C5 123.0(8) 7_565 .
Ni1 Ni3 Ni12 C5 -169.1(8) 7_565 .
Ni1 Ni3 Ni12 C5 -17.5(8) . .
C1 Ni3 Ni12 Ni15 -134.6(7) . 7_565
C2 Ni3 Ni12 Ni15 24.7(8) . 7_565
Ni3 Ni3 Ni12 Ni15 83.7(4) 7_565 7_565
Ni4 Ni3 Ni12 Ni15 112.92(19) . 7_565
Ni2 Ni3 Ni12 Ni15 -143.0(2) . 7_565
Ni2 Ni3 Ni12 Ni15 57.59(19) 7_565 7_565
Ni6 Ni3 Ni12 Ni15 -174.8(2) . 7_565
Ni8 Ni3 Ni12 Ni15 -33.31(17) 7_565 7_565
Ni5 Ni3 Ni12 Ni15 -68.4(2) 7_565 7_565
Ni1 Ni3 Ni12 Ni15 -0.5(2) 7_565 7_565
Ni1 Ni3 Ni12 Ni15 151.14(18) . 7_565
C1 Ni3 Ni12 Ni6 40.2(7) . .
C2 Ni3 Ni12 Ni6 -160.5(8) . .
Ni3 Ni3 Ni12 Ni6 -101.5(4) 7_565 .
Ni4 Ni3 Ni12 Ni6 -72.31(13) . .
Ni2 Ni3 Ni12 Ni6 31.7(2) . .
Ni2 Ni3 Ni12 Ni6 -127.64(15) 7_565 .
Ni8 Ni3 Ni12 Ni6 141.46(16) 7_565 .
Ni5 Ni3 Ni12 Ni6 106.42(17) 7_565 .
Ni1 Ni3 Ni12 Ni6 174.31(17) 7_565 .
Ni1 Ni3 Ni12 Ni6 -34.09(15) . .
C1 Ni3 Ni12 Ni13 -30.2(7) . .
C2 Ni3 Ni12 Ni13 129.1(8) . .
Ni3 Ni3 Ni12 Ni13 -171.9(4) 7_565 .
Ni4 Ni3 Ni12 Ni13 -142.68(16) . .
Ni2 Ni3 Ni12 Ni13 -38.6(2) . .
Ni2 Ni3 Ni12 Ni13 161.99(15) 7_565 .
Ni6 Ni3 Ni12 Ni13 -70.37(14) . .
Ni8 Ni3 Ni12 Ni13 71.09(13) 7_565 .
Ni5 Ni3 Ni12 Ni13 36.05(15) 7_565 .
Ni1 Ni3 Ni12 Ni13 103.94(16) 7_565 .
Ni1 Ni3 Ni12 Ni13 -104.46(16) . .
C1 Ni3 Ni12 Ni14 166.1(7) . 7_565
C2 Ni3 Ni12 Ni14 -34.6(8) . 7_565
Ni3 Ni3 Ni12 Ni14 24.4(4) 7_565 7_565
Ni4 Ni3 Ni12 Ni14 53.60(13) . 7_565
Ni2 Ni3 Ni12 Ni14 157.6(2) . 7_565
Ni2 Ni3 Ni12 Ni14 -1.73(14) 7_565 7_565
Ni6 Ni3 Ni12 Ni14 125.91(16) . 7_565
Ni8 Ni3 Ni12 Ni14 -92.63(15) 7_565 7_565
Ni5 Ni3 Ni12 Ni14 -127.67(16) 7_565 7_565
Ni1 Ni3 Ni12 Ni14 -59.78(17) 7_565 7_565
Ni1 Ni3 Ni12 Ni14 91.82(16) . 7_565
C1 Ni3 Ni12 Ni4 112.5(7) . .
C2 Ni3 Ni12 Ni4 -88.2(8) . .
Ni3 Ni3 Ni12 Ni4 -29.2(4) 7_565 .
Ni2 Ni3 Ni12 Ni4 104.1(3) . .
Ni2 Ni3 Ni12 Ni4 -55.32(12) 7_565 .
Ni6 Ni3 Ni12 Ni4 72.31(13) . .
Ni8 Ni3 Ni12 Ni4 -146.23(16) 7_565 .
Ni5 Ni3 Ni12 Ni4 178.73(19) 7_565 .
Ni1 Ni3 Ni12 Ni4 -113.38(17) 7_565 .
Ni1 Ni3 Ni12 Ni4 38.22(14) . .
C1 Ni3 Ni12 Ni8 -101.3(7) . 7_565
C2 Ni3 Ni12 Ni8 58.0(8) . 7_565
Ni3 Ni3 Ni12 Ni8 117.0(4) 7_565 7_565
Ni4 Ni3 Ni12 Ni8 146.23(16) . 7_565
Ni2 Ni3 Ni12 Ni8 -109.7(3) . 7_565
Ni2 Ni3 Ni12 Ni8 90.90(14) 7_565 7_565
Ni6 Ni3 Ni12 Ni8 -141.46(16) . 7_565
Ni5 Ni3 Ni12 Ni8 -35.04(15) 7_565 7_565
Ni1 Ni3 Ni12 Ni8 32.85(15) 7_565 7_565
Ni1 Ni3 Ni12 Ni8 -175.55(17) . 7_565
C3 Ni4 Ni12 C4 -4.0(17) . .
C7 Ni4 Ni12 C4 104.7(17) . .
Ni7 Ni4 Ni12 C4 -48.5(14) 7_565 .
Ni3 Ni4 Ni12 C4 -159.8(14) . .
Ni2 Ni4 Ni12 C4 -105.0(14) 7_565 .
Ni1 Ni4 Ni12 C4 158.9(14) . .
Ni5 Ni4 Ni12 C4 -130.8(14) . .
Ni14 Ni4 Ni12 C4 -51.5(14) 7_565 .
Ni6 Ni4 Ni12 C4 127.6(14) . .
C3 Ni4 Ni12 C6 -124(3) . .
C7 Ni4 Ni12 C6 -16(3) . .
Ni7 Ni4 Ni12 C6 -169(3) 7_565 .
Ni3 Ni4 Ni12 C6 80(3) . .
Ni2 Ni4 Ni12 C6 135(3) 7_565 .
Ni1 Ni4 Ni12 C6 38(3) . .
Ni5 Ni4 Ni12 C6 109(3) . .
Ni14 Ni4 Ni12 C6 -172(3) 7_565 .
Ni6 Ni4 Ni12 C6 7(3) . .
C3 Ni4 Ni12 C2 102.4(12) . .
C7 Ni4 Ni12 C2 -148.9(12) . .
Ni7 Ni4 Ni12 C2 57.9(7) 7_565 .
Ni3 Ni4 Ni12 C2 -53.4(7) . .
Ni2 Ni4 Ni12 C2 1.5(7) 7_565 .
Ni1 Ni4 Ni12 C2 -94.7(7) . .
Ni5 Ni4 Ni12 C2 -24.4(8) . .
Ni14 Ni4 Ni12 C2 54.9(7) 7_565 .
Ni6 Ni4 Ni12 C2 -126.0(7) . .
C3 Ni4 Ni12 C5 -85.3(12) . .
C7 Ni4 Ni12 C5 23.3(13) . .
Ni7 Ni4 Ni12 C5 -129.9(8) 7_565 .
Ni3 Ni4 Ni12 C5 118.9(8) . .
Ni2 Ni4 Ni12 C5 173.7(8) 7_565 .
Ni1 Ni4 Ni12 C5 77.6(8) . .
Ni5 Ni4 Ni12 C5 147.9(9) . .
Ni14 Ni4 Ni12 C5 -132.8(8) 7_565 .
Ni6 Ni4 Ni12 C5 46.3(8) . .
C3 Ni4 Ni12 Ni15 69.0(10) . 7_565
C7 Ni4 Ni12 Ni15 177.7(10) . 7_565
Ni7 Ni4 Ni12 Ni15 24.5(3) 7_565 7_565
Ni3 Ni4 Ni12 Ni15 -86.7(2) . 7_565
Ni2 Ni4 Ni12 Ni15 -31.9(2) 7_565 7_565
Ni1 Ni4 Ni12 Ni15 -128.0(2) . 7_565
Ni5 Ni4 Ni12 Ni15 -57.7(4) . 7_565
Ni14 Ni4 Ni12 Ni15 21.56(19) 7_565 7_565
Ni6 Ni4 Ni12 Ni15 -159.3(2) . 7_565
C3 Ni4 Ni12 Ni6 -131.6(9) . .
C7 Ni4 Ni12 Ni6 -22.9(10) . .
Ni7 Ni4 Ni12 Ni6 -176.1(2) 7_565 .
Ni3 Ni4 Ni12 Ni6 72.58(14) . .
Ni2 Ni4 Ni12 Ni6 127.43(16) 7_565 .
Ni1 Ni4 Ni12 Ni6 31.31(15) . .
Ni5 Ni4 Ni12 Ni6 101.6(3) . .
Ni14 Ni4 Ni12 Ni6 -179.11(18) 7_565 .
C3 Ni4 Ni12 Ni3 155.8(10) . .
C7 Ni4 Ni12 Ni3 -95.5(10) . .
Ni7 Ni4 Ni12 Ni3 111.3(2) 7_565 .
Ni2 Ni4 Ni12 Ni3 54.84(13) 7_565 .
Ni1 Ni4 Ni12 Ni3 -41.27(15) . .
Ni5 Ni4 Ni12 Ni3 29.0(3) . .
Ni14 Ni4 Ni12 Ni3 108.31(16) 7_565 .
Ni6 Ni4 Ni12 Ni3 -72.58(14) . .
C3 Ni4 Ni12 Ni13 -168.9(9) . .
C7 Ni4 Ni12 Ni13 -60.2(10) . .
Ni7 Ni4 Ni12 Ni13 146.60(18) 7_565 .
Ni3 Ni4 Ni12 Ni13 35.33(15) . .
Ni2 Ni4 Ni12 Ni13 90.18(17) 7_565 .
Ni1 Ni4 Ni12 Ni13 -5.9(2) . .
Ni5 Ni4 Ni12 Ni13 64.3(4) . .
Ni14 Ni4 Ni12 Ni13 143.64(19) 7_565 .
Ni6 Ni4 Ni12 Ni13 -37.25(15) . .
C3 Ni4 Ni12 Ni14 47.5(9) . 7_565
C7 Ni4 Ni12 Ni14 156.2(10) . 7_565
Ni7 Ni4 Ni12 Ni14 2.96(18) 7_565 7_565
Ni3 Ni4 Ni12 Ni14 -108.31(16) . 7_565
Ni2 Ni4 Ni12 Ni14 -53.47(14) 7_565 7_565
Ni1 Ni4 Ni12 Ni14 -149.58(18) . 7_565
Ni5 Ni4 Ni12 Ni14 -79.3(3) . 7_565
Ni6 Ni4 Ni12 Ni14 179.11(18) . 7_565
C3 Ni4 Ni12 Ni8 126.5(9) . 7_565
C7 Ni4 Ni12 Ni8 -124.8(10) . 7_565
Ni7 Ni4 Ni12 Ni8 82.0(2) 7_565 7_565
Ni3 Ni4 Ni12 Ni8 -29.25(15) . 7_565
Ni2 Ni4 Ni12 Ni8 25.59(17) 7_565 7_565
Ni1 Ni4 Ni12 Ni8 -70.52(19) . 7_565
Ni5 Ni4 Ni12 Ni8 -0.3(4) . 7_565
Ni14 Ni4 Ni12 Ni8 79.06(17) 7_565 7_565
Ni6 Ni4 Ni12 Ni8 -101.84(18) . 7_565
C16 Ni11 Ni13 C6' -27(3) . .
C18 Ni11 Ni13 C6' 0(3) . .
C1 Ni11 Ni13 C6' -172(3) . .
C17 Ni11 Ni13 C6' 80(3) . .
Ni10 Ni11 Ni13 C6' -132(2) . .
Ni5 Ni11 Ni13 C6' 113(2) 7_565 .
Cu1 Ni11 Ni13 C6' -165(2) . .
Ni2 Ni11 Ni13 C6' 169(2) . .
Ni7 Ni11 Ni13 C6' 116(2) . .
C16 Ni11 Ni13 C18 -27(2) . .
C1 Ni11 Ni13 C18 -171.7(15) . .
C17 Ni11 Ni13 C18 80.1(14) . .
Ni10 Ni11 Ni13 C18 -132.3(12) . .
Ni5 Ni11 Ni13 C18 112.4(12) 7_565 .
Cu1 Ni11 Ni13 C18 -164.9(13) . .
Ni2 Ni11 Ni13 C18 168.4(12) . .
Ni7 Ni11 Ni13 C18 115.8(12) . .
C16 Ni11 Ni13 C1 144(2) . .
C18 Ni11 Ni13 C1 171.7(15) . .
C17 Ni11 Ni13 C1 -108.1(11) . .
Ni10 Ni11 Ni13 C1 39.4(9) . .
Ni5 Ni11 Ni13 C1 -75.8(9) 7_565 .
Cu1 Ni11 Ni13 C1 6.9(9) . .
Ni2 Ni11 Ni13 C1 -19.9(9) . .
Ni7 Ni11 Ni13 C1 -72.4(9) . .
C16 Ni11 Ni13 C6 31(5) . .
C18 Ni11 Ni13 C6 58(5) . .
C1 Ni11 Ni13 C6 -113(5) . .
C17 Ni11 Ni13 C6 138(5) . .
Ni10 Ni11 Ni13 C6 -74(5) . .
Ni5 Ni11 Ni13 C6 171(5) 7_565 .
Cu1 Ni11 Ni13 C6 -107(5) . .
Ni2 Ni11 Ni13 C6 -133(5) . .
Ni7 Ni11 Ni13 C6 174(5) . .
C16 Ni11 Ni13 Ni6 112.3(17) . .
C18 Ni11 Ni13 Ni6 139.7(12) . .
C1 Ni11 Ni13 Ni6 -32.0(9) . .
C17 Ni11 Ni13 Ni6 -140.1(7) . .
Ni10 Ni11 Ni13 Ni6 7.40(15) . .
Ni5 Ni11 Ni13 Ni6 -107.84(14) 7_565 .
Cu1 Ni11 Ni13 Ni6 -25.1(3) . .
Ni2 Ni11 Ni13 Ni6 -51.86(15) . .
Ni7 Ni11 Ni13 Ni6 -104.45(18) . .
C16 Ni11 Ni13 Ni12 146.0(17) . .
C18 Ni11 Ni13 Ni12 173.5(13) . .
C1 Ni11 Ni13 Ni12 1.7(9) . .
C17 Ni11 Ni13 Ni12 -106.4(7) . .
Ni10 Ni11 Ni13 Ni12 41.1(3) . .
Ni5 Ni11 Ni13 Ni12 -74.1(3) 7_565 .
Cu1 Ni11 Ni13 Ni12 8.6(5) . .
Ni2 Ni11 Ni13 Ni12 -18.1(3) . .
Ni7 Ni11 Ni13 Ni12 -70.7(3) . .
C16 Ni11 Ni13 Ni3 169.2(17) . .
C18 Ni11 Ni13 Ni3 -163.3(12) . .
C1 Ni11 Ni13 Ni3 25.0(9) . .
C17 Ni11 Ni13 Ni3 -83.2(7) . .
Ni10 Ni11 Ni13 Ni3 64.39(14) . .
Ni5 Ni11 Ni13 Ni3 -50.85(11) 7_565 .
Cu1 Ni11 Ni13 Ni3 31.9(3) . .
Ni2 Ni11 Ni13 Ni3 5.13(13) . .
Ni7 Ni11 Ni13 Ni3 -47.47(18) . .
C16 Ni11 Ni13 Ni8 -139.3(17) . 7_565
C18 Ni11 Ni13 Ni8 -111.9(12) . 7_565
C1 Ni11 Ni13 Ni8 76.4(9) . 7_565
C17 Ni11 Ni13 Ni8 -31.7(7) . 7_565
Ni10 Ni11 Ni13 Ni8 115.79(16) . 7_565
Ni5 Ni11 Ni13 Ni8 0.55(14) 7_565 7_565
Cu1 Ni11 Ni13 Ni8 83.3(3) . 7_565
Ni2 Ni11 Ni13 Ni8 56.53(17) . 7_565
Ni7 Ni11 Ni13 Ni8 3.9(2) . 7_565
C16 Ni11 Ni13 Ni5 -139.9(17) . 7_565
C18 Ni11 Ni13 Ni5 -112.4(12) . 7_565
C1 Ni11 Ni13 Ni5 75.8(9) . 7_565
C17 Ni11 Ni13 Ni5 -32.3(6) . 7_565
Ni10 Ni11 Ni13 Ni5 115.24(15) . 7_565
Cu1 Ni11 Ni13 Ni5 82.7(3) . 7_565
Ni2 Ni11 Ni13 Ni5 55.98(12) . 7_565
Ni7 Ni11 Ni13 Ni5 3.39(15) . 7_565
C5 Ni6 Ni13 C6' -14(2) . .
C19 Ni6 Ni13 C6' 94(2) . .
C1 Ni6 Ni13 C6' 179(2) . .
Ni10 Ni6 Ni13 C6' 140(2) . .
Ni12 Ni6 Ni13 C6' -56(2) . .
Ni3 Ni6 Ni13 C6' -125(2) . .
Ni4 Ni6 Ni13 C6' -96(2) . .
Ni1 Ni6 Ni13 C6' -159(2) . .
C5 Ni6 Ni13 C18 -121.9(16) . .
C19 Ni6 Ni13 C18 -13.5(16) . .
C1 Ni6 Ni13 C18 71.8(15) . .
Ni10 Ni6 Ni13 C18 32.0(12) . .
Ni12 Ni6 Ni13 C18 -163.9(12) . .
Ni3 Ni6 Ni13 C18 127.1(12) . .
Ni4 Ni6 Ni13 C18 156.7(12) . .
Ni1 Ni6 Ni13 C18 93.6(12) . .
C5 Ni6 Ni13 C1 166.3(14) . .
C19 Ni6 Ni13 C1 -85.3(13) . .
Ni10 Ni6 Ni13 C1 -39.8(9) . .
Ni12 Ni6 Ni13 C1 124.3(9) . .
Ni3 Ni6 Ni13 C1 55.3(9) . .
Ni4 Ni6 Ni13 C1 84.9(9) . .
Ni1 Ni6 Ni13 C1 21.8(9) . .
C5 Ni6 Ni13 C6 -3(2) . .
C19 Ni6 Ni13 C6 105(2) . .
C1 Ni6 Ni13 C6 -169(2) . .
Ni10 Ni6 Ni13 C6 150.9(17) . .
Ni12 Ni6 Ni13 C6 -45.0(17) . .
Ni3 Ni6 Ni13 C6 -113.9(17) . .
Ni4 Ni6 Ni13 C6 -84.3(17) . .
Ni1 Ni6 Ni13 C6 -147.5(17) . .
C5 Ni6 Ni13 Ni11 -161.8(10) . .
C19 Ni6 Ni13 Ni11 -53.4(10) . .
C1 Ni6 Ni13 Ni11 31.9(9) . .
Ni10 Ni6 Ni13 Ni11 -7.87(16) . .
Ni12 Ni6 Ni13 Ni11 156.19(17) . .
Ni3 Ni6 Ni13 Ni11 87.27(15) . .
Ni4 Ni6 Ni13 Ni11 116.87(18) . .
Ni1 Ni6 Ni13 Ni11 53.7(2) . .
C5 Ni6 Ni13 Ni12 42.0(10) . .
C19 Ni6 Ni13 Ni12 150.5(10) . .
C1 Ni6 Ni13 Ni12 -124.3(9) . .
Ni10 Ni6 Ni13 Ni12 -164.06(17) . .
Ni3 Ni6 Ni13 Ni12 -68.92(14) . .
Ni4 Ni6 Ni13 Ni12 -39.32(16) . .
Ni1 Ni6 Ni13 Ni12 -102.45(19) . .
C5 Ni6 Ni13 Ni3 110.9(10) . .
C19 Ni6 Ni13 Ni3 -140.6(10) . .
C1 Ni6 Ni13 Ni3 -55.3(9) . .
Ni10 Ni6 Ni13 Ni3 -95.14(15) . .
Ni12 Ni6 Ni13 Ni3 68.92(14) . .
Ni4 Ni6 Ni13 Ni3 29.60(15) . .
Ni1 Ni6 Ni13 Ni3 -33.53(16) . .
C5 Ni6 Ni13 Ni8 82.3(10) . 7_565
C19 Ni6 Ni13 Ni8 -169.2(10) . 7_565
C1 Ni6 Ni13 Ni8 -84.0(9) . 7_565
Ni10 Ni6 Ni13 Ni8 -123.76(17) . 7_565
Ni12 Ni6 Ni13 Ni8 40.30(15) . 7_565
Ni3 Ni6 Ni13 Ni8 -28.62(14) . 7_565
Ni4 Ni6 Ni13 Ni8 1.0(2) . 7_565
Ni1 Ni6 Ni13 Ni8 -62.2(2) . 7_565
C5 Ni6 Ni13 Ni5 138.5(10) . 7_565
C19 Ni6 Ni13 Ni5 -113.1(10) . 7_565
C1 Ni6 Ni13 Ni5 -27.8(9) . 7_565
Ni10 Ni6 Ni13 Ni5 -67.61(17) . 7_565
Ni12 Ni6 Ni13 Ni5 96.45(17) . 7_565
Ni3 Ni6 Ni13 Ni5 27.53(14) . 7_565
Ni4 Ni6 Ni13 Ni5 57.1(2) . 7_565
Ni1 Ni6 Ni13 Ni5 -6.0(2) . 7_565
C4 Ni12 Ni13 C6' 6(2) . .
C6 Ni12 Ni13 C6' 21(3) . .
C2 Ni12 Ni13 C6' -121.5(19) . .
C5 Ni12 Ni13 C6' 103.3(19) . .
Ni15 Ni12 Ni13 C6' -62.8(18) 7_565 .
Ni6 Ni12 Ni13 C6' 133.9(18) . .
Ni3 Ni12 Ni13 C6' -156.7(18) . .
Ni14 Ni12 Ni13 C6' -127.2(18) 7_565 .
Ni4 Ni12 Ni13 C6' 170.8(18) . .
Ni8 Ni12 Ni13 C6' -91.0(18) 7_565 .
C4 Ni12 Ni13 C18 -10(4) . .
C6 Ni12 Ni13 C18 4(5) . .
C2 Ni12 Ni13 C18 -138(4) . .
C5 Ni12 Ni13 C18 87(4) . .
Ni15 Ni12 Ni13 C18 -79(4) 7_565 .
Ni6 Ni12 Ni13 C18 118(4) . .
Ni3 Ni12 Ni13 C18 -173(4) . .
Ni14 Ni12 Ni13 C18 -144(4) 7_565 .
Ni4 Ni12 Ni13 C18 154(4) . .
Ni8 Ni12 Ni13 C18 -107(4) 7_565 .
C4 Ni12 Ni13 C1 -167.6(15) . .
C6 Ni12 Ni13 C1 -153(2) . .
C2 Ni12 Ni13 C1 64.7(10) . .
C5 Ni12 Ni13 C1 -70.6(10) . .
Ni15 Ni12 Ni13 C1 123.4(7) 7_565 .
Ni6 Ni12 Ni13 C1 -39.9(7) . .
Ni3 Ni12 Ni13 C1 29.5(7) . .
Ni14 Ni12 Ni13 C1 59.0(8) 7_565 .
Ni4 Ni12 Ni13 C1 -3.0(7) . .
Ni8 Ni12 Ni13 C1 95.2(7) 7_565 .
C4 Ni12 Ni13 C6 -14(3) . .
C2 Ni12 Ni13 C6 -142(2) . .
C5 Ni12 Ni13 C6 83(2) . .
Ni15 Ni12 Ni13 C6 -83(2) 7_565 .
Ni6 Ni12 Ni13 C6 113(2) . .
Ni3 Ni12 Ni13 C6 -177(2) . .
Ni14 Ni12 Ni13 C6 -148(2) 7_565 .
Ni4 Ni12 Ni13 C6 150(2) . .
Ni8 Ni12 Ni13 C6 -112(2) 7_565 .
C4 Ni12 Ni13 Ni11 -169.0(14) . .
C6 Ni12 Ni13 Ni11 -155(2) . .
C2 Ni12 Ni13 Ni11 63.3(7) . .
C5 Ni12 Ni13 Ni11 -71.9(8) . .
Ni15 Ni12 Ni13 Ni11 122.0(3) 7_565 .
Ni6 Ni12 Ni13 Ni11 -41.3(3) . .
Ni3 Ni12 Ni13 Ni11 28.1(3) . .
Ni14 Ni12 Ni13 Ni11 57.6(5) 7_565 .
Ni4 Ni12 Ni13 Ni11 -4.4(4) . .
Ni8 Ni12 Ni13 Ni11 93.8(3) 7_565 .
C4 Ni12 Ni13 Ni6 -127.7(14) . .
C6 Ni12 Ni13 Ni6 -113(2) . .
C2 Ni12 Ni13 Ni6 104.6(6) . .
C5 Ni12 Ni13 Ni6 -30.6(7) . .
Ni15 Ni12 Ni13 Ni6 163.3(2) 7_565 .
Ni3 Ni12 Ni13 Ni6 69.40(13) . .
Ni14 Ni12 Ni13 Ni6 98.9(3) 7_565 .
Ni4 Ni12 Ni13 Ni6 36.92(15) . .
Ni8 Ni12 Ni13 Ni6 135.10(15) 7_565 .
C4 Ni12 Ni13 Ni3 162.9(14) . .
C6 Ni12 Ni13 Ni3 177(2) . .
C2 Ni12 Ni13 Ni3 35.2(6) . .
C5 Ni12 Ni13 Ni3 -100.0(7) . .
Ni15 Ni12 Ni13 Ni3 93.88(19) 7_565 .
Ni6 Ni12 Ni13 Ni3 -69.40(13) . .
Ni14 Ni12 Ni13 Ni3 29.5(3) 7_565 .
Ni4 Ni12 Ni13 Ni3 -32.49(14) . .
Ni8 Ni12 Ni13 Ni3 65.70(12) 7_565 .
C4 Ni12 Ni13 Ni8 97.2(14) . 7_565
C6 Ni12 Ni13 Ni8 112(2) . 7_565
C2 Ni12 Ni13 Ni8 -30.5(6) . 7_565
C5 Ni12 Ni13 Ni8 -165.7(7) . 7_565
Ni15 Ni12 Ni13 Ni8 28.19(18) 7_565 7_565
Ni6 Ni12 Ni13 Ni8 -135.10(15) . 7_565
Ni3 Ni12 Ni13 Ni8 -65.70(12) . 7_565
Ni14 Ni12 Ni13 Ni8 -36.2(3) 7_565 7_565
Ni4 Ni12 Ni13 Ni8 -98.18(16) . 7_565
C4 Ni12 Ni13 Ni5 131.4(14) . 7_565
C6 Ni12 Ni13 Ni5 146(2) . 7_565
C2 Ni12 Ni13 Ni5 3.7(6) . 7_565
C5 Ni12 Ni13 Ni5 -131.5(7) . 7_565
Ni15 Ni12 Ni13 Ni5 62.4(2) 7_565 7_565
Ni6 Ni12 Ni13 Ni5 -100.86(15) . 7_565
Ni3 Ni12 Ni13 Ni5 -31.46(13) . 7_565
Ni14 Ni12 Ni13 Ni5 -2.0(3) 7_565 7_565
Ni4 Ni12 Ni13 Ni5 -63.95(18) . 7_565
Ni8 Ni12 Ni13 Ni5 34.24(13) 7_565 7_565
C1 Ni3 Ni13 C6' 169(3) . .
C2 Ni3 Ni13 C6' -6(3) . .
Ni3 Ni3 Ni13 C6' -155(2) 7_565 .
Ni4 Ni3 Ni13 C6' 71(2) . .
Ni2 Ni3 Ni13 C6' -169(2) . .
Ni2 Ni3 Ni13 C6' -3(3) 7_565 .
Ni12 Ni3 Ni13 C6' 33(2) . .
Ni6 Ni3 Ni13 C6' 103(2) . .
Ni8 Ni3 Ni13 C6' -43(2) 7_565 .
Ni5 Ni3 Ni13 C6' -109(2) 7_565 .
Ni1 Ni3 Ni13 C6' -75(2) 7_565 .
Ni1 Ni3 Ni13 C6' 135(2) . .
C1 Ni3 Ni13 C18 -47.1(17) . .
C2 Ni3 Ni13 C18 138.3(16) . .
Ni3 Ni3 Ni13 C18 -10.3(15) 7_565 .
Ni4 Ni3 Ni13 C18 -144.9(14) . .
Ni2 Ni3 Ni13 C18 -24.7(14) . .
Ni2 Ni3 Ni13 C18 141.5(14) 7_565 .
Ni12 Ni3 Ni13 C18 177.5(14) . .
Ni6 Ni3 Ni13 C18 -112.7(14) . .
Ni8 Ni3 Ni13 C18 101.2(14) 7_565 .
Ni5 Ni3 Ni13 C18 35.0(14) 7_565 .
Ni1 Ni3 Ni13 C18 69.2(14) 7_565 .
Ni1 Ni3 Ni13 C18 -81.2(14) . .
C2 Ni3 Ni13 C1 -174.6(12) . .
Ni3 Ni3 Ni13 C1 36.8(11) 7_565 .
Ni4 Ni3 Ni13 C1 -97.8(10) . .
Ni2 Ni3 Ni13 C1 22.3(10) . .
Ni2 Ni3 Ni13 C1 -171.4(10) 7_565 .
Ni12 Ni3 Ni13 C1 -135.4(10) . .
Ni6 Ni3 Ni13 C1 -65.6(10) . .
Ni8 Ni3 Ni13 C1 148.2(10) 7_565 .
Ni5 Ni3 Ni13 C1 82.1(10) 7_565 .
Ni1 Ni3 Ni13 C1 116.3(10) 7_565 .
Ni1 Ni3 Ni13 C1 -34.1(10) . .
C1 Ni3 Ni13 C6 138(2) . .
C2 Ni3 Ni13 C6 -37.0(19) . .
Ni3 Ni3 Ni13 C6 174.3(18) 7_565 .
Ni4 Ni3 Ni13 C6 39.8(18) . .
Ni2 Ni3 Ni13 C6 159.9(18) . .
Ni2 Ni3 Ni13 C6 -33.9(18) 7_565 .
Ni12 Ni3 Ni13 C6 2.1(18) . .
Ni6 Ni3 Ni13 C6 71.9(18) . .
Ni8 Ni3 Ni13 C6 -74.2(18) 7_565 .
Ni5 Ni3 Ni13 C6 -140.3(18) 7_565 .
Ni1 Ni3 Ni13 C6 -106.1(18) 7_565 .
Ni1 Ni3 Ni13 C6 103.5(18) . .
C1 Ni3 Ni13 Ni11 -27.8(10) . .
C2 Ni3 Ni13 Ni11 157.6(7) . .
Ni3 Ni3 Ni13 Ni11 9.0(4) 7_565 .
Ni4 Ni3 Ni13 Ni11 -125.60(17) . .
Ni2 Ni3 Ni13 Ni11 -5.47(14) . .
Ni2 Ni3 Ni13 Ni11 160.8(3) 7_565 .
Ni12 Ni3 Ni13 Ni11 -163.24(17) . .
Ni6 Ni3 Ni13 Ni11 -93.44(16) . .
Ni8 Ni3 Ni13 Ni11 120.44(16) 7_565 .
Ni5 Ni3 Ni13 Ni11 54.32(14) 7_565 .
Ni1 Ni3 Ni13 Ni11 88.49(17) 7_565 .
Ni1 Ni3 Ni13 Ni11 -61.87(17) . .
C1 Ni3 Ni13 Ni6 65.6(10) . .
C2 Ni3 Ni13 Ni6 -109.0(7) . .
Ni3 Ni3 Ni13 Ni6 102.4(4) 7_565 .
Ni4 Ni3 Ni13 Ni6 -32.16(17) . .
Ni2 Ni3 Ni13 Ni6 87.97(15) . .
Ni2 Ni3 Ni13 Ni6 -105.8(3) 7_565 .
Ni12 Ni3 Ni13 Ni6 -69.80(14) . .
Ni8 Ni3 Ni13 Ni6 -146.13(17) 7_565 .
Ni5 Ni3 Ni13 Ni6 147.75(17) 7_565 .
Ni1 Ni3 Ni13 Ni6 -178.08(18) 7_565 .
Ni1 Ni3 Ni13 Ni6 31.56(16) . .
C1 Ni3 Ni13 Ni12 135.4(10) . .
C2 Ni3 Ni13 Ni12 -39.2(7) . .
Ni3 Ni3 Ni13 Ni12 172.2(4) 7_565 .
Ni4 Ni3 Ni13 Ni12 37.64(16) . .
Ni2 Ni3 Ni13 Ni12 157.77(16) . .
Ni2 Ni3 Ni13 Ni12 -36.0(3) 7_565 .
Ni6 Ni3 Ni13 Ni12 69.80(14) . .
Ni8 Ni3 Ni13 Ni12 -76.33(14) 7_565 .
Ni5 Ni3 Ni13 Ni12 -142.45(16) 7_565 .
Ni1 Ni3 Ni13 Ni12 -108.28(17) 7_565 .
Ni1 Ni3 Ni13 Ni12 101.36(17) . .
C1 Ni3 Ni13 Ni8 -148.2(10) . 7_565
C2 Ni3 Ni13 Ni8 37.2(7) . 7_565
Ni3 Ni3 Ni13 Ni8 -111.5(4) 7_565 7_565
Ni4 Ni3 Ni13 Ni8 113.97(18) . 7_565
Ni2 Ni3 Ni13 Ni8 -125.90(15) . 7_565
Ni2 Ni3 Ni13 Ni8 40.3(3) 7_565 7_565
Ni12 Ni3 Ni13 Ni8 76.33(14) . 7_565
Ni6 Ni3 Ni13 Ni8 146.13(17) . 7_565
Ni5 Ni3 Ni13 Ni8 -66.12(13) 7_565 7_565
Ni1 Ni3 Ni13 Ni8 -31.95(15) 7_565 7_565
Ni1 Ni3 Ni13 Ni8 177.69(18) . 7_565
C1 Ni3 Ni13 Ni5 -82.1(10) . 7_565
C2 Ni3 Ni13 Ni5 103.3(7) . 7_565
Ni3 Ni3 Ni13 Ni5 -45.4(4) 7_565 7_565
Ni4 Ni3 Ni13 Ni5 -179.92(19) . 7_565
Ni2 Ni3 Ni13 Ni5 -59.79(12) . 7_565
Ni2 Ni3 Ni13 Ni5 106.4(3) 7_565 7_565
Ni12 Ni3 Ni13 Ni5 142.45(16) . 7_565
Ni6 Ni3 Ni13 Ni5 -147.75(17) . 7_565
Ni8 Ni3 Ni13 Ni5 66.12(13) 7_565 7_565
Ni1 Ni3 Ni13 Ni5 34.17(15) 7_565 7_565
Ni1 Ni3 Ni13 Ni5 -116.19(17) . 7_565
C1 Ni2 Ni14 C12 -35(3) . .
C2 Ni2 Ni14 C12 130.9(19) 7_565 .
Cu1 Ni2 Ni14 C12 0.7(17) . .
Ni3 Ni2 Ni14 C12 -170.4(17) . .
Ni3 Ni2 Ni14 C12 165.4(17) 7_565 .
Ni4 Ni2 Ni14 C12 -138.9(17) 7_565 .
Ni9 Ni2 Ni14 C12 73.2(17) . .
Ni1 Ni2 Ni14 C12 107.3(17) . .
Ni10 Ni2 Ni14 C12 30.0(17) . .
Ni7 Ni2 Ni14 C12 -72.4(17) . .
Ni5 Ni2 Ni14 C12 -103.9(17) 7_565 .
C1 Ni2 Ni14 C2 -166(3) . 7_565
Cu1 Ni2 Ni14 C2 -130.2(9) . 7_565
Ni3 Ni2 Ni14 C2 58.8(9) . 7_565
Ni3 Ni2 Ni14 C2 34.6(9) 7_565 7_565
Ni4 Ni2 Ni14 C2 90.3(9) 7_565 7_565
Ni9 Ni2 Ni14 C2 -57.7(9) . 7_565
Ni1 Ni2 Ni14 C2 -23.6(9) . 7_565
Ni10 Ni2 Ni14 C2 -100.8(9) . 7_565
Ni7 Ni2 Ni14 C2 156.8(9) . 7_565
Ni5 Ni2 Ni14 C2 125.2(9) 7_565 7_565
C1 Ni2 Ni14 C3 73(3) . 7_565
C2 Ni2 Ni14 C3 -121.2(12) 7_565 7_565
Cu1 Ni2 Ni14 C3 108.7(8) . 7_565
Ni3 Ni2 Ni14 C3 -62.4(8) . 7_565
Ni3 Ni2 Ni14 C3 -86.6(8) 7_565 7_565
Ni4 Ni2 Ni14 C3 -30.9(8) 7_565 7_565
Ni9 Ni2 Ni14 C3 -178.9(8) . 7_565
Ni1 Ni2 Ni14 C3 -144.7(8) . 7_565
Ni10 Ni2 Ni14 C3 138.0(8) . 7_565
Ni7 Ni2 Ni14 C3 35.6(8) . 7_565
Ni5 Ni2 Ni14 C3 4.0(8) 7_565 7_565
C1 Ni2 Ni14 Ni15 -143(3) . .
C2 Ni2 Ni14 Ni15 22.7(9) 7_565 .
Cu1 Ni2 Ni14 Ni15 -107.5(2) . .
Ni3 Ni2 Ni14 Ni15 81.5(3) . .
Ni3 Ni2 Ni14 Ni15 57.29(19) 7_565 .
Ni4 Ni2 Ni14 Ni15 113.0(2) 7_565 .
Ni9 Ni2 Ni14 Ni15 -34.98(18) . .
Ni1 Ni2 Ni14 Ni15 -0.9(3) . .
Ni10 Ni2 Ni14 Ni15 -78.1(2) . .
Ni7 Ni2 Ni14 Ni15 179.5(2) . .
Ni5 Ni2 Ni14 Ni15 147.92(19) 7_565 .
C1 Ni2 Ni14 Ni4 104(3) . 7_565
C2 Ni2 Ni14 Ni4 -90.3(9) 7_565 7_565
Cu1 Ni2 Ni14 Ni4 139.58(16) . 7_565
Ni3 Ni2 Ni14 Ni4 -31.5(3) . 7_565
Ni3 Ni2 Ni14 Ni4 -55.68(12) 7_565 7_565
Ni9 Ni2 Ni14 Ni4 -147.95(16) . 7_565
Ni1 Ni2 Ni14 Ni4 -113.83(18) . 7_565
Ni10 Ni2 Ni14 Ni4 168.92(19) . 7_565
Ni7 Ni2 Ni14 Ni4 66.51(13) . 7_565
Ni5 Ni2 Ni14 Ni4 34.95(15) 7_565 7_565
C1 Ni2 Ni14 Ni12 161(3) . 7_565
C2 Ni2 Ni14 Ni12 -32.8(9) 7_565 7_565
Cu1 Ni2 Ni14 Ni12 -163.00(17) . 7_565
Ni3 Ni2 Ni14 Ni12 25.9(3) . 7_565
Ni3 Ni2 Ni14 Ni12 1.74(14) 7_565 7_565
Ni4 Ni2 Ni14 Ni12 57.42(13) 7_565 7_565
Ni9 Ni2 Ni14 Ni12 -90.53(15) . 7_565
Ni1 Ni2 Ni14 Ni12 -56.41(19) . 7_565
Ni10 Ni2 Ni14 Ni12 -133.66(17) . 7_565
Ni7 Ni2 Ni14 Ni12 123.93(17) . 7_565
Ni5 Ni2 Ni14 Ni12 92.37(16) 7_565 7_565
C1 Ni2 Ni14 Ni7 37(3) . .
C2 Ni2 Ni14 Ni7 -156.8(9) 7_565 .
Cu1 Ni2 Ni14 Ni7 73.07(14) . .
Ni3 Ni2 Ni14 Ni7 -98.0(3) . .
Ni3 Ni2 Ni14 Ni7 -122.19(15) 7_565 .
Ni4 Ni2 Ni14 Ni7 -66.51(13) 7_565 .
Ni9 Ni2 Ni14 Ni7 145.54(17) . .
Ni1 Ni2 Ni14 Ni7 179.66(19) . .
Ni10 Ni2 Ni14 Ni7 102.41(19) . .
Ni5 Ni2 Ni14 Ni7 -31.56(15) 7_565 .
C1 Ni2 Ni14 Cu1 -36(3) . .
C2 Ni2 Ni14 Cu1 130.2(9) 7_565 .
Ni3 Ni2 Ni14 Cu1 -171.1(3) . .
Ni3 Ni2 Ni14 Cu1 164.74(15) 7_565 .
Ni4 Ni2 Ni14 Cu1 -139.58(16) 7_565 .
Ni9 Ni2 Ni14 Cu1 72.47(14) . .
Ni1 Ni2 Ni14 Cu1 106.59(18) . .
Ni10 Ni2 Ni14 Cu1 29.34(17) . .
Ni7 Ni2 Ni14 Cu1 -73.07(14) . .
Ni5 Ni2 Ni14 Cu1 -104.63(16) 7_565 .
C1 Ni2 Ni14 Ni9 -108(3) . .
C2 Ni2 Ni14 Ni9 57.7(9) 7_565 .
Cu1 Ni2 Ni14 Ni9 -72.47(14) . .
Ni3 Ni2 Ni14 Ni9 116.4(3) . .
Ni3 Ni2 Ni14 Ni9 92.27(14) 7_565 .
Ni4 Ni2 Ni14 Ni9 147.95(16) 7_565 .
Ni1 Ni2 Ni14 Ni9 34.12(16) . .
Ni10 Ni2 Ni14 Ni9 -43.13(18) . .
Ni7 Ni2 Ni14 Ni9 -145.54(17) . .
Ni5 Ni2 Ni14 Ni9 -177.10(18) 7_565 .
C15 Ni7 Ni14 C12 3.3(14) . .
C17 Ni7 Ni14 C12 169(3) . .
C3 Ni7 Ni14 C12 -86.0(14) 7_565 .
Ni4 Ni7 Ni14 C12 -143.5(11) 7_565 .
Ni5 Ni7 Ni14 C12 179.8(11) 7_565 .
Ni2 Ni7 Ni14 C12 145.9(11) . .
Cu1 Ni7 Ni14 C12 81.2(11) . .
Ni11 Ni7 Ni14 C12 115.2(11) . .
C15 Ni7 Ni14 C2 -161.0(12) . 7_565
C17 Ni7 Ni14 C2 5(3) . 7_565
C3 Ni7 Ni14 C2 109.7(12) 7_565 7_565
Ni4 Ni7 Ni14 C2 52.2(8) 7_565 7_565
Ni5 Ni7 Ni14 C2 15.5(8) 7_565 7_565
Ni2 Ni7 Ni14 C2 -18.5(8) . 7_565
Cu1 Ni7 Ni14 C2 -83.1(8) . 7_565
Ni11 Ni7 Ni14 C2 -49.1(8) . 7_565
C15 Ni7 Ni14 C3 89.3(13) . 7_565
C17 Ni7 Ni14 C3 -105(3) . 7_565
Ni4 Ni7 Ni14 C3 -57.5(10) 7_565 7_565
Ni5 Ni7 Ni14 C3 -94.2(10) 7_565 7_565
Ni2 Ni7 Ni14 C3 -128.1(10) . 7_565
Cu1 Ni7 Ni14 C3 167.2(10) . 7_565
Ni11 Ni7 Ni14 C3 -158.8(10) . 7_565
C15 Ni7 Ni14 Ni2 -142.6(9) . .
C17 Ni7 Ni14 Ni2 24(3) . .
C3 Ni7 Ni14 Ni2 128.1(10) 7_565 .
Ni4 Ni7 Ni14 Ni2 70.68(14) 7_565 .
Ni5 Ni7 Ni14 Ni2 33.91(16) 7_565 .
Cu1 Ni7 Ni14 Ni2 -64.65(14) . .
Ni11 Ni7 Ni14 Ni2 -30.69(16) . .
C15 Ni7 Ni14 Ni15 -144.3(12) . .
C17 Ni7 Ni14 Ni15 22(3) . .
C3 Ni7 Ni14 Ni15 126.4(12) 7_565 .
Ni4 Ni7 Ni14 Ni15 68.9(8) 7_565 .
Ni5 Ni7 Ni14 Ni15 32.2(8) 7_565 .
Ni2 Ni7 Ni14 Ni15 -1.7(7) . .
Cu1 Ni7 Ni14 Ni15 -66.4(8) . .
Ni11 Ni7 Ni14 Ni15 -32.4(8) . .
C15 Ni7 Ni14 Ni4 146.8(9) . 7_565
C17 Ni7 Ni14 Ni4 -47(3) . 7_565
C3 Ni7 Ni14 Ni4 57.5(10) 7_565 7_565
Ni5 Ni7 Ni14 Ni4 -36.77(16) 7_565 7_565
Ni2 Ni7 Ni14 Ni4 -70.68(14) . 7_565
Cu1 Ni7 Ni14 Ni4 -135.32(16) . 7_565
Ni11 Ni7 Ni14 Ni4 -101.37(17) . 7_565
C15 Ni7 Ni14 Ni12 143.8(9) . 7_565
C17 Ni7 Ni14 Ni12 -50(3) . 7_565
C3 Ni7 Ni14 Ni12 54.5(10) 7_565 7_565
Ni4 Ni7 Ni14 Ni12 -2.93(17) 7_565 7_565
Ni5 Ni7 Ni14 Ni12 -39.7(3) 7_565 7_565
Ni2 Ni7 Ni14 Ni12 -73.60(19) . 7_565
Cu1 Ni7 Ni14 Ni12 -138.2(2) . 7_565
Ni11 Ni7 Ni14 Ni12 -104.3(2) . 7_565
C15 Ni7 Ni14 Cu1 -77.9(9) . .
C17 Ni7 Ni14 Cu1 88(3) . .
C3 Ni7 Ni14 Cu1 -167.2(10) 7_565 .
Ni4 Ni7 Ni14 Cu1 135.32(16) 7_565 .
Ni5 Ni7 Ni14 Cu1 98.55(18) 7_565 .
Ni2 Ni7 Ni14 Cu1 64.65(14) . .
Ni11 Ni7 Ni14 Cu1 33.95(15) . .
C15 Ni7 Ni14 Ni9 -112.3(9) . .
C17 Ni7 Ni14 Ni9 54(3) . .
C3 Ni7 Ni14 Ni9 158.4(10) 7_565 .
Ni4 Ni7 Ni14 Ni9 100.97(17) 7_565 .
Ni5 Ni7 Ni14 Ni9 64.2(2) 7_565 .
Ni2 Ni7 Ni14 Ni9 30.30(15) . .
Cu1 Ni7 Ni14 Ni9 -34.35(15) . .
Ni11 Ni7 Ni14 Ni9 -0.4(2) . .
C11 Ni9 Ni14 C12 -6.2(15) . .
C2 Ni9 Ni14 C12 151.1(14) 7_565 .
C13 Ni9 Ni14 C12 -163(2) . .
Ni15 Ni9 Ni14 C12 77.4(11) . .
Ni2 Ni9 Ni14 C12 -145.0(11) . .
Ni1 Ni9 Ni14 C12 -177.5(11) . .
Ni8 Ni9 Ni14 C12 125.2(11) . .
Cu1 Ni9 Ni14 C12 -78.3(11) . .
Ni10 Ni9 Ni14 C12 -114.1(11) . .
C11 Ni9 Ni14 C2 -157.3(14) . 7_565
C13 Ni9 Ni14 C2 46(2) . 7_565
Ni15 Ni9 Ni14 C2 -73.7(9) . 7_565
Ni2 Ni9 Ni14 C2 63.9(9) . 7_565
Ni1 Ni9 Ni14 C2 31.4(9) . 7_565
Ni8 Ni9 Ni14 C2 -25.9(9) . 7_565
Cu1 Ni9 Ni14 C2 130.6(9) . 7_565
Ni10 Ni9 Ni14 C2 94.9(9) . 7_565
C11 Ni9 Ni14 C3 141.1(19) . 7_565
C2 Ni9 Ni14 C3 -61.6(19) 7_565 7_565
C13 Ni9 Ni14 C3 -15(2) . 7_565
Ni15 Ni9 Ni14 C3 -135.3(17) . 7_565
Ni2 Ni9 Ni14 C3 2.3(16) . 7_565
Ni1 Ni9 Ni14 C3 -30.1(17) . 7_565
Ni8 Ni9 Ni14 C3 -87.5(16) . 7_565
Cu1 Ni9 Ni14 C3 69.1(16) . 7_565
Ni10 Ni9 Ni14 C3 33.3(17) . 7_565
C11 Ni9 Ni14 Ni2 138.8(10) . .
C2 Ni9 Ni14 Ni2 -63.9(9) 7_565 .
C13 Ni9 Ni14 Ni2 -17.7(18) . .
Ni15 Ni9 Ni14 Ni2 -137.6(2) . .
Ni1 Ni9 Ni14 Ni2 -32.46(15) . .
Ni8 Ni9 Ni14 Ni2 -89.82(15) . .
Cu1 Ni9 Ni14 Ni2 66.73(14) . .
Ni10 Ni9 Ni14 Ni2 30.96(14) . .
C11 Ni9 Ni14 Ni15 -83.6(10) . .
C2 Ni9 Ni14 Ni15 73.7(9) 7_565 .
C13 Ni9 Ni14 Ni15 119.9(18) . .
Ni2 Ni9 Ni14 Ni15 137.6(2) . .
Ni1 Ni9 Ni14 Ni15 105.2(2) . .
Ni8 Ni9 Ni14 Ni15 47.81(17) . .
Cu1 Ni9 Ni14 Ni15 -155.6(2) . .
Ni10 Ni9 Ni14 Ni15 168.6(2) . .
C11 Ni9 Ni14 Ni4 167.8(10) . 7_565
C2 Ni9 Ni14 Ni4 -34.9(9) 7_565 7_565
C13 Ni9 Ni14 Ni4 11.3(18) . 7_565
Ni15 Ni9 Ni14 Ni4 -108.7(2) . 7_565
Ni2 Ni9 Ni14 Ni4 28.98(15) . 7_565
Ni1 Ni9 Ni14 Ni4 -3.5(2) . 7_565
Ni8 Ni9 Ni14 Ni4 -60.84(18) . 7_565
Cu1 Ni9 Ni14 Ni4 95.71(18) . 7_565
Ni10 Ni9 Ni14 Ni4 59.9(2) . 7_565
C11 Ni9 Ni14 Ni12 -129.9(10) . 7_565
C2 Ni9 Ni14 Ni12 27.4(9) 7_565 7_565
C13 Ni9 Ni14 Ni12 73.6(18) . 7_565
Ni15 Ni9 Ni14 Ni12 -46.30(18) . 7_565
Ni2 Ni9 Ni14 Ni12 91.32(15) . 7_565
Ni1 Ni9 Ni14 Ni12 58.87(18) . 7_565
Ni8 Ni9 Ni14 Ni12 1.51(15) . 7_565
Cu1 Ni9 Ni14 Ni12 158.06(17) . 7_565
Ni10 Ni9 Ni14 Ni12 122.28(15) . 7_565
C11 Ni9 Ni14 Ni7 107.2(10) . .
C2 Ni9 Ni14 Ni7 -95.5(9) 7_565 .
C13 Ni9 Ni14 Ni7 -49.3(18) . .
Ni15 Ni9 Ni14 Ni7 -169.2(2) . .
Ni2 Ni9 Ni14 Ni7 -31.60(15) . .
Ni1 Ni9 Ni14 Ni7 -64.1(2) . .
Ni8 Ni9 Ni14 Ni7 -121.42(16) . .
Cu1 Ni9 Ni14 Ni7 35.13(15) . .
Ni10 Ni9 Ni14 Ni7 -0.6(2) . .
C11 Ni9 Ni14 Cu1 72.0(10) . .
C2 Ni9 Ni14 Cu1 -130.6(9) 7_565 .
C13 Ni9 Ni14 Cu1 -84.5(18) . .
Ni15 Ni9 Ni14 Cu1 155.6(2) . .
Ni2 Ni9 Ni14 Cu1 -66.73(14) . .
Ni1 Ni9 Ni14 Cu1 -99.19(17) . .
Ni8 Ni9 Ni14 Cu1 -156.55(16) . .
Ni10 Ni9 Ni14 Cu1 -35.78(14) . .
C9 Ni8 Ni15 C10 28(3) . .
C8 Ni8 Ni15 C10 11(3) . .
C2 Ni8 Ni15 C10 -147(2) 7_565 .
Ni5 Ni8 Ni15 C10 177(2) . .
Ni3 Ni8 Ni15 C10 -170(2) 7_565 .
Ni1 Ni8 Ni15 C10 -106(2) . .
Ni9 Ni8 Ni15 C10 -91(2) . .
Ni13 Ni8 Ni15 C10 126(2) 7_565 .
Ni12 Ni8 Ni15 C10 155(2) 7_565 .
C8 Ni8 Ni15 C9 -16.9(19) . .
C2 Ni8 Ni15 C9 -174.2(14) 7_565 .
Ni5 Ni8 Ni15 C9 149.1(14) . .
Ni3 Ni8 Ni15 C9 162.5(11) 7_565 .
Ni1 Ni8 Ni15 C9 -133.3(11) . .
Ni9 Ni8 Ni15 C9 -118.4(11) . .
Ni13 Ni8 Ni15 C9 98.5(11) 7_565 .
Ni12 Ni8 Ni15 C9 127.6(11) 7_565 .
C9 Ni8 Ni15 C2 174.2(14) . 7_565
C8 Ni8 Ni15 C2 157.2(17) . 7_565
Ni5 Ni8 Ni15 C2 -36.7(12) . 7_565
Ni3 Ni8 Ni15 C2 -23.3(8) 7_565 7_565
Ni1 Ni8 Ni15 C2 40.9(8) . 7_565
Ni9 Ni8 Ni15 C2 55.8(8) . 7_565
Ni13 Ni8 Ni15 C2 -87.3(8) 7_565 7_565
Ni12 Ni8 Ni15 C2 -58.2(8) 7_565 7_565
C9 Ni8 Ni15 C4 -109.3(14) . 7_565
C8 Ni8 Ni15 C4 -126.2(17) . 7_565
C2 Ni8 Ni15 C4 76.6(11) 7_565 7_565
Ni5 Ni8 Ni15 C4 39.9(11) . 7_565
Ni3 Ni8 Ni15 C4 53.3(8) 7_565 7_565
Ni1 Ni8 Ni15 C4 117.5(8) . 7_565
Ni9 Ni8 Ni15 C4 132.4(8) . 7_565
Ni13 Ni8 Ni15 C4 -10.7(8) 7_565 7_565
Ni12 Ni8 Ni15 C4 18.3(8) 7_565 7_565
C9 Ni8 Ni15 Ni12 -127.6(11) . 7_565
C8 Ni8 Ni15 Ni12 -144.5(15) . 7_565
C2 Ni8 Ni15 Ni12 58.2(8) 7_565 7_565
Ni5 Ni8 Ni15 Ni12 21.5(8) . 7_565
Ni3 Ni8 Ni15 Ni12 34.93(17) 7_565 7_565
Ni1 Ni8 Ni15 Ni12 99.15(19) . 7_565
Ni9 Ni8 Ni15 Ni12 114.05(18) . 7_565
Ni13 Ni8 Ni15 Ni12 -29.05(17) 7_565 7_565
C9 Ni8 Ni15 Ni9 118.4(11) . .
C8 Ni8 Ni15 Ni9 101.4(15) . .
C2 Ni8 Ni15 Ni9 -55.8(8) 7_565 .
Ni5 Ni8 Ni15 Ni9 -92.5(8) . .
Ni3 Ni8 Ni15 Ni9 -79.12(16) 7_565 .
Ni1 Ni8 Ni15 Ni9 -14.90(18) . .
Ni13 Ni8 Ni15 Ni9 -143.10(16) 7_565 .
Ni12 Ni8 Ni15 Ni9 -114.05(18) 7_565 .
C9 Ni8 Ni15 Ni14 176.3(11) . .
C8 Ni8 Ni15 Ni14 159.4(15) . .
C2 Ni8 Ni15 Ni14 2.1(8) 7_565 .
Ni5 Ni8 Ni15 Ni14 -34.6(9) . .
Ni3 Ni8 Ni15 Ni14 -21.2(2) 7_565 .
Ni1 Ni8 Ni15 Ni14 43.0(3) . .
Ni9 Ni8 Ni15 Ni14 57.93(18) . .
Ni13 Ni8 Ni15 Ni14 -85.2(2) 7_565 .
Ni12 Ni8 Ni15 Ni14 -56.12(17) 7_565 .
C11 Ni9 Ni15 C10 1.7(16) . .
C2 Ni9 Ni15 C10 -159.7(16) 7_565 .
C13 Ni9 Ni15 C10 105.5(17) . .
Ni2 Ni9 Ni15 C10 -139.2(13) . .
Ni1 Ni9 Ni15 C10 157.0(13) . .
Ni8 Ni9 Ni15 C10 142.0(14) . .
Cu1 Ni9 Ni15 C10 -81.5(13) . .
Ni14 Ni9 Ni15 C10 -104.1(14) . .
Ni10 Ni9 Ni15 C10 -136.5(14) . .
C11 Ni9 Ni15 C9 -99.1(13) . .
C2 Ni9 Ni15 C9 99.5(11) 7_565 .
C13 Ni9 Ni15 C9 4.7(13) . .
Ni2 Ni9 Ni15 C9 120.0(8) . .
Ni1 Ni9 Ni15 C9 56.2(8) . .
Ni8 Ni9 Ni15 C9 41.2(8) . .
Cu1 Ni9 Ni15 C9 177.8(8) . .
Ni14 Ni9 Ni15 C9 155.1(8) . .
Ni10 Ni9 Ni15 C9 122.7(10) . .
C11 Ni9 Ni15 C2 161.4(12) . 7_565
C13 Ni9 Ni15 C2 -94.8(13) . 7_565
Ni2 Ni9 Ni15 C2 20.5(8) . 7_565
Ni1 Ni9 Ni15 C2 -43.3(8) . 7_565
Ni8 Ni9 Ni15 C2 -58.3(8) . 7_565
Cu1 Ni9 Ni15 C2 78.2(8) . 7_565
Ni14 Ni9 Ni15 C2 55.6(8) . 7_565
Ni10 Ni9 Ni15 C2 23.2(9) . 7_565
C11 Ni9 Ni15 C4 132.3(15) . 7_565
C2 Ni9 Ni15 C4 -29.1(14) 7_565 7_565
C13 Ni9 Ni15 C4 -124.0(15) . 7_565
Ni2 Ni9 Ni15 C4 -8.6(12) . 7_565
Ni1 Ni9 Ni15 C4 -72.5(12) . 7_565
Ni8 Ni9 Ni15 C4 -87.5(12) . 7_565
Cu1 Ni9 Ni15 C4 49.1(12) . 7_565
Ni14 Ni9 Ni15 C4 26.4(11) . 7_565
Ni10 Ni9 Ni15 C4 -5.9(13) . 7_565
C11 Ni9 Ni15 Ni8 -140.2(9) . .
C2 Ni9 Ni15 Ni8 58.3(8) 7_565 .
C13 Ni9 Ni15 Ni8 -36.5(10) . .
Ni2 Ni9 Ni15 Ni8 78.87(17) . .
Ni1 Ni9 Ni15 Ni8 15.02(18) . .
Cu1 Ni9 Ni15 Ni8 136.58(18) . .
Ni14 Ni9 Ni15 Ni8 113.92(18) . .
Ni10 Ni9 Ni15 Ni8 81.5(5) . .
C11 Ni9 Ni15 Ni12 158.5(10) . 7_565
C2 Ni9 Ni15 Ni12 -2.9(8) 7_565 7_565
C13 Ni9 Ni15 Ni12 -97.7(10) . 7_565
Ni2 Ni9 Ni15 Ni12 17.6(2) . 7_565
Ni1 Ni9 Ni15 Ni12 -46.2(2) . 7_565
Ni8 Ni9 Ni15 Ni12 -61.25(18) . 7_565
Cu1 Ni9 Ni15 Ni12 75.3(2) . 7_565
Ni14 Ni9 Ni15 Ni12 52.67(17) . 7_565
Ni10 Ni9 Ni15 Ni12 20.3(6) . 7_565
C11 Ni9 Ni15 Ni14 105.8(9) . .
C2 Ni9 Ni15 Ni14 -55.6(8) 7_565 .
C13 Ni9 Ni15 Ni14 -150.4(10) . .
Ni2 Ni9 Ni15 Ni14 -35.06(16) . .
Ni1 Ni9 Ni15 Ni14 -98.90(18) . .
Ni8 Ni9 Ni15 Ni14 -113.92(18) . .
Cu1 Ni9 Ni15 Ni14 22.66(19) . .
Ni10 Ni9 Ni15 Ni14 -32.4(6) . .
C12 Ni14 Ni15 C10 -9.0(18) . .
C2 Ni14 Ni15 C10 159.1(17) 7_565 .
C3 Ni14 Ni15 C10 -109.7(18) 7_565 .
Ni2 Ni14 Ni15 C10 138.3(14) . .
Ni4 Ni14 Ni15 C10 -160.0(14) 7_565 .
Ni12 Ni14 Ni15 C10 -137.8(14) 7_565 .
Ni7 Ni14 Ni15 C10 139.8(16) . .
Cu1 Ni14 Ni15 C10 80.6(14) . .
Ni9 Ni14 Ni15 C10 102.9(14) . .
C12 Ni14 Ni15 C9 -165(2) . .
C2 Ni14 Ni15 C9 3.1(19) 7_565 .
C3 Ni14 Ni15 C9 94(2) 7_565 .
Ni2 Ni14 Ni15 C9 -17.7(17) . .
Ni4 Ni14 Ni15 C9 44.0(17) 7_565 .
Ni12 Ni14 Ni15 C9 66.2(17) 7_565 .
Ni7 Ni14 Ni15 C9 -16(2) . .
Cu1 Ni14 Ni15 C9 -75.4(17) . .
Ni9 Ni14 Ni15 C9 -53.1(17) . .
C12 Ni14 Ni15 C2 -168.0(14) . 7_565
C3 Ni14 Ni15 C2 91.2(14) 7_565 7_565
Ni2 Ni14 Ni15 C2 -20.8(9) . 7_565
Ni4 Ni14 Ni15 C2 40.9(9) 7_565 7_565
Ni12 Ni14 Ni15 C2 63.1(9) 7_565 7_565
Ni7 Ni14 Ni15 C2 -19.2(12) . 7_565
Cu1 Ni14 Ni15 C2 -78.5(9) . 7_565
Ni9 Ni14 Ni15 C2 -56.2(9) . 7_565
C12 Ni14 Ni15 C4 87.7(13) . 7_565
C2 Ni14 Ni15 C4 -104.3(12) 7_565 7_565
C3 Ni14 Ni15 C4 -13.1(14) 7_565 7_565
Ni2 Ni14 Ni15 C4 -125.1(8) . 7_565
Ni4 Ni14 Ni15 C4 -63.4(8) 7_565 7_565
Ni12 Ni14 Ni15 C4 -41.2(8) 7_565 7_565
Ni7 Ni14 Ni15 C4 -123.5(11) . 7_565
Cu1 Ni14 Ni15 C4 177.2(8) . 7_565
Ni9 Ni14 Ni15 C4 -160.5(8) . 7_565
C12 Ni14 Ni15 Ni8 -170.2(11) . .
C2 Ni14 Ni15 Ni8 -2.2(9) 7_565 .
C3 Ni14 Ni15 Ni8 89.0(11) 7_565 .
Ni2 Ni14 Ni15 Ni8 -23.0(3) . .
Ni4 Ni14 Ni15 Ni8 38.7(3) 7_565 .
Ni12 Ni14 Ni15 Ni8 60.94(19) 7_565 .
Ni7 Ni14 Ni15 Ni8 -21.4(9) . .
Cu1 Ni14 Ni15 Ni8 -80.6(2) . .
Ni9 Ni14 Ni15 Ni8 -58.36(18) . .
C12 Ni14 Ni15 Ni12 128.9(11) . 7_565
C2 Ni14 Ni15 Ni12 -63.1(9) 7_565 7_565
C3 Ni14 Ni15 Ni12 28.1(11) 7_565 7_565
Ni2 Ni14 Ni15 Ni12 -83.92(18) . 7_565
Ni4 Ni14 Ni15 Ni12 -22.2(2) 7_565 7_565
Ni7 Ni14 Ni15 Ni12 -82.4(8) . 7_565
Cu1 Ni14 Ni15 Ni12 -141.58(19) . 7_565
Ni9 Ni14 Ni15 Ni12 -119.30(19) . 7_565
C12 Ni14 Ni15 Ni9 -111.8(11) . .
C2 Ni14 Ni15 Ni9 56.2(9) 7_565 .
C3 Ni14 Ni15 Ni9 147.4(11) 7_565 .
Ni2 Ni14 Ni15 Ni9 35.38(17) . .
Ni4 Ni14 Ni15 Ni9 97.1(2) 7_565 .
Ni12 Ni14 Ni15 Ni9 119.30(19) 7_565 .
Ni7 Ni14 Ni15 Ni9 36.9(8) . .
Cu1 Ni14 Ni15 Ni9 -22.29(18) . .
C1 Ni2 Cu1 N1 169(4) . .
C2 Ni2 Cu1 N1 -39(4) 7_565 .
Ni3 Ni2 Cu1 N1 169(4) . .
Ni14 Ni2 Cu1 N1 -1(4) . .
Ni3 Ni2 Cu1 N1 -34(4) 7_565 .
Ni4 Ni2 Cu1 N1 38(4) 7_565 .
Ni9 Ni2 Cu1 N1 -75(4) . .
Ni1 Ni2 Cu1 N1 -111(4) . .
Ni10 Ni2 Cu1 N1 -154(4) . .
Ni7 Ni2 Cu1 N1 69(4) . .
Ni5 Ni2 Cu1 N1 103(4) 7_565 .
C1 Ni2 Cu1 Ni11 29.8(7) . .
C2 Ni2 Cu1 Ni11 -178.2(7) 7_565 .
Ni3 Ni2 Cu1 Ni11 29.6(3) . .
Ni14 Ni2 Cu1 Ni11 -140.30(16) . .
Ni3 Ni2 Cu1 Ni11 -173.1(4) 7_565 .
Ni4 Ni2 Cu1 Ni11 -101.00(17) 7_565 .
Ni9 Ni2 Cu1 Ni11 145.61(17) . .
Ni1 Ni2 Cu1 Ni11 109.89(18) . .
Ni10 Ni2 Cu1 Ni11 66.58(13) . .
Ni7 Ni2 Cu1 Ni11 -70.80(14) . .
Ni5 Ni2 Cu1 Ni11 -36.54(15) 7_565 .
C1 Ni2 Cu1 Ni10 -36.7(7) . .
C2 Ni2 Cu1 Ni10 115.2(7) 7_565 .
Ni3 Ni2 Cu1 Ni10 -36.9(3) . .
Ni14 Ni2 Cu1 Ni10 153.12(15) . .
Ni3 Ni2 Cu1 Ni10 120.3(3) 7_565 .
Ni4 Ni2 Cu1 Ni10 -167.58(18) 7_565 .
Ni9 Ni2 Cu1 Ni10 79.04(14) . .
Ni1 Ni2 Cu1 Ni10 43.31(16) . .
Ni7 Ni2 Cu1 Ni10 -137.38(16) . .
Ni5 Ni2 Cu1 Ni10 -103.12(16) 7_565 .
C1 Ni2 Cu1 Ni9 -115.8(7) . .
C2 Ni2 Cu1 Ni9 36.2(7) 7_565 .
Ni3 Ni2 Cu1 Ni9 -116.0(3) . .
Ni14 Ni2 Cu1 Ni9 74.09(15) . .
Ni3 Ni2 Cu1 Ni9 41.3(3) 7_565 .
Ni4 Ni2 Cu1 Ni9 113.39(18) 7_565 .
Ni1 Ni2 Cu1 Ni9 -35.73(17) . .
Ni10 Ni2 Cu1 Ni9 -79.04(14) . .
Ni7 Ni2 Cu1 Ni9 143.58(17) . .
Ni5 Ni2 Cu1 Ni9 177.84(19) 7_565 .
C1 Ni2 Cu1 Ni14 170.1(7) . .
C2 Ni2 Cu1 Ni14 -37.9(7) 7_565 .
Ni3 Ni2 Cu1 Ni14 169.9(3) . .
Ni3 Ni2 Cu1 Ni14 -32.8(3) 7_565 .
Ni4 Ni2 Cu1 Ni14 39.30(16) 7_565 .
Ni9 Ni2 Cu1 Ni14 -74.09(15) . .
Ni1 Ni2 Cu1 Ni14 -109.81(18) . .
Ni10 Ni2 Cu1 Ni14 -153.12(15) . .
Ni7 Ni2 Cu1 Ni14 69.50(14) . .
Ni5 Ni2 Cu1 Ni14 103.75(17) 7_565 .
C1 Ni2 Cu1 Ni7 100.6(7) . .
C2 Ni2 Cu1 Ni7 -107.4(7) 7_565 .
Ni3 Ni2 Cu1 Ni7 100.4(3) . .
Ni14 Ni2 Cu1 Ni7 -69.50(14) . .
Ni3 Ni2 Cu1 Ni7 -102.3(4) 7_565 .
Ni4 Ni2 Cu1 Ni7 -30.20(16) 7_565 .
Ni9 Ni2 Cu1 Ni7 -143.58(17) . .
Ni1 Ni2 Cu1 Ni7 -179.31(19) . .
Ni10 Ni2 Cu1 Ni7 137.38(16) . .
Ni5 Ni2 Cu1 Ni7 34.26(15) 7_565 .
C16 Ni11 Cu1 N1 1.3(14) . .
C18 Ni11 Cu1 N1 35(4) . .
C1 Ni11 Cu1 N1 160.9(12) . .
C17 Ni11 Cu1 N1 -90.8(11) . .
Ni13 Ni11 Cu1 N1 155.6(9) . .
Ni10 Ni11 Cu1 N1 117.8(9) . .
Ni5 Ni11 Cu1 N1 -135.6(9) 7_565 .
Ni2 Ni11 Cu1 N1 -170.8(9) . .
Ni7 Ni11 Cu1 N1 -101.3(9) . .
C16 Ni11 Cu1 Ni2 172.1(11) . .
C18 Ni11 Cu1 Ni2 -154(4) . .
C1 Ni11 Cu1 Ni2 -28.3(7) . .
C17 Ni11 Cu1 Ni2 80.1(7) . .
Ni13 Ni11 Cu1 Ni2 -33.6(3) . .
Ni10 Ni11 Cu1 Ni2 -71.33(14) . .
Ni5 Ni11 Cu1 Ni2 35.21(14) 7_565 .
Ni7 Ni11 Cu1 Ni2 69.58(13) . .
C16 Ni11 Cu1 Ni10 -116.5(11) . .
C18 Ni11 Cu1 Ni10 -82(4) . .
C1 Ni11 Cu1 Ni10 43.0(7) . .
C17 Ni11 Cu1 Ni10 151.4(7) . .
Ni13 Ni11 Cu1 Ni10 37.7(3) . .
Ni5 Ni11 Cu1 Ni10 106.55(17) 7_565 .
Ni2 Ni11 Cu1 Ni10 71.33(14) . .
Ni7 Ni11 Cu1 Ni10 140.91(16) . .
C16 Ni11 Cu1 Ni9 -156.2(11) . .
C18 Ni11 Cu1 Ni9 -122(4) . .
C1 Ni11 Cu1 Ni9 3.4(7) . .
C17 Ni11 Cu1 Ni9 111.8(7) . .
Ni13 Ni11 Cu1 Ni9 -1.9(4) . .
Ni10 Ni11 Cu1 Ni9 -39.63(17) . .
Ni5 Ni11 Cu1 Ni9 66.9(2) 7_565 .
Ni2 Ni11 Cu1 Ni9 31.70(16) . .
Ni7 Ni11 Cu1 Ni9 101.28(18) . .
C16 Ni11 Cu1 Ni14 136.9(11) . .
C18 Ni11 Cu1 Ni14 171(4) . .
C1 Ni11 Cu1 Ni14 -63.5(7) . .
C17 Ni11 Cu1 Ni14 44.9(7) . .
Ni13 Ni11 Cu1 Ni14 -68.8(3) . .
Ni10 Ni11 Cu1 Ni14 -106.53(17) . .
Ni5 Ni11 Cu1 Ni14 0.0(2) 7_565 .
Ni2 Ni11 Cu1 Ni14 -35.19(14) . .
Ni7 Ni11 Cu1 Ni14 34.39(14) . .
C16 Ni11 Cu1 Ni7 102.5(11) . .
C18 Ni11 Cu1 Ni7 137(4) . .
C1 Ni11 Cu1 Ni7 -97.9(7) . .
C17 Ni11 Cu1 Ni7 10.5(7) . .
Ni13 Ni11 Cu1 Ni7 -103.2(3) . .
Ni10 Ni11 Cu1 Ni7 -140.91(16) . .
Ni5 Ni11 Cu1 Ni7 -34.37(14) 7_565 .
Ni2 Ni11 Cu1 Ni7 -69.58(13) . .
C14 Ni10 Cu1 N1 8.1(14) . .
C19 Ni10 Cu1 N1 -12(4) . .
C1 Ni10 Cu1 N1 -153.2(12) . .
Ni6 Ni10 Cu1 N1 -166.7(10) . .
Ni11 Ni10 Cu1 N1 -112.1(10) . .
Ni2 Ni10 Cu1 N1 173.5(10) . .
Ni1 Ni10 Cu1 N1 137.8(10) . .
Ni9 Ni10 Cu1 N1 107.5(10) . .
C14 Ni10 Cu1 Ni2 -165.4(10) . .
C19 Ni10 Cu1 Ni2 174(4) . .
C1 Ni10 Cu1 Ni2 33.3(6) . .
Ni6 Ni10 Cu1 Ni2 19.7(3) . .
Ni11 Ni10 Cu1 Ni2 74.37(14) . .
Ni1 Ni10 Cu1 Ni2 -35.74(13) . .
Ni9 Ni10 Cu1 Ni2 -66.00(13) . .
C14 Ni10 Cu1 Ni11 120.2(10) . .
C19 Ni10 Cu1 Ni11 100(4) . .
C1 Ni10 Cu1 Ni11 -41.1(6) . .
Ni6 Ni10 Cu1 Ni11 -54.6(3) . .
Ni2 Ni10 Cu1 Ni11 -74.37(14) . .
Ni1 Ni10 Cu1 Ni11 -110.11(16) . .
Ni9 Ni10 Cu1 Ni11 -140.37(17) . .
C14 Ni10 Cu1 Ni9 -99.4(9) . .
C19 Ni10 Cu1 Ni9 -120(4) . .
C1 Ni10 Cu1 Ni9 99.3(7) . .
Ni6 Ni10 Cu1 Ni9 85.7(3) . .
Ni11 Ni10 Cu1 Ni9 140.37(17) . .
Ni2 Ni10 Cu1 Ni9 66.00(13) . .
Ni1 Ni10 Cu1 Ni9 30.25(13) . .
C14 Ni10 Cu1 Ni14 -140.6(9) . .
C19 Ni10 Cu1 Ni14 -161(4) . .
C1 Ni10 Cu1 Ni14 58.1(7) . .
Ni6 Ni10 Cu1 Ni14 44.6(3) . .
Ni11 Ni10 Cu1 Ni14 99.20(18) . .
Ni2 Ni10 Cu1 Ni14 24.83(15) . .
Ni1 Ni10 Cu1 Ni14 -10.91(19) . .
Ni9 Ni10 Cu1 Ni14 -41.16(15) . .
C14 Ni10 Cu1 Ni7 156.0(9) . .
C19 Ni10 Cu1 Ni7 135(4) . .
C1 Ni10 Cu1 Ni7 -5.3(7) . .
Ni6 Ni10 Cu1 Ni7 -18.8(3) . .
Ni11 Ni10 Cu1 Ni7 35.80(15) . .
Ni2 Ni10 Cu1 Ni7 -38.57(14) . .
Ni1 Ni10 Cu1 Ni7 -74.31(17) . .
Ni9 Ni10 Cu1 Ni7 -104.57(17) . .
C11 Ni9 Cu1 N1 -12.3(14) . .
C2 Ni9 Cu1 N1 133.0(12) 7_565 .
C13 Ni9 Cu1 N1 -108.4(12) . .
Ni15 Ni9 Cu1 N1 77.3(10) . .
Ni2 Ni9 Cu1 N1 167.5(10) . .
Ni1 Ni9 Cu1 N1 -158.2(9) . .
Ni8 Ni9 Cu1 N1 138.3(10) . .
Ni14 Ni9 Cu1 N1 99.6(9) . .
Ni10 Ni9 Cu1 N1 -123.4(10) . .
C11 Ni9 Cu1 Ni2 -179.8(10) . .
C2 Ni9 Cu1 Ni2 -34.4(7) 7_565 .
C13 Ni9 Cu1 Ni2 84.1(8) . .
Ni15 Ni9 Cu1 Ni2 -90.2(2) . .
Ni1 Ni9 Cu1 Ni2 34.31(16) . .
Ni8 Ni9 Cu1 Ni2 -29.2(3) . .
Ni14 Ni9 Cu1 Ni2 -67.84(14) . .
Ni10 Ni9 Cu1 Ni2 69.13(14) . .
C11 Ni9 Cu1 Ni11 147.1(10) . .
C2 Ni9 Cu1 Ni11 -67.6(7) 7_565 .
C13 Ni9 Cu1 Ni11 51.0(8) . .
Ni15 Ni9 Cu1 Ni11 -123.3(2) . .
Ni2 Ni9 Cu1 Ni11 -33.12(17) . .
Ni1 Ni9 Cu1 Ni11 1.2(2) . .
Ni8 Ni9 Cu1 Ni11 -62.3(3) . .
Ni14 Ni9 Cu1 Ni11 -100.96(19) . .
Ni10 Ni9 Cu1 Ni11 36.01(16) . .
C11 Ni9 Cu1 Ni10 111.1(10) . .
C2 Ni9 Cu1 Ni10 -103.6(7) 7_565 .
C13 Ni9 Cu1 Ni10 14.9(8) . .
Ni15 Ni9 Cu1 Ni10 -159.3(2) . .
Ni2 Ni9 Cu1 Ni10 -69.13(14) . .
Ni1 Ni9 Cu1 Ni10 -34.82(15) . .
Ni8 Ni9 Cu1 Ni10 -98.3(3) . .
Ni14 Ni9 Cu1 Ni10 -136.97(16) . .
C11 Ni9 Cu1 Ni14 -111.9(10) . .
C2 Ni9 Cu1 Ni14 33.4(7) 7_565 .
C13 Ni9 Cu1 Ni14 151.9(8) . .
Ni15 Ni9 Cu1 Ni14 -22.33(19) . .
Ni2 Ni9 Cu1 Ni14 67.84(14) . .
Ni1 Ni9 Cu1 Ni14 102.15(18) . .
Ni8 Ni9 Cu1 Ni14 38.7(3) . .
Ni10 Ni9 Cu1 Ni14 136.97(16) . .
C11 Ni9 Cu1 Ni7 -146.3(10) . .
C2 Ni9 Cu1 Ni7 -1.0(7) 7_565 .
C13 Ni9 Cu1 Ni7 117.5(8) . .
Ni15 Ni9 Cu1 Ni7 -56.7(2) . .
Ni2 Ni9 Cu1 Ni7 33.45(16) . .
Ni1 Ni9 Cu1 Ni7 67.8(2) . .
Ni8 Ni9 Cu1 Ni7 4.3(4) . .
Ni14 Ni9 Cu1 Ni7 -34.39(16) . .
Ni10 Ni9 Cu1 Ni7 102.58(18) . .
C12 Ni14 Cu1 N1 0.2(12) . .
C2 Ni14 Cu1 N1 -144.3(10) 7_565 .
C3 Ni14 Cu1 N1 97.3(11) 7_565 .
Ni2 Ni14 Cu1 N1 179.8(8) . .
Ni15 Ni14 Cu1 N1 -89.5(8) . .
Ni4 Ni14 Cu1 N1 144.6(8) 7_565 .
Ni12 Ni14 Cu1 N1 -150.5(8) 7_565 .
Ni7 Ni14 Cu1 N1 107.2(8) . .
Ni9 Ni14 Cu1 N1 -111.1(8) . .
C12 Ni14 Cu1 Ni2 -179.6(10) . .
C2 Ni14 Cu1 Ni2 35.9(7) 7_565 .
C3 Ni14 Cu1 Ni2 -82.5(8) 7_565 .
Ni15 Ni14 Cu1 Ni2 90.65(19) . .
Ni4 Ni14 Cu1 Ni2 -35.21(14) 7_565 .
Ni12 Ni14 Cu1 Ni2 29.7(3) 7_565 .
Ni7 Ni14 Cu1 Ni2 -72.62(13) . .
Ni9 Ni14 Cu1 Ni2 69.07(13) . .
C12 Ni14 Cu1 Ni11 -142.4(10) . .
C2 Ni14 Cu1 Ni11 73.1(7) 7_565 .
C3 Ni14 Cu1 Ni11 -45.3(8) 7_565 .
Ni2 Ni14 Cu1 Ni11 37.18(15) . .
Ni15 Ni14 Cu1 Ni11 127.83(19) . .
Ni4 Ni14 Cu1 Ni11 2.0(2) 7_565 .
Ni12 Ni14 Cu1 Ni11 66.9(3) 7_565 .
Ni7 Ni14 Cu1 Ni11 -35.44(15) . .
Ni9 Ni14 Cu1 Ni11 106.25(17) . .
C12 Ni14 Cu1 Ni10 154.7(10) . .
C2 Ni14 Cu1 Ni10 10.2(7) 7_565 .
C3 Ni14 Cu1 Ni10 -108.2(8) 7_565 .
Ni2 Ni14 Cu1 Ni10 -25.67(15) . .
Ni15 Ni14 Cu1 Ni10 65.0(2) . .
Ni4 Ni14 Cu1 Ni10 -60.9(2) 7_565 .
Ni12 Ni14 Cu1 Ni10 4.1(4) 7_565 .
Ni7 Ni14 Cu1 Ni10 -98.30(17) . .
Ni9 Ni14 Cu1 Ni10 43.40(16) . .
C12 Ni14 Cu1 Ni9 111.3(10) . .
C2 Ni14 Cu1 Ni9 -33.2(7) 7_565 .
C3 Ni14 Cu1 Ni9 -151.6(8) 7_565 .
Ni2 Ni14 Cu1 Ni9 -69.07(13) . .
Ni15 Ni14 Cu1 Ni9 21.58(18) . .
Ni4 Ni14 Cu1 Ni9 -104.28(16) 7_565 .
Ni12 Ni14 Cu1 Ni9 -39.3(3) 7_565 .
Ni7 Ni14 Cu1 Ni9 -141.69(16) . .
C12 Ni14 Cu1 Ni7 -107.0(10) . .
C2 Ni14 Cu1 Ni7 108.5(7) 7_565 .
C3 Ni14 Cu1 Ni7 -9.9(8) 7_565 .
Ni2 Ni14 Cu1 Ni7 72.62(13) . .
Ni15 Ni14 Cu1 Ni7 163.3(2) . .
Ni4 Ni14 Cu1 Ni7 37.42(14) 7_565 .
Ni12 Ni14 Cu1 Ni7 102.4(3) 7_565 .
Ni9 Ni14 Cu1 Ni7 141.69(16) . .
C15 Ni7 Cu1 N1 3.2(13) . .
C17 Ni7 Cu1 N1 103.3(13) . .
C3 Ni7 Cu1 N1 -88.8(13) 7_565 .
Ni4 Ni7 Cu1 N1 -139.5(10) 7_565 .
Ni5 Ni7 Cu1 N1 155.9(10) 7_565 .
Ni2 Ni7 Cu1 N1 -168.2(10) . .
Ni14 Ni7 Cu1 N1 -99.8(10) . .
Ni11 Ni7 Cu1 N1 118.6(10) . .
C15 Ni7 Cu1 Ni2 171.5(9) . .
C17 Ni7 Cu1 Ni2 -88.5(9) . .
C3 Ni7 Cu1 Ni2 79.4(8) 7_565 .
Ni4 Ni7 Cu1 Ni2 28.74(15) 7_565 .
Ni5 Ni7 Cu1 Ni2 -35.85(15) 7_565 .
Ni14 Ni7 Cu1 Ni2 68.39(14) . .
Ni11 Ni7 Cu1 Ni2 -73.20(14) . .
C15 Ni7 Cu1 Ni11 -115.3(9) . .
C17 Ni7 Cu1 Ni11 -15.3(9) . .
C3 Ni7 Cu1 Ni11 152.6(8) 7_565 .
Ni4 Ni7 Cu1 Ni11 101.94(17) 7_565 .
Ni5 Ni7 Cu1 Ni11 37.34(15) 7_565 .
Ni2 Ni7 Cu1 Ni11 73.20(14) . .
Ni14 Ni7 Cu1 Ni11 141.59(16) . .
C15 Ni7 Cu1 Ni10 -149.7(9) . .
C17 Ni7 Cu1 Ni10 -49.7(9) . .
C3 Ni7 Cu1 Ni10 118.2(8) 7_565 .
Ni4 Ni7 Cu1 Ni10 67.5(2) 7_565 .
Ni5 Ni7 Cu1 Ni10 2.9(2) 7_565 .
Ni2 Ni7 Cu1 Ni10 38.79(14) . .
Ni14 Ni7 Cu1 Ni10 107.18(17) . .
Ni11 Ni7 Cu1 Ni10 -34.40(15) . .
C15 Ni7 Cu1 Ni9 138.7(9) . .
C17 Ni7 Cu1 Ni9 -121.3(9) . .
C3 Ni7 Cu1 Ni9 46.7(9) 7_565 .
Ni4 Ni7 Cu1 Ni9 -4.0(2) 7_565 .
Ni5 Ni7 Cu1 Ni9 -68.6(2) 7_565 .
Ni2 Ni7 Cu1 Ni9 -32.79(15) . .
Ni14 Ni7 Cu1 Ni9 35.60(16) . .
Ni11 Ni7 Cu1 Ni9 -105.98(18) . .
C15 Ni7 Cu1 Ni14 103.1(9) . .
C17 Ni7 Cu1 Ni14 -156.9(9) . .
C3 Ni7 Cu1 Ni14 11.0(8) 7_565 .
Ni4 Ni7 Cu1 Ni14 -39.65(15) 7_565 .
Ni5 Ni7 Cu1 Ni14 -104.24(17) 7_565 .
Ni2 Ni7 Cu1 Ni14 -68.39(14) . .
Ni11 Ni7 Cu1 Ni14 -141.59(16) . .
C2 Ni2 C1 Ni3 52.2(19) 7_565 .
Cu1 Ni2 C1 Ni3 -179.9(5) . .
Ni14 Ni2 C1 Ni3 -147(2) . .
Ni3 Ni2 C1 Ni3 11.6(8) 7_565 .
Ni4 Ni2 C1 Ni3 -52.6(9) 7_565 .
Ni9 Ni2 C1 Ni3 112.6(6) . .
Ni1 Ni2 C1 Ni3 67.1(6) . .
Ni10 Ni2 C1 Ni3 135.9(11) . .
Ni7 Ni2 C1 Ni3 -113.4(6) . .
Ni5 Ni2 C1 Ni3 -71.3(6) 7_565 .
C2 Ni2 C1 Ni13 130(2) 7_565 .
Cu1 Ni2 C1 Ni13 -102(3) . .
Ni3 Ni2 C1 Ni13 78(3) . .
Ni14 Ni2 C1 Ni13 -69(4) . .
Ni3 Ni2 C1 Ni13 89(3) 7_565 .
Ni4 Ni2 C1 Ni13 25(3) 7_565 .
Ni9 Ni2 C1 Ni13 -170(2) . .
Ni1 Ni2 C1 Ni13 145(3) . .
Ni10 Ni2 C1 Ni13 -146(3) . .
Ni7 Ni2 C1 Ni13 -36(3) . .
Ni5 Ni2 C1 Ni13 6(2) 7_565 .
C2 Ni2 C1 Ni11 -165.2(13) 7_565 .
Cu1 Ni2 C1 Ni11 -37.3(8) . .
Ni3 Ni2 C1 Ni11 142.6(12) . .
Ni14 Ni2 C1 Ni11 -5(3) . .
Ni3 Ni2 C1 Ni11 154.1(5) 7_565 .
Ni4 Ni2 C1 Ni11 90.0(8) 7_565 .
Ni9 Ni2 C1 Ni11 -104.8(7) . .
Ni1 Ni2 C1 Ni11 -150.3(8) . .
Ni10 Ni2 C1 Ni11 -81.5(9) . .
Ni7 Ni2 C1 Ni11 29.2(8) . .
Ni5 Ni2 C1 Ni11 71.3(6) 7_565 .
C2 Ni2 C1 Ni10 -83.7(18) 7_565 .
Cu1 Ni2 C1 Ni10 44.2(7) . .
Ni3 Ni2 C1 Ni10 -135.9(11) . .
Ni14 Ni2 C1 Ni10 77(3) . .
Ni3 Ni2 C1 Ni10 -124.4(5) 7_565 .
Ni4 Ni2 C1 Ni10 171.5(2) 7_565 .
Ni9 Ni2 C1 Ni10 -23.3(10) . .
Ni1 Ni2 C1 Ni10 -68.9(5) . .
Ni7 Ni2 C1 Ni10 110.7(5) . .
Ni5 Ni2 C1 Ni10 152.8(9) 7_565 .
C2 Ni2 C1 Ni6 -20(3) 7_565 .
Cu1 Ni2 C1 Ni6 108.1(14) . .
Ni3 Ni2 C1 Ni6 -72.0(13) . .
Ni14 Ni2 C1 Ni6 140.9(16) . .
Ni3 Ni2 C1 Ni6 -60.5(15) 7_565 .
Ni4 Ni2 C1 Ni6 -124.6(12) 7_565 .
Ni9 Ni2 C1 Ni6 40.6(17) . .
Ni1 Ni2 C1 Ni6 -4.9(12) . .
Ni10 Ni2 C1 Ni6 63.9(12) . .
Ni7 Ni2 C1 Ni6 174.6(12) . .
Ni5 Ni2 C1 Ni6 -143.3(17) 7_565 .
C2 Ni2 C1 Ni5 123.5(15) 7_565 7_565
Cu1 Ni2 C1 Ni5 -108.6(4) . 7_565
Ni3 Ni2 C1 Ni5 71.3(6) . 7_565
Ni14 Ni2 C1 Ni5 -76(3) . 7_565
Ni3 Ni2 C1 Ni5 82.8(4) 7_565 7_565
Ni4 Ni2 C1 Ni5 18.7(8) 7_565 7_565
Ni9 Ni2 C1 Ni5 -176.14(19) . 7_565
Ni1 Ni2 C1 Ni5 138.4(5) . 7_565
Ni10 Ni2 C1 Ni5 -152.8(9) . 7_565
Ni7 Ni2 C1 Ni5 -42.1(5) . 7_565
C2 Ni3 C1 Ni2 158.4(12) . .
Ni3 Ni3 C1 Ni2 -11.8(8) 7_565 .
Ni4 Ni3 C1 Ni2 -107.1(6) . .
Ni2 Ni3 C1 Ni2 -48(3) 7_565 .
Ni12 Ni3 C1 Ni2 -173.2(6) . .
Ni6 Ni3 C1 Ni2 -128.8(10) . .
Ni8 Ni3 C1 Ni2 120.9(6) 7_565 .
Ni5 Ni3 C1 Ni2 74.4(6) 7_565 .
Ni1 Ni3 C1 Ni2 58.4(9) 7_565 .
Ni1 Ni3 C1 Ni2 -63.3(5) . .
C2 Ni3 C1 Ni13 9(2) . .
Ni3 Ni3 C1 Ni13 -161.3(5) 7_565 .
Ni4 Ni3 C1 Ni13 103.4(7) . .
Ni2 Ni3 C1 Ni13 -149.4(12) . .
Ni2 Ni3 C1 Ni13 162(2) 7_565 .
Ni12 Ni3 C1 Ni13 37.4(8) . .
Ni6 Ni3 C1 Ni13 81.7(9) . .
Ni8 Ni3 C1 Ni13 -28.5(8) 7_565 .
Ni5 Ni3 C1 Ni13 -75.0(7) 7_565 .
Ni1 Ni3 C1 Ni13 -91.0(9) 7_565 .
Ni1 Ni3 C1 Ni13 147.3(9) . .
C2 Ni3 C1 Ni11 81(3) . .
Ni3 Ni3 C1 Ni11 -89(2) 7_565 .
Ni4 Ni3 C1 Ni11 175.3(17) . .
Ni2 Ni3 C1 Ni11 -78(2) . .
Ni2 Ni3 C1 Ni11 -126(2) 7_565 .
Ni12 Ni3 C1 Ni11 109(2) . .
Ni6 Ni3 C1 Ni11 154(3) . .
Ni8 Ni3 C1 Ni11 43(2) 7_565 .
Ni5 Ni3 C1 Ni11 -3.2(17) 7_565 .
Ni1 Ni3 C1 Ni11 -19(3) 7_565 .
Ni1 Ni3 C1 Ni11 -141(2) . .
C2 Ni3 C1 Ni10 -127.9(17) . .
Ni3 Ni3 C1 Ni10 61.9(18) 7_565 .
Ni4 Ni3 C1 Ni10 -33.5(19) . .
Ni2 Ni3 C1 Ni10 73.7(16) . .
Ni2 Ni3 C1 Ni10 25(4) 7_565 .
Ni12 Ni3 C1 Ni10 -99.5(17) . .
Ni6 Ni3 C1 Ni10 -55.1(14) . .
Ni8 Ni3 C1 Ni10 -165.4(15) 7_565 .
Ni5 Ni3 C1 Ni10 148(2) 7_565 .
Ni1 Ni3 C1 Ni10 132.1(14) 7_565 .
Ni1 Ni3 C1 Ni10 10.4(15) . .
C2 Ni3 C1 Ni6 -72.8(16) . .
Ni3 Ni3 C1 Ni6 117.0(5) 7_565 .
Ni4 Ni3 C1 Ni6 21.7(8) . .
Ni2 Ni3 C1 Ni6 128.8(10) . .
Ni2 Ni3 C1 Ni6 80(3) 7_565 .
Ni12 Ni3 C1 Ni6 -44.3(6) . .
Ni8 Ni3 C1 Ni6 -110.2(5) 7_565 .
Ni5 Ni3 C1 Ni6 -156.8(8) 7_565 .
Ni1 Ni3 C1 Ni6 -172.8(2) 7_565 .
Ni1 Ni3 C1 Ni6 65.5(5) . .
C2 Ni3 C1 Ni5 84.0(15) . 7_565
Ni3 Ni3 C1 Ni5 -86.2(4) 7_565 7_565
Ni4 Ni3 C1 Ni5 178.44(18) . 7_565
Ni2 Ni3 C1 Ni5 -74.4(6) . 7_565
Ni2 Ni3 C1 Ni5 -123(3) 7_565 7_565
Ni12 Ni3 C1 Ni5 112.4(3) . 7_565
Ni6 Ni3 C1 Ni5 156.8(8) . 7_565
Ni8 Ni3 C1 Ni5 46.5(5) 7_565 7_565
Ni1 Ni3 C1 Ni5 -16.0(8) 7_565 7_565
Ni1 Ni3 C1 Ni5 -137.7(5) . 7_565
C6' Ni13 C1 Ni2 -160(13) . .
C18 Ni13 C1 Ni2 74(3) . .
C6 Ni13 C1 Ni2 -141(3) . .
Ni11 Ni13 C1 Ni2 67(2) . .
Ni6 Ni13 C1 Ni2 -156(3) . .
Ni12 Ni13 C1 Ni2 -112(3) . .
Ni3 Ni13 C1 Ni2 -76(3) . .
Ni8 Ni13 C1 Ni2 -50(3) 7_565 .
Ni5 Ni13 C1 Ni2 -6(2) 7_565 .
C6' Ni13 C1 Ni3 -84(14) . .
C18 Ni13 C1 Ni3 149.5(11) . .
C6 Ni13 C1 Ni3 -65(3) . .
Ni11 Ni13 C1 Ni3 143.0(12) . .
Ni6 Ni13 C1 Ni3 -80.1(8) . .
Ni12 Ni13 C1 Ni3 -36.0(7) . .
Ni8 Ni13 C1 Ni3 25.9(8) 7_565 .
Ni5 Ni13 C1 Ni3 69.4(7) 7_565 .
C6' Ni13 C1 Ni11 133(13) . .
C18 Ni13 C1 Ni11 6.6(12) . .
C6 Ni13 C1 Ni11 152(2) . .
Ni6 Ni13 C1 Ni11 137.0(11) . .
Ni12 Ni13 C1 Ni11 -178.9(6) . .
Ni3 Ni13 C1 Ni11 -143.0(12) . .
Ni8 Ni13 C1 Ni11 -117.0(6) 7_565 .
Ni5 Ni13 C1 Ni11 -73.6(6) 7_565 .
C6' Ni13 C1 Ni10 61(14) . .
C18 Ni13 C1 Ni10 -65.8(16) . .
C6 Ni13 C1 Ni10 80(3) . .
Ni11 Ni13 C1 Ni10 -72.4(12) . .
Ni6 Ni13 C1 Ni10 64.6(11) . .
Ni12 Ni13 C1 Ni10 108.7(12) . .
Ni3 Ni13 C1 Ni10 144.6(18) . .
Ni8 Ni13 C1 Ni10 170.6(12) 7_565 .
Ni5 Ni13 C1 Ni10 -146.0(16) 7_565 .
C6' Ni13 C1 Ni6 -4(14) . .
C18 Ni13 C1 Ni6 -130.4(11) . .
C6 Ni13 C1 Ni6 15(3) . .
Ni11 Ni13 C1 Ni6 -137.0(11) . .
Ni12 Ni13 C1 Ni6 44.1(6) . .
Ni3 Ni13 C1 Ni6 80.1(8) . .
Ni8 Ni13 C1 Ni6 106.0(6) 7_565 .
Ni5 Ni13 C1 Ni6 149.4(9) 7_565 .
C6' Ni13 C1 Ni5 -153(13) . 7_565
C18 Ni13 C1 Ni5 80.2(11) . 7_565
C6 Ni13 C1 Ni5 -134(2) . 7_565
Ni11 Ni13 C1 Ni5 73.6(6) . 7_565
Ni6 Ni13 C1 Ni5 -149.4(9) . 7_565
Ni12 Ni13 C1 Ni5 -105.3(4) . 7_565
Ni3 Ni13 C1 Ni5 -69.4(7) . 7_565
Ni8 Ni13 C1 Ni5 -43.4(5) 7_565 7_565
C16 Ni11 C1 Ni2 78(3) . .
C18 Ni11 C1 Ni2 -157.3(11) . .
C17 Ni11 C1 Ni2 -68.1(11) . .
Ni13 Ni11 C1 Ni2 -151.3(12) . .
Ni10 Ni11 C1 Ni2 83.8(9) . .
Ni5 Ni11 C1 Ni2 -72.6(7) 7_565 .
Cu1 Ni11 C1 Ni2 33.1(7) . .
Ni7 Ni11 C1 Ni2 -27.0(8) . .
C16 Ni11 C1 Ni3 154(2) . .
C18 Ni11 C1 Ni3 -82(2) . .
C17 Ni11 C1 Ni3 8(2) . .
Ni13 Ni11 C1 Ni3 -76(2) . .
Ni10 Ni11 C1 Ni3 160(3) . .
Ni5 Ni11 C1 Ni3 3.1(17) 7_565 .
Cu1 Ni11 C1 Ni3 109(2) . .
Ni2 Ni11 C1 Ni3 76(2) . .
Ni7 Ni11 C1 Ni3 49(2) . .
C16 Ni11 C1 Ni13 -131(2) . .
C18 Ni11 C1 Ni13 -6.0(11) . .
C17 Ni11 C1 Ni13 83.1(10) . .
Ni10 Ni11 C1 Ni13 -124.9(10) . .
Ni5 Ni11 C1 Ni13 78.7(6) 7_565 .
Cu1 Ni11 C1 Ni13 -175.7(6) . .
Ni2 Ni11 C1 Ni13 151.3(12) . .
Ni7 Ni11 C1 Ni13 124.3(6) . .
C16 Ni11 C1 Ni10 -6(3) . .
C18 Ni11 C1 Ni10 118.9(11) . .
C17 Ni11 C1 Ni10 -151.9(8) . .
Ni13 Ni11 C1 Ni10 124.9(10) . .
Ni5 Ni11 C1 Ni10 -156.4(9) 7_565 .
Cu1 Ni11 C1 Ni10 -50.7(6) . .
Ni2 Ni11 C1 Ni10 -83.8(9) . .
Ni7 Ni11 C1 Ni10 -110.8(6) . .
C16 Ni11 C1 Ni6 -63(3) . .
C18 Ni11 C1 Ni6 61.5(18) . .
C17 Ni11 C1 Ni6 150.7(15) . .
Ni13 Ni11 C1 Ni6 67.6(15) . .
Ni10 Ni11 C1 Ni6 -57.4(13) . .
Ni5 Ni11 C1 Ni6 146.3(18) 7_565 .
Cu1 Ni11 C1 Ni6 -108.1(16) . .
Ni2 Ni11 C1 Ni6 -141(2) . .
Ni7 Ni11 C1 Ni6 -168.2(15) . .
C16 Ni11 C1 Ni5 151(3) . 7_565
C18 Ni11 C1 Ni5 -84.7(10) . 7_565
C17 Ni11 C1 Ni5 4.4(9) . 7_565
Ni13 Ni11 C1 Ni5 -78.7(6) . 7_565
Ni10 Ni11 C1 Ni5 156.4(9) . 7_565
Cu1 Ni11 C1 Ni5 105.6(4) . 7_565
Ni2 Ni11 C1 Ni5 72.6(7) . 7_565
Ni7 Ni11 C1 Ni5 45.5(4) . 7_565
C14 Ni10 C1 Ni2 -87(3) . .
C19 Ni10 C1 Ni2 148.5(10) . .
Ni6 Ni10 C1 Ni2 130.8(10) . .
Ni11 Ni10 C1 Ni2 -89.1(9) . .
Cu1 Ni10 C1 Ni2 -38.7(6) . .
Ni1 Ni10 C1 Ni2 63.1(6) . .
Ni9 Ni10 C1 Ni2 17.6(7) . .
C14 Ni10 C1 Ni3 -160(2) . .
C19 Ni10 C1 Ni3 75.2(19) . .
Ni6 Ni10 C1 Ni3 57.6(15) . .
Ni11 Ni10 C1 Ni3 -162(2) . .
Ni2 Ni10 C1 Ni3 -73.3(16) . .
Cu1 Ni10 C1 Ni3 -112.0(17) . .
Ni1 Ni10 C1 Ni3 -10.2(15) . .
Ni9 Ni10 C1 Ni3 -55.7(18) . .
C14 Ni10 C1 Ni13 74(3) . .
C19 Ni10 C1 Ni13 -51.3(16) . .
Ni6 Ni10 C1 Ni13 -69.0(12) . .
Ni11 Ni10 C1 Ni13 71.1(12) . .
Ni2 Ni10 C1 Ni13 160.2(19) . .
Cu1 Ni10 C1 Ni13 121.5(13) . .
Ni1 Ni10 C1 Ni13 -136.7(15) . .
Ni9 Ni10 C1 Ni13 177.8(12) . .
C14 Ni10 C1 Ni11 2(3) . .
C19 Ni10 C1 Ni11 -122.4(10) . .
Ni6 Ni10 C1 Ni11 -140.0(10) . .
Ni2 Ni10 C1 Ni11 89.1(9) . .
Cu1 Ni10 C1 Ni11 50.4(6) . .
Ni1 Ni10 C1 Ni11 152.2(9) . .
Ni9 Ni10 C1 Ni11 106.7(6) . .
C14 Ni10 C1 Ni6 142(3) . .
C19 Ni10 C1 Ni6 17.7(10) . .
Ni11 Ni10 C1 Ni6 140.0(10) . .
Ni2 Ni10 C1 Ni6 -130.8(10) . .
Cu1 Ni10 C1 Ni6 -169.5(5) . .
Ni1 Ni10 C1 Ni6 -67.8(5) . .
Ni9 Ni10 C1 Ni6 -113.2(5) . .
C14 Ni10 C1 Ni5 -38(4) . 7_565
C19 Ni10 C1 Ni5 -163.0(19) . 7_565
Ni6 Ni10 C1 Ni5 179(2) . 7_565
Ni11 Ni10 C1 Ni5 -40.7(14) . 7_565
Ni2 Ni10 C1 Ni5 48.5(15) . 7_565
Cu1 Ni10 C1 Ni5 9.8(18) . 7_565
Ni1 Ni10 C1 Ni5 111.5(19) . 7_565
Ni9 Ni10 C1 Ni5 66.1(18) . 7_565
C5 Ni6 C1 Ni2 138(2) . .
C19 Ni6 C1 Ni2 -86.9(17) . .
Ni10 Ni6 C1 Ni2 -68.7(13) . .
Ni12 Ni6 C1 Ni2 118.0(14) . .
Ni3 Ni6 C1 Ni2 73.2(14) . .
Ni13 Ni6 C1 Ni2 165(2) . .
Ni4 Ni6 C1 Ni2 54.0(15) . .
Ni1 Ni6 C1 Ni2 4.9(12) . .
C5 Ni6 C1 Ni3 65(2) . .
C19 Ni6 C1 Ni3 -160.1(10) . .
Ni10 Ni6 C1 Ni3 -141.9(10) . .
Ni12 Ni6 C1 Ni3 44.8(6) . .
Ni13 Ni6 C1 Ni3 91.4(9) . .
Ni4 Ni6 C1 Ni3 -19.2(7) . .
Ni1 Ni6 C1 Ni3 -68.3(5) . .
C5 Ni6 C1 Ni13 -27(3) . .
C19 Ni6 C1 Ni13 108.5(11) . .
Ni10 Ni6 C1 Ni13 126.7(10) . .
Ni12 Ni6 C1 Ni13 -46.6(7) . .
Ni3 Ni6 C1 Ni13 -91.4(9) . .
Ni4 Ni6 C1 Ni13 -110.5(6) . .
Ni1 Ni6 C1 Ni13 -159.7(8) . .
C5 Ni6 C1 Ni11 -93(3) . .
C19 Ni6 C1 Ni11 42.2(19) . .
Ni10 Ni6 C1 Ni11 60.3(14) . .
Ni12 Ni6 C1 Ni11 -112.9(16) . .
Ni3 Ni6 C1 Ni11 -158(2) . .
Ni13 Ni6 C1 Ni11 -66.4(14) . .
Ni4 Ni6 C1 Ni11 -176.9(14) . .
Ni1 Ni6 C1 Ni11 133.9(17) . .
C5 Ni6 C1 Ni10 -153(2) . .
C19 Ni6 C1 Ni10 -18.2(11) . .
Ni12 Ni6 C1 Ni10 -173.3(5) . .
Ni3 Ni6 C1 Ni10 141.9(10) . .
Ni13 Ni6 C1 Ni10 -126.7(10) . .
Ni4 Ni6 C1 Ni10 122.7(5) . .
Ni1 Ni6 C1 Ni10 73.6(5) . .
C5 Ni6 C1 Ni5 27(3) . 7_565
C19 Ni6 C1 Ni5 162.5(18) . 7_565
Ni10 Ni6 C1 Ni5 -179(2) . 7_565
Ni12 Ni6 C1 Ni5 7.4(17) . 7_565
Ni3 Ni6 C1 Ni5 -37.4(13) . 7_565
Ni13 Ni6 C1 Ni5 54.0(14) . 7_565
Ni4 Ni6 C1 Ni5 -56.6(18) . 7_565
Ni1 Ni6 C1 Ni5 -105.7(18) . 7_565
C1 Ni3 C2 Ni2 171.4(12) . 7_565
Ni3 Ni3 C2 Ni2 -18.4(8) 7_565 7_565
Ni4 Ni3 C2 Ni2 64.1(5) . 7_565
Ni2 Ni3 C2 Ni2 -68(2) . 7_565
Ni12 Ni3 C2 Ni2 135.3(10) . 7_565
Ni6 Ni3 C2 Ni2 117.5(6) . 7_565
Ni8 Ni3 C2 Ni2 -138.4(11) 7_565 7_565
Ni5 Ni3 C2 Ni2 -117.9(5) 7_565 7_565
Ni1 Ni3 C2 Ni2 -68.9(6) 7_565 7_565
Ni1 Ni3 C2 Ni2 49.0(11) . 7_565
C1 Ni3 C2 Ni8 -50.2(18) . 7_565
Ni3 Ni3 C2 Ni8 120.0(6) 7_565 7_565
Ni4 Ni3 C2 Ni8 -157.5(8) . 7_565
Ni2 Ni3 C2 Ni8 70(2) . 7_565
Ni2 Ni3 C2 Ni8 138.4(11) 7_565 7_565
Ni12 Ni3 C2 Ni8 -86.3(8) . 7_565
Ni6 Ni3 C2 Ni8 -104.1(6) . 7_565
Ni5 Ni3 C2 Ni8 20.5(8) 7_565 7_565
Ni1 Ni3 C2 Ni8 69.5(6) 7_565 7_565
Ni1 Ni3 C2 Ni8 -172.6(2) . 7_565
C1 Ni3 C2 Ni9 -123.6(19) . 7_565
Ni3 Ni3 C2 Ni9 46.6(18) 7_565 7_565
Ni4 Ni3 C2 Ni9 129.1(17) . 7_565
Ni2 Ni3 C2 Ni9 -3(4) . 7_565
Ni2 Ni3 C2 Ni9 65.0(15) 7_565 7_565
Ni12 Ni3 C2 Ni9 -160(2) . 7_565
Ni6 Ni3 C2 Ni9 -177.5(14) . 7_565
Ni8 Ni3 C2 Ni9 -73.4(15) 7_565 7_565
Ni5 Ni3 C2 Ni9 -52.9(18) 7_565 7_565
Ni1 Ni3 C2 Ni9 -3.8(13) 7_565 7_565
Ni1 Ni3 C2 Ni9 114.0(14) . 7_565
C1 Ni3 C2 Ni14 103.6(18) . 7_565
Ni3 Ni3 C2 Ni14 -86.2(15) 7_565 7_565
Ni4 Ni3 C2 Ni14 -3.7(12) . 7_565
Ni2 Ni3 C2 Ni14 -136.3(14) . 7_565
Ni2 Ni3 C2 Ni14 -67.8(13) 7_565 7_565
Ni12 Ni3 C2 Ni14 67.5(13) . 7_565
Ni6 Ni3 C2 Ni14 49.7(16) . 7_565
Ni8 Ni3 C2 Ni14 154(2) 7_565 7_565
Ni5 Ni3 C2 Ni14 174.3(12) 7_565 7_565
Ni1 Ni3 C2 Ni14 -136.7(16) 7_565 7_565
Ni1 Ni3 C2 Ni14 -19(2) . 7_565
C1 Ni3 C2 Ni12 36.1(18) . .
Ni3 Ni3 C2 Ni12 -153.7(4) 7_565 .
Ni4 Ni3 C2 Ni12 -71.2(5) . .
Ni2 Ni3 C2 Ni12 156.2(17) . .
Ni2 Ni3 C2 Ni12 -135.3(10) 7_565 .
Ni6 Ni3 C2 Ni12 -17.8(7) . .
Ni8 Ni3 C2 Ni12 86.3(8) 7_565 .
Ni5 Ni3 C2 Ni12 106.8(5) 7_565 .
Ni1 Ni3 C2 Ni12 155.8(8) 7_565 .
Ni1 Ni3 C2 Ni12 -86.3(9) . .
C1 Ni3 C2 Ni15 -5(3) . 7_565
Ni3 Ni3 C2 Ni15 165.1(14) 7_565 7_565
Ni4 Ni3 C2 Ni15 -112.4(17) . 7_565
Ni2 Ni3 C2 Ni15 115(2) . 7_565
Ni2 Ni3 C2 Ni15 -177(2) 7_565 7_565
Ni12 Ni3 C2 Ni15 -41.2(13) . 7_565
Ni6 Ni3 C2 Ni15 -59.0(17) . 7_565
Ni8 Ni3 C2 Ni15 45.1(13) 7_565 7_565
Ni5 Ni3 C2 Ni15 65.6(17) 7_565 7_565
Ni1 Ni3 C2 Ni15 114.6(17) 7_565 7_565
Ni1 Ni3 C2 Ni15 -127.6(13) . 7_565
C4 Ni12 C2 Ni3 -178.1(12) . .
C6 Ni12 C2 Ni3 -83(2) . .
C5 Ni12 C2 Ni3 54.6(15) . .
Ni15 Ni12 C2 Ni3 -151.1(9) 7_565 .
Ni6 Ni12 C2 Ni3 17.6(7) . .
Ni13 Ni12 C2 Ni3 -44.4(6) . .
Ni14 Ni12 C2 Ni3 131.3(10) 7_565 .
Ni4 Ni12 C2 Ni3 64.7(5) . .
Ni8 Ni12 C2 Ni3 -82.4(8) 7_565 .
C4 Ni12 C2 Ni2 114.7(19) . 7_565
C6 Ni12 C2 Ni2 -150(2) . 7_565
C5 Ni12 C2 Ni2 -13(2) . 7_565
Ni15 Ni12 C2 Ni2 141.6(19) 7_565 7_565
Ni6 Ni12 C2 Ni2 -49.6(17) . 7_565
Ni3 Ni12 C2 Ni2 -67.2(14) . 7_565
Ni13 Ni12 C2 Ni2 -111.6(15) . 7_565
Ni14 Ni12 C2 Ni2 64.1(14) 7_565 7_565
Ni4 Ni12 C2 Ni2 -2.5(12) . 7_565
Ni8 Ni12 C2 Ni2 -150(2) 7_565 7_565
C4 Ni12 C2 Ni8 -95.7(14) . 7_565
C6 Ni12 C2 Ni8 -1(3) . 7_565
C5 Ni12 C2 Ni8 137.0(12) . 7_565
Ni15 Ni12 C2 Ni8 -68.8(6) 7_565 7_565
Ni6 Ni12 C2 Ni8 100.0(6) . 7_565
Ni3 Ni12 C2 Ni8 82.4(8) . 7_565
Ni13 Ni12 C2 Ni8 38.0(7) . 7_565
Ni14 Ni12 C2 Ni8 -146.3(11) 7_565 7_565
Ni4 Ni12 C2 Ni8 147.1(9) . 7_565
C4 Ni12 C2 Ni9 -21(2) . 7_565
C6 Ni12 C2 Ni9 73(3) . 7_565
C5 Ni12 C2 Ni9 -148.7(17) . 7_565
Ni15 Ni12 C2 Ni9 5.5(15) 7_565 7_565
Ni6 Ni12 C2 Ni9 174.3(17) . 7_565
Ni3 Ni12 C2 Ni9 157(2) . 7_565
Ni13 Ni12 C2 Ni9 112.3(18) . 7_565
Ni14 Ni12 C2 Ni9 -72.0(18) 7_565 7_565
Ni4 Ni12 C2 Ni9 -139(2) . 7_565
Ni8 Ni12 C2 Ni9 74.3(18) 7_565 7_565
C4 Ni12 C2 Ni14 50.6(14) . 7_565
C6 Ni12 C2 Ni14 145(2) . 7_565
C5 Ni12 C2 Ni14 -76.7(14) . 7_565
Ni15 Ni12 C2 Ni14 77.5(7) 7_565 7_565
Ni6 Ni12 C2 Ni14 -113.7(5) . 7_565
Ni3 Ni12 C2 Ni14 -131.3(10) . 7_565
Ni13 Ni12 C2 Ni14 -175.7(5) . 7_565
Ni4 Ni12 C2 Ni14 -66.6(5) . 7_565
Ni8 Ni12 C2 Ni14 146.3(11) 7_565 7_565
C4 Ni12 C2 Ni15 -27.0(14) . 7_565
C6 Ni12 C2 Ni15 68(2) . 7_565
C5 Ni12 C2 Ni15 -154.3(11) . 7_565
Ni6 Ni12 C2 Ni15 168.7(3) . 7_565
Ni3 Ni12 C2 Ni15 151.1(9) . 7_565
Ni13 Ni12 C2 Ni15 106.7(4) . 7_565
Ni14 Ni12 C2 Ni15 -77.5(7) 7_565 7_565
Ni4 Ni12 C2 Ni15 -144.1(7) . 7_565
Ni8 Ni12 C2 Ni15 68.8(6) 7_565 7_565
C7 Ni4 C3 O3 -46(3) . .
Ni7 Ni4 C3 O3 -143(4) 7_565 .
Ni3 Ni4 C3 O3 120(3) . .
Ni2 Ni4 C3 O3 175(3) 7_565 .
Ni1 Ni4 C3 O3 -55(4) . .
Ni5 Ni4 C3 O3 -120(3) . .
Ni14 Ni4 C3 O3 136(3) 7_565 .
Ni6 Ni4 C3 O3 39(3) . .
Ni12 Ni4 C3 O3 86(3) . .
C7 Ni4 C3 Ni7 97.2(10) . 7_565
Ni3 Ni4 C3 Ni7 -97.3(12) . 7_565
Ni2 Ni4 C3 Ni7 -42.1(8) 7_565 7_565
Ni1 Ni4 C3 Ni7 87(2) . 7_565
Ni5 Ni4 C3 Ni7 23.2(9) . 7_565
Ni14 Ni4 C3 Ni7 -80.8(9) 7_565 7_565
Ni6 Ni4 C3 Ni7 -178.6(2) . 7_565
Ni12 Ni4 C3 Ni7 -130.9(7) . 7_565
C7 Ni4 C3 Ni14 178.0(9) . 7_565
Ni7 Ni4 C3 Ni14 80.8(9) 7_565 7_565
Ni3 Ni4 C3 Ni14 -16.5(18) . 7_565
Ni2 Ni4 C3 Ni14 38.7(8) 7_565 7_565
Ni1 Ni4 C3 Ni14 168.3(13) . 7_565
Ni5 Ni4 C3 Ni14 104.0(6) . 7_565
Ni6 Ni4 C3 Ni14 -97.8(9) . 7_565
Ni12 Ni4 C3 Ni14 -50.1(6) . 7_565
C6 Ni12 C4 O4 92(9) . .
C2 Ni12 C4 O4 -137(8) . .
C5 Ni12 C4 O4 8(8) . .
Ni15 Ni12 C4 O4 -163(9) 7_565 .
Ni6 Ni12 C4 O4 21(9) . .
Ni3 Ni12 C4 O4 -142(6) . .
Ni13 Ni12 C4 O4 104(8) . .
Ni14 Ni12 C4 O4 -101(8) 7_565 .
Ni4 Ni12 C4 O4 -59(9) . .
Ni8 Ni12 C4 O4 173(8) 7_565 .
C6 Ni12 C4 Ni15 -104.9(18) . 7_565
C2 Ni12 C4 Ni15 25.6(12) . 7_565
C5 Ni12 C4 Ni15 171.0(9) . 7_565
Ni6 Ni12 C4 Ni15 -176.2(6) . 7_565
Ni3 Ni12 C4 Ni15 21(4) . 7_565
Ni13 Ni12 C4 Ni15 -93.7(10) . 7_565
Ni14 Ni12 C4 Ni15 61.7(5) 7_565 7_565
Ni4 Ni12 C4 Ni15 103.7(8) . 7_565
Ni8 Ni12 C4 Ni15 -24.8(10) 7_565 7_565
C19 Ni6 C5 O5 17(5) . .
C1 Ni6 C5 O5 152(4) . .
Ni10 Ni6 C5 O5 23(6) . .
Ni12 Ni6 C5 O5 176(5) . .
Ni3 Ni6 C5 O5 -160(4) . .
Ni13 Ni6 C5 O5 133(4) . .
Ni4 Ni6 C5 O5 -117(5) . .
Ni1 Ni6 C5 O5 -87(5) . .
C19 Ni6 C5 Ni12 -158.4(9) . .
C1 Ni6 C5 Ni12 -24(2) . .
Ni10 Ni6 C5 Ni12 -153.3(14) . .
Ni3 Ni6 C5 Ni12 23.6(10) . .
Ni13 Ni6 C5 Ni12 -43.3(8) . .
Ni4 Ni6 C5 Ni12 67.6(5) . .
Ni1 Ni6 C5 Ni12 96.7(9) . .
C4 Ni12 C5 O5 -10(4) . .
C6 Ni12 C5 O5 -86(4) . .
C2 Ni12 C5 O5 124(3) . .
Ni15 Ni12 C5 O5 10(5) 7_565 .
Ni6 Ni12 C5 O5 -177(4) . .
Ni3 Ni12 C5 O5 162(3) . .
Ni13 Ni12 C5 O5 -135(3) . .
Ni14 Ni12 C5 O5 73(3) 7_565 .
Ni4 Ni12 C5 O5 114(3) . .
Ni8 Ni12 C5 O5 -160(2) 7_565 .
C4 Ni12 C5 Ni6 166.6(13) . .
C6 Ni12 C5 Ni6 90.6(19) . .
C2 Ni12 C5 Ni6 -59.4(17) . .
Ni15 Ni12 C5 Ni6 -173.0(10) 7_565 .
Ni3 Ni12 C5 Ni6 -21.8(9) . .
Ni13 Ni12 C5 Ni6 41.7(8) . .
Ni14 Ni12 C5 Ni6 -110.6(8) 7_565 .
Ni4 Ni12 C5 Ni6 -69.4(8) . .
Ni8 Ni12 C5 Ni6 17(2) 7_565 .
C6' Ni13 C6 O6 34(7) . .
C18 Ni13 C6 O6 0(8) . .
C1 Ni13 C6 O6 -142(7) . .
Ni11 Ni13 C6 O6 -47(11) . .
Ni6 Ni13 C6 O6 -130(8) . .
Ni12 Ni13 C6 O6 179(9) . .
Ni3 Ni13 C6 O6 177(7) . .
Ni8 Ni13 C6 O6 124(8) 7_565 .
Ni5 Ni13 C6 O6 120(7) 7_565 .
C6' Ni13 C6 Ni12 -145(5) . .
C18 Ni13 C6 Ni12 -178.8(12) . .
C1 Ni13 C6 Ni12 39(3) . .
Ni11 Ni13 C6 Ni12 134(4) . .
Ni6 Ni13 C6 Ni12 50.9(13) . .
Ni3 Ni13 C6 Ni12 -2.3(19) . .
Ni8 Ni13 C6 Ni12 -55.2(14) 7_565 .
Ni5 Ni13 C6 Ni12 -59(3) 7_565 .
C4 Ni12 C6 O6 -11(8) . .
C2 Ni12 C6 O6 -124(8) . .
C5 Ni12 C6 O6 85(8) . .
Ni15 Ni12 C6 O6 -71(8) 7_565 .
Ni6 Ni12 C6 O6 127(8) . .
Ni3 Ni12 C6 O6 -176(7) . .
Ni13 Ni12 C6 O6 -179(9) . .
Ni14 Ni12 C6 O6 -43(11) 7_565 .
Ni4 Ni12 C6 O6 121(7) . .
Ni8 Ni12 C6 O6 -124(8) 7_565 .
C4 Ni12 C6 Ni13 168(2) . .
C2 Ni12 C6 Ni13 55(3) . .
C5 Ni12 C6 Ni13 -96.1(16) . .
Ni15 Ni12 C6 Ni13 107.7(14) 7_565 .
Ni6 Ni12 C6 Ni13 -53.8(14) . .
Ni3 Ni12 C6 Ni13 3(2) . .
Ni14 Ni12 C6 Ni13 136(3) 7_565 .
Ni4 Ni12 C6 Ni13 -60(4) . .
Ni8 Ni12 C6 Ni13 54.6(14) 7_565 .
C18 Ni13 C6' O6' -89(100) . .
C1 Ni13 C6' O6' 144(100) . .
C6 Ni13 C6' O6' 121(100) . .
Ni11 Ni13 C6' O6' -89(100) . .
Ni6 Ni13 C6' O6' 140(100) . .
Ni12 Ni13 C6' O6' 95(100) . .
Ni3 Ni13 C6' O6' 68(100) . .
Ni8 Ni13 C6' O6' 33(100) 7_565 .
Ni5 Ni13 C6' O6' -7(100) 7_565 .
C3 Ni4 C7 O7 4(3) . .
Ni7 Ni4 C7 O7 58(3) 7_565 .
Ni3 Ni4 C7 O7 -166(3) . .
Ni2 Ni4 C7 O7 123(3) 7_565 .
Ni1 Ni4 C7 O7 179(4) . .
Ni5 Ni4 C7 O7 108(3) . .
Ni14 Ni4 C7 O7 9(5) 7_565 .
Ni6 Ni4 C7 O7 -118(3) . .
Ni12 Ni4 C7 O7 -99(3) . .
C3 Ni4 C7 Ni1 -174.4(10) . .
Ni7 Ni4 C7 Ni1 -120.6(6) 7_565 .
Ni3 Ni4 C7 Ni1 15.5(9) . .
Ni2 Ni4 C7 Ni1 -55.1(12) 7_565 .
Ni5 Ni4 C7 Ni1 -70.4(6) . .
Ni14 Ni4 C7 Ni1 -169.8(14) 7_565 .
Ni6 Ni4 C7 Ni1 63.5(6) . .
Ni12 Ni4 C7 Ni1 82.6(10) . .
C13 Ni1 C7 O7 18(3) . .
Ni4 Ni1 C7 O7 -179(4) . .
Ni9 Ni1 C7 O7 -2(4) . .
Ni2 Ni1 C7 O7 144(2) . .
Ni8 Ni1 C7 O7 -71(3) . .
Ni3 Ni1 C7 O7 -134(3) 7_565 .
Ni5 Ni1 C7 O7 -111(3) . .
Ni6 Ni1 C7 O7 118(3) . .
Ni3 Ni1 C7 O7 168(3) . .
Ni10 Ni1 C7 O7 80(3) . .
C13 Ni1 C7 Ni4 -163.7(10) . .
Ni9 Ni1 C7 Ni4 176.3(4) . .
Ni2 Ni1 C7 Ni4 -38(2) . .
Ni8 Ni1 C7 Ni4 107.2(6) . .
Ni3 Ni1 C7 Ni4 44.0(10) 7_565 .
Ni5 Ni1 C7 Ni4 67.2(6) . .
Ni6 Ni1 C7 Ni4 -63.4(6) . .
Ni3 Ni1 C7 Ni4 -13.4(8) . .
Ni10 Ni1 C7 Ni4 -101.1(7) . .
C17 Ni5 C8 O8 32(3) 7_565 .
Ni8 Ni5 C8 O8 -174(4) . .
Ni7 Ni5 C8 O8 4(4) 7_565 .
C1 Ni5 C8 O8 144(3) 7_565 .
Ni4 Ni5 C8 O8 -73(3) . .
Ni3 Ni5 C8 O8 -170(3) 7_565 .
Ni11 Ni5 C8 O8 89(3) 7_565 .
Ni1 Ni5 C8 O8 -115(3) . .
Ni2 Ni5 C8 O8 -165.8(18) 7_565 .
Ni13 Ni5 C8 O8 132(3) 7_565 .
C17 Ni5 C8 Ni8 -154.4(11) 7_565 .
Ni7 Ni5 C8 Ni8 178.0(3) 7_565 .
C1 Ni5 C8 Ni8 -41.6(14) 7_565 .
Ni4 Ni5 C8 Ni8 101.2(8) . .
Ni3 Ni5 C8 Ni8 4.5(10) 7_565 .
Ni11 Ni5 C8 Ni8 -97.3(8) 7_565 .
Ni1 Ni5 C8 Ni8 58.9(6) . .
Ni2 Ni5 C8 Ni8 8(4) 7_565 .
Ni13 Ni5 C8 Ni8 -53.6(7) 7_565 .
C9 Ni8 C8 O8 -25(3) . .
C2 Ni8 C8 O8 129(3) 7_565 .
Ni15 Ni8 C8 O8 -11(4) . .
Ni5 Ni8 C8 O8 174(4) . .
Ni3 Ni8 C8 O8 170(3) 7_565 .
Ni1 Ni8 C8 O8 114(3) . .
Ni9 Ni8 C8 O8 70(3) . .
Ni13 Ni8 C8 O8 -131(3) 7_565 .
Ni12 Ni8 C8 O8 -130(3) 7_565 .
C9 Ni8 C8 Ni5 161.3(11) . .
C2 Ni8 C8 Ni5 -45(2) 7_565 .
Ni15 Ni8 C8 Ni5 174.9(7) . .
Ni3 Ni8 C8 Ni5 -4.5(10) 7_565 .
Ni1 Ni8 C8 Ni5 -60.1(6) . .
Ni9 Ni8 C8 Ni5 -104.2(8) . .
Ni13 Ni8 C8 Ni5 55.1(7) 7_565 .
Ni12 Ni8 C8 Ni5 56.3(16) 7_565 .
C8 Ni8 C9 O9 -25(4) . .
C2 Ni8 C9 O9 170(4) 7_565 .
Ni15 Ni8 C9 O9 164(5) . .
Ni5 Ni8 C9 O9 -3(5) . .
Ni3 Ni8 C9 O9 126(4) 7_565 .
Ni1 Ni8 C9 O9 -108(4) . .
Ni9 Ni8 C9 O9 -146(4) . .
Ni13 Ni8 C9 O9 66(4) 7_565 .
Ni12 Ni8 C9 O9 123(4) 7_565 .
C8 Ni8 C9 Ni15 170.8(10) . .
C2 Ni8 C9 Ni15 5.5(13) 7_565 .
Ni5 Ni8 C9 Ni15 -167.3(5) . .
Ni3 Ni8 C9 Ni15 -38(2) 7_565 .
Ni1 Ni8 C9 Ni15 87.7(12) . .
Ni9 Ni8 C9 Ni15 49.3(7) . .
Ni13 Ni8 C9 Ni15 -98.3(7) 7_565 .
Ni12 Ni8 C9 Ni15 -41.3(7) 7_565 .
C10 Ni15 C9 O9 29(4) . .
C2 Ni15 C9 O9 -172(3) 7_565 .
C4 Ni15 C9 O9 -79(4) 7_565 .
Ni8 Ni15 C9 O9 -167(4) . .
Ni12 Ni15 C9 O9 -118(3) 7_565 .
Ni9 Ni15 C9 O9 139(3) . .
Ni14 Ni15 C9 O9 -174(2) . .
C10 Ni15 C9 Ni8 -164.2(15) . .
C2 Ni15 C9 Ni8 -4.6(11) 7_565 .
C4 Ni15 C9 Ni8 88.4(12) 7_565 .
Ni12 Ni15 C9 Ni8 49.3(9) 7_565 .
Ni9 Ni15 C9 Ni8 -53.9(8) . .
Ni14 Ni15 C9 Ni8 -7(2) . .
C9 Ni15 C10 O10 -78(30) . .
C2 Ni15 C10 O10 150(28) 7_565 .
C4 Ni15 C10 O10 39(30) 7_565 .
Ni8 Ni15 C10 O10 -99(30) . .
Ni12 Ni15 C10 O10 43(31) 7_565 .
Ni9 Ni15 C10 O10 -175(29) . .
Ni14 Ni15 C10 O10 114(30) . .
C2 Ni9 C11 O11 -51(25) 7_565 .
C13 Ni9 C11 O11 148(24) . .
Ni15 Ni9 C11 O11 -79(24) . .
Ni2 Ni9 C11 O11 33(25) . .
Ni1 Ni9 C11 O11 143(23) . .
Ni8 Ni9 C11 O11 -122(24) . .
Cu1 Ni9 C11 O11 33(24) . .
Ni14 Ni9 C11 O11 -22(24) . .
Ni10 Ni9 C11 O11 86(24) . .
C2 Ni14 C12 O12 87(10) 7_565 .
C3 Ni14 C12 O12 -115(10) 7_565 .
Ni2 Ni14 C12 O12 -8(11) . .
Ni15 Ni14 C12 O12 104(10) . .
Ni4 Ni14 C12 O12 -121(9) 7_565 .
Ni12 Ni14 C12 O12 153(10) 7_565 .
Ni7 Ni14 C12 O12 -67(10) . .
Cu1 Ni14 C12 O12 -7(10) . .
Ni9 Ni14 C12 O12 50(10) . .
C7 Ni1 C13 O13 0(4) . .
Ni4 Ni1 C13 O13 -18(5) . .
Ni9 Ni1 C13 O13 164(4) . .
Ni2 Ni1 C13 O13 -162(4) . .
Ni8 Ni1 C13 O13 109(4) . .
Ni3 Ni1 C13 O13 144(3) 7_565 .
Ni5 Ni1 C13 O13 63(4) . .
Ni6 Ni1 C13 O13 -76(4) . .
Ni3 Ni1 C13 O13 -117(3) . .
Ni10 Ni1 C13 O13 -117(4) . .
C7 Ni1 C13 Ni9 -163.7(9) . .
Ni4 Ni1 C13 Ni9 178.3(3) . .
Ni2 Ni1 C13 Ni9 33.7(8) . .
Ni8 Ni1 C13 Ni9 -55.2(6) . .
Ni3 Ni1 C13 Ni9 -20.5(15) 7_565 .
Ni5 Ni1 C13 Ni9 -101.3(8) . .
Ni6 Ni1 C13 Ni9 119.6(6) . .
Ni3 Ni1 C13 Ni9 78.8(16) . .
Ni10 Ni1 C13 Ni9 78.9(7) . .
C11 Ni9 C13 O13 16(3) . .
C2 Ni9 C13 O13 -152(3) 7_565 .
Ni15 Ni9 C13 O13 -85(3) . .
Ni2 Ni9 C13 O13 158(3) . .
Ni1 Ni9 C13 O13 -168(3) . .
Ni8 Ni9 C13 O13 -114(3) . .
Cu1 Ni9 C13 O13 102(3) . .
Ni14 Ni9 C13 O13 173.2(15) . .
Ni10 Ni9 C13 O13 116(3) . .
C11 Ni9 C13 Ni1 -176.3(11) . .
C2 Ni9 C13 Ni1 15.7(12) 7_565 .
Ni15 Ni9 C13 Ni1 82.6(10) . .
Ni2 Ni9 C13 Ni1 -34.1(8) . .
Ni8 Ni9 C13 Ni1 53.7(6) . .
Cu1 Ni9 C13 Ni1 -90.3(8) . .
Ni14 Ni9 C13 Ni1 -19(2) . .
Ni10 Ni9 C13 Ni1 -76.1(7) . .
C19 Ni10 C14 O14 113(31) . .
C1 Ni10 C14 O14 -13(33) . .
Ni6 Ni10 C14 O14 111(31) . .
Ni11 Ni10 C14 O14 -11(32) . .
Ni2 Ni10 C14 O14 -79(32) . .
Cu1 Ni10 C14 O14 -63(31) . .
Ni1 Ni10 C14 O14 -154(31) . .
Ni9 Ni10 C14 O14 -119(31) . .
C17 Ni7 C15 O15 165(14) . .
C3 Ni7 C15 O15 33(14) 7_565 .
Ni4 Ni7 C15 O15 31(15) 7_565 .
Ni5 Ni7 C15 O15 167(13) 7_565 .
Ni2 Ni7 C15 O15 -68(15) . .
Ni14 Ni7 C15 O15 -20(14) . .
Cu1 Ni7 C15 O15 -79(14) . .
Ni11 Ni7 C15 O15 -133(14) . .
C18 Ni11 C16 O16 58(20) . .
C1 Ni11 C16 O16 -178(100) . .
C17 Ni11 C16 O16 -30(20) . .
Ni13 Ni11 C16 O16 78(20) . .
Ni10 Ni11 C16 O16 177(100) . .
Ni5 Ni11 C16 O16 -40(21) 7_565 .
Cu1 Ni11 C16 O16 -129(20) . .
Ni2 Ni11 C16 O16 -122(19) . .
Ni7 Ni11 C16 O16 -71(20) . .
C15 Ni7 C17 O17 -19(4) . .
C3 Ni7 C17 O17 86(4) 7_565 .
Ni4 Ni7 C17 O17 134(3) 7_565 .
Ni5 Ni7 C17 O17 162(4) 7_565 .
Ni2 Ni7 C17 O17 -165(3) . .
Ni14 Ni7 C17 O17 174.9(16) . .
Cu1 Ni7 C17 O17 -108(3) . .
Ni11 Ni7 C17 O17 -123(4) . .
C15 Ni7 C17 Ni5 178.8(11) . 7_565
C3 Ni7 C17 Ni5 -75.7(15) 7_565 7_565
Ni4 Ni7 C17 Ni5 -28.4(10) 7_565 7_565
Ni2 Ni7 C17 Ni5 33.0(10) . 7_565
Ni14 Ni7 C17 Ni5 13(3) . 7_565
Cu1 Ni7 C17 Ni5 89.9(9) . 7_565
Ni11 Ni7 C17 Ni5 74.9(7) . 7_565
C15 Ni7 C17 Ni11 103.8(10) . .
C3 Ni7 C17 Ni11 -150.6(10) 7_565 .
Ni4 Ni7 C17 Ni11 -103.3(5) 7_565 .
Ni5 Ni7 C17 Ni11 -74.9(7) 7_565 .
Ni2 Ni7 C17 Ni11 -42.0(7) . .
Ni14 Ni7 C17 Ni11 -62(3) . .
Cu1 Ni7 C17 Ni11 15.0(9) . .
C16 Ni11 C17 O17 55(3) . .
C18 Ni11 C17 O17 -44(2) . .
C1 Ni11 C17 O17 -140(2) . .
Ni13 Ni11 C17 O17 -89(2) . .
Ni10 Ni11 C17 O17 177.5(14) . .
Ni5 Ni11 C17 O17 -134(3) 7_565 .
Cu1 Ni11 C17 O17 126(2) . .
Ni2 Ni11 C17 O17 179(2) . .
Ni7 Ni11 C17 O17 140(3) . .
C16 Ni11 C17 Ni7 -84.6(13) . .
C18 Ni11 C17 Ni7 176.4(12) . .
C1 Ni11 C17 Ni7 80.4(11) . .
Ni13 Ni11 C17 Ni7 130.7(7) . .
Ni10 Ni11 C17 Ni7 37.7(17) . .
Ni5 Ni11 C17 Ni7 86.1(10) 7_565 .
Cu1 Ni11 C17 Ni7 -13.8(9) . .
Ni2 Ni11 C17 Ni7 39.4(7) . .
C16 Ni11 C17 Ni5 -170.7(12) . 7_565
C18 Ni11 C17 Ni5 90.2(11) . 7_565
C1 Ni11 C17 Ni5 -5.8(12) . 7_565
Ni13 Ni11 C17 Ni5 44.5(7) . 7_565
Ni10 Ni11 C17 Ni5 -48.5(16) . 7_565
Cu1 Ni11 C17 Ni5 -100.0(7) . 7_565
Ni2 Ni11 C17 Ni5 -46.7(7) . 7_565
Ni7 Ni11 C17 Ni5 -86.1(10) . 7_565
C6' Ni13 C18 O18 2(4) . .
C1 Ni13 C18 O18 176(4) . .
C6 Ni13 C18 O18 22(5) . .
Ni11 Ni13 C18 O18 -178(5) . .
Ni6 Ni13 C18 O18 127(4) . .
Ni12 Ni13 C18 O18 19(8) . .
Ni3 Ni13 C18 O18 -153(3) . .
Ni8 Ni13 C18 O18 -81(4) 7_565 .
Ni5 Ni13 C18 O18 -124(4) 7_565 .
C6' Ni13 C18 Ni11 -180(2) . .
C1 Ni13 C18 Ni11 -6.5(12) . .
C6 Ni13 C18 Ni11 -159.9(19) . .
Ni6 Ni13 C18 Ni11 -55.3(14) . .
Ni12 Ni13 C18 Ni11 -164(3) . .
Ni3 Ni13 C18 Ni11 25.1(18) . .
Ni8 Ni13 C18 Ni11 97.1(9) 7_565 .
Ni5 Ni13 C18 Ni11 53.6(8) 7_565 .
C16 Ni11 C18 O18 -18(4) . .
C1 Ni11 C18 O18 -175(3) . .
C17 Ni11 C18 O18 77(3) . .
Ni13 Ni11 C18 O18 178(4) . .
Ni10 Ni11 C18 O18 -126(3) . .
Ni5 Ni11 C18 O18 121(3) 7_565 .
Cu1 Ni11 C18 O18 -51(6) . .
Ni2 Ni11 C18 O18 161(2) . .
Ni7 Ni11 C18 O18 80(3) . .
C16 Ni11 C18 Ni13 163.6(12) . .
C1 Ni11 C18 Ni13 6.4(12) . .
C17 Ni11 C18 Ni13 -101.3(11) . .
Ni10 Ni11 C18 Ni13 55.4(12) . .
Ni5 Ni11 C18 Ni13 -57.4(8) 7_565 .
Cu1 Ni11 C18 Ni13 131(3) . .
Ni2 Ni11 C18 Ni13 -17.0(18) . .
Ni7 Ni11 C18 Ni13 -98.3(10) . .
C5 Ni6 C19 O19 -5(4) . .
C1 Ni6 C19 O19 -163(3) . .
Ni10 Ni6 C19 O19 178(4) . .
Ni12 Ni6 C19 O19 -48(4) . .
Ni3 Ni6 C19 O19 172(2) . .
Ni13 Ni6 C19 O19 -115(3) . .
Ni4 Ni6 C19 O19 77(4) . .
Ni1 Ni6 C19 O19 123(3) . .
C5 Ni6 C19 Ni10 176.9(11) . .
C1 Ni6 C19 Ni10 18.7(10) . .
Ni12 Ni6 C19 Ni10 134.6(13) . .
Ni3 Ni6 C19 Ni10 -6.3(18) . .
Ni13 Ni6 C19 Ni10 66.8(9) . .
Ni4 Ni6 C19 Ni10 -100.4(10) . .
Ni1 Ni6 C19 Ni10 -54.4(7) . .
C14 Ni10 C19 O19 3(4) . .
C1 Ni10 C19 O19 163(3) . .
Ni6 Ni10 C19 O19 -178(4) . .
Ni11 Ni10 C19 O19 116(3) . .
Ni2 Ni10 C19 O19 -164(3) . .
Cu1 Ni10 C19 O19 23(7) . .
Ni1 Ni10 C19 O19 -127(4) . .
Ni9 Ni10 C19 O19 -89(4) . .
C14 Ni10 C19 Ni6 -178.8(11) . .
C1 Ni10 C19 Ni6 -18.9(11) . .
Ni11 Ni10 C19 Ni6 -65.8(10) . .
Ni2 Ni10 C19 Ni6 13.9(15) . .
Cu1 Ni10 C19 Ni6 -159(4) . .
Ni1 Ni10 C19 Ni6 50.2(7) . .
Ni9 Ni10 C19 Ni6 88.3(10) . .
Ni2 Cu1 N1 C21 107(46) . .
Ni11 Cu1 N1 C21 -119(47) . .
Ni10 Cu1 N1 C21 -44(47) . .
Ni9 Cu1 N1 C21 38(47) . .
Ni14 Cu1 N1 C21 106(47) . .
Ni7 Cu1 N1 C21 170(46) . .
Cu1 N1 C21 C22 -133(37) . .
N1 C21 C22 C23 -34(24) . .
N1 C21 C22 C27 146(21) . .
C27 C22 C23 C24 6(6) . .
C21 C22 C23 C24 -175(3) . .
C22 C23 C24 C25 -6(5) . .
C23 C24 C25 C26 4(5) . .
C23 C24 C25 C28 -178(3) . .
C24 C25 C26 C27 -2(6) . .
C28 C25 C26 C27 180(3) . .
C25 C26 C27 C22 2(6) . .
C23 C22 C27 C26 -4(6) . .
C21 C22 C27 C26 177(3) . .
C26 C25 C28 N2 -67(64) . .
C24 C25 C28 N2 115(63) . .
